data_7129929
loop_
_publ_author_name
'Li, Hao'
'Zhou, Chuanjun'
'Wang, Endong'
'Kang, Xi'
'Xu, Wen Wu'
'Zhu, Manzhou'

_publ_section_title
;
 An insight, at the atomic level, into the intramolecular metallophilic
 interaction in nanoclusters
;
_journal_name_full 'Chemical Communications'
_journal_paper_doi 10.1039/D2CC00987K
_journal_year 2022
_chemical_formula_moiety 'C204 H174 Au13 Cl24 Cu2 P8 S6, F6 Sb'
_chemical_formula_sum 'C204 H174 Au13 Cl24 Cu2 F6 P8 S6 Sb'
_chemical_formula_weight 6839.74
_space_group_crystal_system monoclinic
_space_group_IT_number 14
_space_group_name_Hall '-P 2ybc'
_space_group_name_H-M_alt 'P 1 21/c 1'
_atom_sites_solution_hydrogens geom
_atom_sites_solution_primary dual
_audit_creation_date 2022-03-18
_audit_creation_method
;
Olex2 1.5
(compiled 2021.12.09 svn.r5202d8cf for OlexSys, GUI svn.r6439)
;
_audit_update_record
;
2022-03-18 deposited with the CCDC.	2022-03-23 downloaded from the CCDC.
;
_cell_angle_alpha 90
_cell_angle_beta 97.253(3)
_cell_angle_gamma 90
_cell_formula_units_Z 4
_cell_length_a 20.1117(7)
_cell_length_b 35.1137(10)
_cell_length_c 36.6942(13)
_cell_measurement_reflns_used 78301
_cell_measurement_temperature 120
_cell_measurement_theta_max 69.42
_cell_measurement_theta_min 3.49
_cell_volume 25706.0(15)
_computing_cell_refinement
;
X-Area Recipe 1.33.0.0 (STOE, 2015)
;
_computing_data_collection
;
X-Area Pilatus3_SV 1.31.153.0 (STOE, 2018)
;
_computing_data_reduction
;
X-Area Integrate 1.74.2.0 (STOE, 2018)
X-Area LANA 1.75.3.0 (STOE, 2018)
;
_computing_molecular_graphics 'Olex2 1.5 (Dolomanov et al., 2009)'
_computing_publication_material
;
STOE & Cie GmbH, X-Area, software package for collecting single-crystal or
multi-domain crystal data on STOE area-detector diffractometers, for image 
processing, for the correction and scaling of reflection intensities and 
for outlier rejection, version 1.86, Darmstadt 2018
;
_computing_structure_refinement 'SHELXL 2018/3 (Sheldrick, 2015)'
_computing_structure_solution 'SHELXT 2018/2 (Sheldrick, 2018)'
_diffrn_ambient_temperature 120
_diffrn_detector Pilatus300K
_diffrn_detector_area_resol_mean 5.81
_diffrn_detector_type 'DECTRIS PILATUS 300K'
_diffrn_measured_fraction_theta_full 0.992
_diffrn_measured_fraction_theta_max 0.992
_diffrn_measurement_details '1431 frames, detector distance = 60 mm'
_diffrn_measurement_device 'Eulerian 4-circle diffractometer'
_diffrn_measurement_device_type 'STOE STADIVARI'
_diffrn_measurement_method 'rotation method, \w scans'
_diffrn_radiation_collimation '1.2 mm, 0.6 diameter'
_diffrn_radiation_monochromator 'Graded multilayer mirror'
_diffrn_radiation_polarisn_norm 270
_diffrn_radiation_probe x-ray
_diffrn_radiation_type 'Cu K\a'
_diffrn_radiation_wavelength 1.54186
_diffrn_reflns_av_R_equivalents 0.0532
_diffrn_reflns_av_unetI/netI 0.0654
_diffrn_reflns_Laue_measured_fraction_full 0.992
_diffrn_reflns_Laue_measured_fraction_max 0.992
_diffrn_reflns_limit_h_max 23
_diffrn_reflns_limit_h_min -22
_diffrn_reflns_limit_k_max 40
_diffrn_reflns_limit_k_min -40
_diffrn_reflns_limit_l_max 15
_diffrn_reflns_limit_l_min -42
_diffrn_reflns_number 144587
_diffrn_reflns_point_group_measured_fraction_full 0.992
_diffrn_reflns_point_group_measured_fraction_max 0.992
_diffrn_reflns_theta_full 62.499
_diffrn_reflns_theta_max 62.499
_diffrn_reflns_theta_min 3.855
_diffrn_source 'GeniX 3D HF Cu'
_diffrn_source_current 0.600
_diffrn_source_power 0.030
_diffrn_source_voltage 50
_exptl_absorpt_coefficient_mu 18.131
_exptl_absorpt_correction_T_max 0.1740
_exptl_absorpt_correction_T_min 0.0232
_exptl_absorpt_correction_type multi-scan
_exptl_absorpt_process_details
;
STOE X-Red32, absorption correction by Gaussian integration, analogous to
P. Coppens, "The Evaluation of Absorption and Extinction in Single-Crystal
Structure Analysis", published in: F. R. Ahmed (Editor), "Crystallographic
Computing", Munksgaard, Copenhagen (1970), 255 - 270.
Afterwards scaling of reflection intensities was performed within STOE LANA.
J. Koziskova, F. Hahn, J. Richter, J. Kozisek, "Comparison of different
absorption corrections on the model structure of tetrakis(\m~2~-acetato)-
diaqua-di-copper(II)", Acta Chimica Slovaca, vol. 9, no. 2, 2016, pp. 136 - 140.
;
_exptl_crystal_colour black
_exptl_crystal_colour_primary black
_exptl_crystal_density_diffrn 1.767
_exptl_crystal_density_method 'not measured'
_exptl_crystal_description block
_exptl_crystal_F_000 12848
_exptl_crystal_size_max 0.35
_exptl_crystal_size_mid 0.32
_exptl_crystal_size_min 0.21
_refine_diff_density_max 0.915
_refine_diff_density_min -1.233
_refine_diff_density_rms 0.125
_refine_ls_extinction_method none
_refine_ls_goodness_of_fit_ref 0.884
_refine_ls_hydrogen_treatment constr
_refine_ls_matrix_type full
_refine_ls_number_parameters 2083
_refine_ls_number_reflns 40689
_refine_ls_number_restraints 2569
_refine_ls_restrained_S_all 0.892
_refine_ls_R_factor_all 0.0713
_refine_ls_R_factor_gt 0.0438
_refine_ls_shift/su_max 0.002
_refine_ls_shift/su_mean 0.000
_refine_ls_structure_factor_coef Fsqd
_refine_ls_weighting_details 'w=1/[\s^2^(Fo^2^)+(0.0602P)^2^] where P=(Fo^2^+2Fc^2^)/3'
_refine_ls_weighting_scheme calc
_refine_ls_wR_factor_gt 0.1073
_refine_ls_wR_factor_ref 0.1169
_reflns_Friedel_coverage 0.000
_reflns_number_gt 25356
_reflns_number_total 40689
_reflns_threshold_expression 'I > 2\s(I)'
_cod_data_source_file d2cc00987k2.cif
_cod_data_source_block 1_sq
_cod_database_code 7129929
_shelx_shelxl_version_number 2018/3
_shelx_space_group_comment
;
The symmetry employed for this shelxl refinement is uniquely defined
by the following loop, which should always be used as a source of
symmetry information in preference to the above space-group names.
They are only intended as comments.
;
_shelx_estimated_absorpt_t_max 0.115
_shelx_estimated_absorpt_t_min 0.061
_olex2_refinement_description
;
1. Fixed Uiso
 At 1.2 times of:
  All C(H) groups
 At 1.5 times of:
  All C(H,H,H) groups
2. Restrained distances
 C40-C73 \\sim C40-C05X \\sim C40-C24 \\sim C05X-C24
 with sigma of 0.04
 C67-C40 \\sim C67-C73 \\sim C67-C05X \\sim C67-C24
 with sigma of 0.02
 C84-C4 \\sim C84-C6 \\sim C84-C30 \\sim C4-C6 \\sim C4-C30 \\sim C6-C30
 with sigma of 0.04
 C19-C84 \\sim C19-C4 \\sim C19-C6 \\sim C19-C30
 with sigma of 0.02
 C5-C18 \\sim C5-C10 \\sim C5-C9 \\sim C5-C7
 with sigma of 0.02
 C18-C10 \\sim C18-C9 \\sim C18-C7 \\sim C10-C9 \\sim C10-C7 \\sim C9-C7
 with sigma of 0.04
 C75-C03F \\sim C75-C05P \\sim C75-C06M \\sim C03F-C05P \\sim C03F-C06M \\sim
C05P-C06M
 with sigma of 0.04
 C43-C75 \\sim C43-C03F \\sim C43-C05P \\sim C43-C06M
 with sigma of 0.02
 C04I-C13 \\sim C04I-C12 \\sim C04I-C17 \\sim C13-C12 \\sim C13-C17 \\sim
C12-C17
 with sigma of 0.04
 C11-C04I \\sim C11-C13 \\sim C11-C12 \\sim C11-C17
 with sigma of 0.02
 C14-C03B \\sim C14-C16 \\sim C14-C20 \\sim C14-C15
 with sigma of 0.02
 C03B-C16 \\sim C03B-C20 \\sim C03B-C15 \\sim C16-C20 \\sim C16-C15
 with sigma of 0.04
 C05X-C24 \\sim C05X-C40 \\sim C05X-C73 \\sim C24-C40 \\sim C24-C73 \\sim
C40-C73
 with sigma of 0.04
 C67-C05X \\sim C67-C24 \\sim C67-C40 \\sim C67-C73
 with sigma of 0.02
3. Uiso/Uaniso restraints and constraints
C01J \\sim C01X \\sim C03P \\sim C04K \\sim C04G \\sim C02X \\sim C01K \\sim
C02O \\sim C05D \\sim C04Y \\sim C02T \\sim C01V \\sim C01L \\sim C01R \\sim
C023 \\sim C02I \\sim C04R \\sim C028 \\sim C01O \\sim C021 \\sim C02S \\sim
C037 \\sim C045 \\sim C03J \\sim C01Q \\sim C01W \\sim C02F \\sim C027 \\sim
C02A \\sim C01S \\sim C01U \\sim C01N \\sim C02N \\sim C03C \\sim C040 \\sim
C03U \\sim C01Y \\sim C036 \\sim C034 \\sim C03F \\sim C053 \\sim C05J \\sim
C01Z \\sim C04D \\sim C05M \\sim C04B \\sim C04U \\sim C03L \\sim C020 \\sim
C01M \\sim C02G \\sim C032 \\sim C038 \\sim C031 \\sim C022 \\sim C03A \\sim
C052 \\sim C03B \\sim C03W \\sim C03X \\sim C025 \\sim C03Q \\sim C050 \\sim
C05K \\sim C06N \\sim C03O \\sim C026 \\sim C02E \\sim C044 \\sim C046 \\sim
C02Z \\sim C024 \\sim C029 \\sim C03V \\sim C06B \\sim C049 \\sim C03Y \\sim
C03I \\sim C02B \\sim C033 \\sim C05A \\sim C04L \\sim C065 \\sim C03N \\sim
C02C \\sim C02H \\sim C04V \\sim C04W \\sim C03Z \\sim C04X \\sim C04N \\sim
C02J \\sim C02M \\sim C03H \\sim C04M \\sim C066 \\sim C05H \\sim C02L \\sim
C02Q \\sim C03R \\sim C04E \\sim C04O \\sim C061 \\sim C04H \\sim C02R \\sim
C05G \\sim C3 \\sim C1 \\sim C49 \\sim C05F \\sim C02W \\sim C035 \\sim C05B
\\sim C05U \\sim C06L \\sim C05Q \\sim C030 \\sim C03D \\sim C04Q \\sim C042
\\sim C02P \\sim C051 \\sim C059 \\sim C03E \\sim C05C \\sim C54 \\sim C84
\\sim C05V \\sim C043 \\sim C03M \\sim C04T \\sim C06A \\sim C069 \\sim C05R
\\sim C067 \\sim C03S \\sim C041 \\sim C04A \\sim C058 \\sim C05O \\sim C06D
\\sim C05T \\sim C05I \\sim C04F \\sim C04I \\sim C04Z \\sim C04P \\sim C02V
\\sim C04S \\sim C05W \\sim C04J \\sim C054 \\sim C055 \\sim C057 \\sim C05L
\\sim C05P \\sim C05S \\sim C05X \\sim C05Z \\sim C060 \\sim C062 \\sim C063
\\sim C064 \\sim C068 \\sim C06C \\sim C06E \\sim C06F \\sim C06J \\sim C06M
\\sim C06O \\sim C24 \\sim C40 \\sim C67 \\sim C73 \\sim C8 \\sim C047 \\sim
C06P \\sim C05Y \\sim C2 \\sim C03K \\sim C4 \\sim C6 \\sim C19 \\sim C30 \\sim
C18 \\sim C70 \\sim C039 \\sim C02D \\sim C02K \\sim C03T \\sim C5 \\sim C10
\\sim C9 \\sim C7 \\sim C43 \\sim C75 \\sim C13 \\sim C11 \\sim C12 \\sim C17
\\sim C14 \\sim C16 \\sim C20 \\sim C15: within 2A with sigma of 0.01 and sigma
for terminal atoms of 0.02 within 2A
Uanis(C01J) \\sim Ueq, Uanis(C01X) \\sim Ueq, Uanis(C03P) \\sim Ueq,
Uanis(C04K) \\sim Ueq, Uanis(C04G) \\sim Ueq, Uanis(C02X) \\sim Ueq,
Uanis(C01K) \\sim Ueq, Uanis(C02O) \\sim Ueq, Uanis(C05D) \\sim Ueq,
Uanis(C04Y) \\sim Ueq, Uanis(C02T) \\sim Ueq, Uanis(C01V) \\sim Ueq,
Uanis(C01L) \\sim Ueq, Uanis(C01R) \\sim Ueq, Uanis(C023) \\sim Ueq,
Uanis(C02I) \\sim Ueq, Uanis(C04R) \\sim Ueq, Uanis(C028) \\sim Ueq,
Uanis(C01O) \\sim Ueq, Uanis(C021) \\sim Ueq, Uanis(C02S) \\sim Ueq,
Uanis(C037) \\sim Ueq, Uanis(C045) \\sim Ueq, Uanis(C03J) \\sim Ueq,
Uanis(C01Q) \\sim Ueq, Uanis(C01W) \\sim Ueq, Uanis(C02F) \\sim Ueq,
Uanis(C027) \\sim Ueq, Uanis(C02A) \\sim Ueq, Uanis(C01S) \\sim Ueq,
Uanis(C01U) \\sim Ueq, Uanis(C01N) \\sim Ueq, Uanis(C02N) \\sim Ueq,
Uanis(C03C) \\sim Ueq, Uanis(C040) \\sim Ueq, Uanis(C03U) \\sim Ueq,
Uanis(C01Y) \\sim Ueq, Uanis(C036) \\sim Ueq, Uanis(C034) \\sim Ueq,
Uanis(C03F) \\sim Ueq, Uanis(C053) \\sim Ueq, Uanis(C05J) \\sim Ueq,
Uanis(C01Z) \\sim Ueq, Uanis(C04D) \\sim Ueq, Uanis(C05M) \\sim Ueq,
Uanis(C04B) \\sim Ueq, Uanis(C04U) \\sim Ueq, Uanis(C03L) \\sim Ueq,
Uanis(C020) \\sim Ueq, Uanis(C01M) \\sim Ueq, Uanis(C02G) \\sim Ueq,
Uanis(C032) \\sim Ueq, Uanis(C038) \\sim Ueq, Uanis(C031) \\sim Ueq,
Uanis(C022) \\sim Ueq, Uanis(C03A) \\sim Ueq, Uanis(C052) \\sim Ueq,
Uanis(C03B) \\sim Ueq, Uanis(C03W) \\sim Ueq, Uanis(C03X) \\sim Ueq,
Uanis(C025) \\sim Ueq, Uanis(C03Q) \\sim Ueq, Uanis(C050) \\sim Ueq,
Uanis(C05K) \\sim Ueq, Uanis(C06N) \\sim Ueq, Uanis(C03O) \\sim Ueq,
Uanis(C026) \\sim Ueq, Uanis(C02E) \\sim Ueq, Uanis(C044) \\sim Ueq,
Uanis(C046) \\sim Ueq, Uanis(C02Z) \\sim Ueq, Uanis(C024) \\sim Ueq,
Uanis(C029) \\sim Ueq, Uanis(C03V) \\sim Ueq, Uanis(C06B) \\sim Ueq,
Uanis(C049) \\sim Ueq, Uanis(C03Y) \\sim Ueq, Uanis(C03I) \\sim Ueq,
Uanis(C02B) \\sim Ueq, Uanis(C033) \\sim Ueq, Uanis(C05A) \\sim Ueq,
Uanis(C04L) \\sim Ueq, Uanis(C065) \\sim Ueq, Uanis(C03N) \\sim Ueq,
Uanis(C02C) \\sim Ueq, Uanis(C02H) \\sim Ueq, Uanis(C04V) \\sim Ueq,
Uanis(C04W) \\sim Ueq, Uanis(C03Z) \\sim Ueq, Uanis(C04X) \\sim Ueq,
Uanis(C04N) \\sim Ueq, Uanis(C02J) \\sim Ueq, Uanis(C02M) \\sim Ueq,
Uanis(C03H) \\sim Ueq, Uanis(C04M) \\sim Ueq, Uanis(C066) \\sim Ueq,
Uanis(C05H) \\sim Ueq, Uanis(C02L) \\sim Ueq, Uanis(C02Q) \\sim Ueq,
Uanis(C03R) \\sim Ueq, Uanis(C04E) \\sim Ueq, Uanis(C04O) \\sim Ueq,
Uanis(C061) \\sim Ueq, Uanis(C04H) \\sim Ueq, Uanis(C02R) \\sim Ueq,
Uanis(C05G) \\sim Ueq, Uanis(C3) \\sim Ueq, Uanis(C1) \\sim Ueq, Uanis(C49)
\\sim Ueq, Uanis(C05F) \\sim Ueq, Uanis(C02W) \\sim Ueq, Uanis(C035) \\sim Ueq,
Uanis(C05B) \\sim Ueq, Uanis(C05U) \\sim Ueq, Uanis(C06L) \\sim Ueq,
Uanis(C05Q) \\sim Ueq, Uanis(C030) \\sim Ueq, Uanis(C03D) \\sim Ueq,
Uanis(C04Q) \\sim Ueq, Uanis(C042) \\sim Ueq, Uanis(C02P) \\sim Ueq,
Uanis(C051) \\sim Ueq, Uanis(C059) \\sim Ueq, Uanis(C03E) \\sim Ueq,
Uanis(C05C) \\sim Ueq, Uanis(C54) \\sim Ueq, Uanis(C84) \\sim Ueq, Uanis(C05V)
\\sim Ueq, Uanis(C043) \\sim Ueq, Uanis(C03M) \\sim Ueq, Uanis(C04T) \\sim Ueq,
Uanis(C06A) \\sim Ueq, Uanis(C069) \\sim Ueq, Uanis(C05R) \\sim Ueq,
Uanis(C067) \\sim Ueq, Uanis(C03S) \\sim Ueq, Uanis(C041) \\sim Ueq,
Uanis(C04A) \\sim Ueq, Uanis(C058) \\sim Ueq, Uanis(C05O) \\sim Ueq,
Uanis(C06D) \\sim Ueq, Uanis(C05T) \\sim Ueq, Uanis(C05I) \\sim Ueq,
Uanis(C04F) \\sim Ueq, Uanis(C04I) \\sim Ueq, Uanis(C04Z) \\sim Ueq,
Uanis(C04P) \\sim Ueq, Uanis(C02V) \\sim Ueq, Uanis(C04S) \\sim Ueq,
Uanis(C05W) \\sim Ueq, Uanis(C04J) \\sim Ueq, Uanis(C054) \\sim Ueq,
Uanis(C055) \\sim Ueq, Uanis(C057) \\sim Ueq, Uanis(C05L) \\sim Ueq,
Uanis(C05P) \\sim Ueq, Uanis(C05S) \\sim Ueq, Uanis(C05X) \\sim Ueq,
Uanis(C05Z) \\sim Ueq, Uanis(C060) \\sim Ueq, Uanis(C062) \\sim Ueq,
Uanis(C063) \\sim Ueq, Uanis(C064) \\sim Ueq, Uanis(C068) \\sim Ueq,
Uanis(C06C) \\sim Ueq, Uanis(C06E) \\sim Ueq, Uanis(C06F) \\sim Ueq,
Uanis(C06J) \\sim Ueq, Uanis(C06M) \\sim Ueq, Uanis(C06O) \\sim Ueq, Uanis(C24)
\\sim Ueq, Uanis(C40) \\sim Ueq, Uanis(C67) \\sim Ueq, Uanis(C73) \\sim Ueq,
Uanis(C8) \\sim Ueq, Uanis(C047) \\sim Ueq, Uanis(C06P) \\sim Ueq, Uanis(C05Y)
\\sim Ueq, Uanis(C2) \\sim Ueq, Uanis(C03K) \\sim Ueq, Uanis(C4) \\sim Ueq,
Uanis(C6) \\sim Ueq, Uanis(C19) \\sim Ueq, Uanis(C30) \\sim Ueq, Uanis(C18)
\\sim Ueq, Uanis(C70) \\sim Ueq, Uanis(C039) \\sim Ueq, Uanis(C02D) \\sim Ueq,
Uanis(C02K) \\sim Ueq, Uanis(C03T) \\sim Ueq, Uanis(C5) \\sim Ueq, Uanis(C10)
\\sim Ueq, Uanis(C9) \\sim Ueq, Uanis(C7) \\sim Ueq, Uanis(C43) \\sim Ueq,
Uanis(C75) \\sim Ueq, Uanis(C13) \\sim Ueq, Uanis(C11) \\sim Ueq, Uanis(C12)
\\sim Ueq, Uanis(C17) \\sim Ueq, Uanis(C14) \\sim Ueq, Uanis(C16) \\sim Ueq,
Uanis(C20) \\sim Ueq, Uanis(C15) \\sim Ueq: with sigma of 0.01 and sigma for
terminal atoms of 0.02
4.a Aromatic/amide H refined with riding coordinates:
 C01X(H01X), C03P(H03P), C04G(H04G), C02X(H02X), C02O(H02O), C05D(H05D),
 C02T(H02T), C01V(H01V), C01R(H01R), C023(H023), C04R(H04R), C028(H028),
 C021(H021), C02S(H02S), C045(H045), C03J(H03J), C01W(H01W), C02F(H02F),
 C02A(H02A), C01S(H01S), C01N(H01N), C02N(H02N), C040(H040), C03U(H03U),
 C036(H036), C034(H034), C053(H053), C05J(H05J), C04D(H04D), C05M(H05M),
 C04U(H04U), C03L(H03L), C01M(H01M), C02G(H02G), C038(H038), C031(H031),
 C03A(H03A), C052(H052), C03W(H03W), C03X(H03X), C03Q(H03Q), C050(H050),
 C06N(H06N), C03O(H03O), C02E(H02E), C044(H044), C02Z(H02Z), C024(H024),
 C03V(H03V), C06B(H06B), C03Y(H03Y), C03I(H03I), C033(H033), C05A(H05A),
 C065(H065), C03N(H03N), C04V(H04V), C04W(H04W), C04X(H04X), C04N(H04N),
 C02M(H02M), C03H(H03H), C066(H066), C05H(H05H), C02L(H02L), C03R(H03R),
 C04E(H04E), C061(H061), C04H(H04H), C05G(H05G), C3(H3), C49(H49), C05F(H05F),
 C05B(H05B), C05U(H05U), C05Q(H05Q), C030(H030), C04Q(H04Q), C042(H042),
 C051(H051), C059(H059), C05C(H05C), C54(H54), C05V(H05V), C043(H043),
 C04T(H04T), C06A(H06A), C05R(H05R), C067(H067), C041(H041), C058(H058),
 C05O(H05O), C05T(H05T), C05I(H05I), C04Z(H04Z), C04P(H04P), C04S(H04S),
 C05W(H05W), C04J(H04J), C054(H054), C055(H055), C057(H057), C05L(H05L),
 C05S(H05S), C060(H060), C062(H062), C063(H063), C064(H064), C06E(H06E),
 C06F(H06F), C06J(H06J), C06O(H06O), C047(H047), C06P(H06P), C2(H2), C03K(H03K),
  C70(H70), C039(H039), C02K(H02K), C03T(H03T)
4.b Fitted hexagon refined as free rotating group:
 C01J(C01X,C03P,C04K,C04G,C02X), C01K(C02O,C05D,C04Y,C02T,C01V), C01L(C01R,
 C023,C02I,C04R,C028), C01O(C021,C02S,C037,C045,C03J), C01Q(C01W,C02F,C027,C02A,
 C01S), C01U(C01N,C02N,C03C,C040,C03U), C01Y(C036,C034,C03F,C053,C05J),
 C01Z(C04D,C05M,C04B,C04U,C03L), C020(C01M,C02G,C032,C038,C031), C022(C03A,C052,
 C03B,C03W,C03X), C025(C03Q,C050,C05K,C06N,C03O), C026(C02E,C044,C046,C02Z,
 C024), C029(C03V,C06B,C049,C03Y,C03I), C02B(C033,C05A,C04L,C065,C03N),
 C02H(C04V,C04W,C03Z,C04X,C04N), C02J(C02M,C03H,C04M,C066,C05H), C02Q(C03R,C04E,
 C04O,C061,C04H), C02R(C05G,C3,C1,C49,C05F), C035(C05B,C05U,C06L,C05Q,C030),
 C03D(C04Q,C042,C02P,C051,C059), C03E(C05C,C54,C84,C05V,C043), C03M(C04T,C06A,
 C069,C05R,C067), C04A(C058,C05O,C06D,C05T,C05I), C04I(C04Z,C04P,C02V,C04S,
 C05W), C8(C047,C06P,C05Y,C2,C03K), C18(C70,C039,C02D,C02K,C03T)
4.c Idealised Me refined as rotating group:
 C05P(H05E,H05K,H05N), C06M(H06C,H06D,H06G), C24(H24A,H24B,H24C), C40(H40A,
 H40B,H40C), C73(H73A,H73B,H73C), C4(H4A,H4B,H4C), C6(H6A,H6B,H6C), C30(H30A,
 H30B,H30C), C10(H10A,H10B,H10C), C9(H9A,H9B,H9C), C7(H7A,H7B,H7C), C75(H75A,
 H75B,H75C), C13(H13A,H13B,H13C), C12(H12A,H12B,H12C), C17(H17A,H17B,H17C),
 C16(H16A,H16B,H16C), C20(H20A,H20B,H20C), C15(H15A,H15B,H15C)
;
_olex2_submission_special_instructions 'No special instructions were received'

loop_
_space_group_symop_operation_xyz
'x, y, z'
'-x, y+1/2, -z+1/2'
'-x, -y, -z'
'x, -y-1/2, z-1/2'

loop_
_atom_site_label
_atom_site_type_symbol
_atom_site_fract_x
_atom_site_fract_y
_atom_site_fract_z
_atom_site_U_iso_or_equiv
_atom_site_adp_type
_atom_site_occupancy
_atom_site_site_symmetry_order
_atom_site_calc_flag
_atom_site_refinement_flags_posn
_atom_site_refinement_flags_adp
_atom_site_refinement_flags_occupancy
_atom_site_disorder_assembly
_atom_site_disorder_group
Au01 Au 0.22713(2) 0.34388(2) 0.68567(2) 0.05122(9) Uani 1 1 d . . . . .
Au02 Au 0.24838(2) 0.35499(2) 0.61320(2) 0.05948(10) Uani 1 1 d . . . . .
Au03 Au 0.30179(2) 0.40700(2) 0.67105(2) 0.06041(11) Uani 1 1 d . . . . .
Au04 Au 0.12458(2) 0.32172(2) 0.63088(2) 0.06078(11) Uani 1 1 d . . . . .
Au05 Au 0.14979(2) 0.28118(2) 0.70026(2) 0.06269(11) Uani 1 1 d . . . . .
Au06 Au 0.32961(2) 0.36588(2) 0.73982(2) 0.06287(11) Uani 1 1 d . . . . .
Au07 Au 0.20647(2) 0.33257(2) 0.75790(2) 0.06315(11) Uani 1 1 d . . . . .
Au08 Au 0.09688(2) 0.35692(2) 0.69883(2) 0.06452(11) Uani 1 1 d . . . . .
Au09 Au 0.20376(2) 0.40788(2) 0.72676(2) 0.06475(11) Uani 1 1 d . . . . .
Au0A Au 0.15965(2) 0.40366(2) 0.64890(2) 0.06381(11) Uani 1 1 d . . . . .
Au0B Au 0.35431(2) 0.32987(2) 0.66747(2) 0.06562(12) Uani 1 1 d . . . . .
Au0C Au 0.24488(2) 0.27749(2) 0.64774(2) 0.06547(11) Uani 1 1 d . . . . .
Au0D Au 0.29991(2) 0.28641(2) 0.72351(2) 0.06715(12) Uani 1 1 d . . . . .
Sb0E Sb 0.03046(7) 0.17427(4) 0.88949(3) 0.1303(4) Uani 1 1 d . . . . .
Cu0F Cu 0.05231(8) 0.44838(5) 0.69899(4) 0.0755(4) Uani 1 1 d . . . . .
Cu0G Cu 0.39247(8) 0.23574(5) 0.67082(5) 0.0791(5) Uani 1 1 d . . . . .
S0H S 0.07776(14) 0.45024(8) 0.63715(7) 0.0689(7) Uani 1 1 d . . . . .
S0I S 0.30082(15) 0.22776(8) 0.62305(8) 0.0720(7) Uani 1 1 d . . . . .
P0J P 0.25630(14) 0.36356(8) 0.55175(7) 0.0656(7) Uani 1 1 d . . . . .
S0K S 0.15197(14) 0.46502(8) 0.73920(8) 0.0719(7) Uani 1 1 d . . . . .
P0L P 0.36910(14) 0.45859(8) 0.66302(8) 0.0664(7) Uani 1 1 d . . . . .
S0M S 0.35752(14) 0.22889(8) 0.73078(8) 0.0742(7) Uani 1 1 d . . . . .
P0N P 0.08411(15) 0.23250(8) 0.71821(8) 0.0717(8) Uani 1 1 d . . . . .
P0O P 0.18960(15) 0.31922(9) 0.81744(7) 0.0700(7) Uani 1 1 d . . . . .
S0P S 0.00484(14) 0.38920(8) 0.71541(8) 0.0717(7) Uani 1 1 d . . . . .
P0Q P 0.05051(15) 0.30466(9) 0.58019(8) 0.0715(8) Uani 1 1 d . . . . .
P0R P 0.41743(15) 0.38867(9) 0.78070(8) 0.0728(8) Uani 1 1 d . . . . .
S0S S 0.45081(14) 0.29402(9) 0.66464(9) 0.0770(8) Uani 1 1 d . . . . .
P00T P -0.02497(16) 0.49548(9) 0.70390(9) 0.0797(8) Uani 1 1 d . . . . .
P00U P 0.46505(17) 0.18623(9) 0.66447(10) 0.0850(9) Uani 1 1 d . . . . .
Cl0V Cl 0.0258(2) 0.46367(12) 0.47006(11) 0.1298(15) Uani 1 1 d . . . . .
Cl0W Cl -0.1277(2) 0.44041(12) 0.51143(11) 0.1237(14) Uani 1 1 d . . . . .
Cl0X Cl 0.3206(2) 0.53636(14) 0.50739(11) 0.1367(16) Uani 1 1 d . . . . .
Cl0Y Cl 0.67715(18) 0.42105(15) 0.69453(14) 0.1458(17) Uani 1 1 d . . . . .
Cl0Z Cl 0.3092(2) 0.60996(12) 0.74559(13) 0.1413(17) Uani 1 1 d . . . . .
Cl10 Cl 0.2445(2) 0.09640(11) 0.79989(13) 0.1367(16) Uani 1 1 d . . . . .
Cl11 Cl 0.3244(3) 0.21718(13) 0.46467(13) 0.1549(19) Uani 1 1 d . . . . .
Cl12 Cl 0.7029(2) 0.33469(15) 0.74822(16) 0.1553(19) Uani 1 1 d . . . . .
Cl13 Cl 0.5216(2) 0.44343(15) 0.51736(14) 0.162(2) Uani 1 1 d . . . . .
Cl14 Cl -0.1644(2) 0.27860(17) 0.79603(14) 0.167(2) Uani 1 1 d . . . . .
Cl15 Cl 0.3183(3) 0.16439(13) 0.87569(13) 0.175(2) Uani 1 1 d . . . . .
Cl16 Cl -0.2120(3) 0.53386(19) 0.55741(14) 0.188(3) Uani 1 1 d . . . . .
Cl17 Cl 0.3236(3) 0.44054(13) 0.93070(13) 0.175(2) Uani 1 1 d . . . . .
Cl18 Cl -0.0988(2) 0.35888(18) 0.85579(15) 0.181(2) Uani 1 1 d . . . . .
Cl19 Cl 0.1513(3) 0.18768(16) 0.46939(13) 0.180(2) Uani 1 1 d . . . . .
Cl1A Cl 0.1348(3) 0.64051(15) 0.76779(19) 0.201(3) Uani 1 1 d . . . . .
Cl1B Cl 0.4817(3) 0.31210(19) 0.93572(13) 0.199(3) Uani 1 1 d . . . . .
Cl1D Cl 0.3995(3) 0.55983(13) 0.82932(17) 0.199(3) Uani 1 1 d . . . . .
Cl1E Cl -0.0573(3) 0.13154(17) 0.58874(15) 0.201(3) Uani 1 1 d . . . . .
Cl1F Cl 0.4060(3) 0.05162(16) 0.76937(18) 0.214(3) Uani 1 1 d . . . . .
Cl1G Cl -0.2483(4) 0.44851(18) 0.80190(18) 0.224(3) Uani 1 1 d . . . . .
Cl01 Cl -0.2118(3) 0.2174(2) 0.60787(18) 0.238(4) Uani 1 1 d . . . . .
C01J C 0.2357(4) 0.35208(19) 0.84964(19) 0.077(3) Uani 1 1 d G U . . .
C01X C 0.2348(4) 0.3904(2) 0.84000(17) 0.084(3) Uani 1 1 d G U . . .
H01X H 0.216642 0.397857 0.816530 0.101 Uiso 1 1 calc R U . . .
C03P C 0.2610(4) 0.41749(17) 0.8654(2) 0.098(3) Uani 1 1 d G U . . .
H03P H 0.260415 0.443117 0.858994 0.118 Uiso 1 1 calc R U . . .
C04K C 0.2882(4) 0.4063(2) 0.9005(2) 0.103(3) Uani 1 1 d G U . . .
C04G C 0.2891(4) 0.3680(2) 0.91017(17) 0.104(3) Uani 1 1 d G U . . .
H04G H 0.307293 0.360541 0.933642 0.125 Uiso 1 1 calc R U . . .
C02X C 0.2629(4) 0.34090(17) 0.8847(2) 0.090(3) Uani 1 1 d G U . . .
H02X H 0.263519 0.315280 0.891178 0.108 Uiso 1 1 calc R U . . .
C01K C 0.3561(4) 0.50159(16) 0.68890(19) 0.073(2) Uani 1 1 d G U . . .
C02O C 0.3853(3) 0.5357(2) 0.68005(18) 0.087(3) Uani 1 1 d G U . . .
H02O H 0.414073 0.536160 0.662117 0.105 Uiso 1 1 calc R U . . .
C05D C 0.3714(4) 0.56908(16) 0.6980(2) 0.093(3) Uani 1 1 d G U . . .
H05D H 0.390952 0.591895 0.692058 0.111 Uiso 1 1 calc R U . . .
C04Y C 0.3284(4) 0.56838(17) 0.7248(2) 0.085(3) Uani 1 1 d G U . . .
C02T C 0.2992(3) 0.5343(2) 0.73364(18) 0.086(3) Uani 1 1 d G U . . .
H02T H 0.270363 0.533812 0.751568 0.103 Uiso 1 1 calc R U . . .
C01V C 0.3130(3) 0.50089(17) 0.7157(2) 0.076(3) Uani 1 1 d G U . . .
H01V H 0.293483 0.478077 0.721628 0.091 Uiso 1 1 calc R U . . .
C01L C 0.0070(3) 0.34419(18) 0.5553(2) 0.074(3) Uani 1 1 d G U . . .
C01R C 0.0214(3) 0.3813(2) 0.56693(17) 0.075(3) Uani 1 1 d G U . . .
H01R H 0.058270 0.386123 0.584313 0.090 Uiso 1 1 calc R U . . .
C023 C -0.0191(4) 0.41113(16) 0.5526(2) 0.079(3) Uani 1 1 d G U . . .
H023 H -0.009422 0.435947 0.560401 0.094 Uiso 1 1 calc R U . . .
C02I C -0.0741(3) 0.40390(19) 0.5266(2) 0.086(3) Uani 1 1 d G U . . .
C04R C -0.0886(3) 0.3668(2) 0.51497(19) 0.095(3) Uani 1 1 d G U . . .
H04R H -0.125452 0.361970 0.497590 0.114 Uiso 1 1 calc R U . . .
C028 C -0.0481(4) 0.33696(17) 0.5293(2) 0.091(3) Uani 1 1 d G U . . .
H028 H -0.057761 0.312146 0.521502 0.109 Uiso 1 1 calc R U . . .
C01O C 0.3288(3) 0.3907(2) 0.5431(2) 0.073(2) Uani 1 1 d G U . . .
C021 C 0.3886(4) 0.3828(2) 0.56515(17) 0.082(3) Uani 1 1 d G U . . .
H021 H 0.389009 0.366383 0.585049 0.099 Uiso 1 1 calc R U . . .
C02S C 0.4479(3) 0.3995(2) 0.5574(2) 0.092(3) Uani 1 1 d G U . . .
H02S H 0.487994 0.394240 0.572142 0.110 Uiso 1 1 calc R U . . .
C037 C 0.4474(3) 0.4241(2) 0.5277(2) 0.095(3) Uani 1 1 d G U . . .
C045 C 0.3875(4) 0.4320(2) 0.50568(19) 0.103(3) Uani 1 1 d G U . . .
H045 H 0.387184 0.448396 0.485779 0.123 Uiso 1 1 calc R U . . .
C03J C 0.3282(3) 0.4153(2) 0.51341(19) 0.091(3) Uani 1 1 d G U . . .
H03J H 0.288198 0.420538 0.498685 0.110 Uiso 1 1 calc R U . . .
F01P F -0.0022(6) 0.1792(3) 0.9343(3) 0.174(4) Uani 1 1 d . . . . .
C01Q C 0.1849(3) 0.38873(19) 0.52841(19) 0.074(2) Uani 1 1 d G U . . .
C01W C 0.1482(4) 0.37668(17) 0.49584(19) 0.082(3) Uani 1 1 d G U . . .
H01W H 0.157018 0.353132 0.485908 0.098 Uiso 1 1 calc R U . . .
C02F C 0.0981(4) 0.3998(2) 0.47810(16) 0.089(3) Uani 1 1 d G U . . .
H02F H 0.073500 0.391779 0.456302 0.107 Uiso 1 1 calc R U . . .
C027 C 0.0849(3) 0.4350(2) 0.4929(2) 0.087(3) Uani 1 1 d G U . . .
C02A C 0.1217(4) 0.44709(17) 0.5255(2) 0.082(3) Uani 1 1 d G U . . .
H02A H 0.112790 0.470644 0.535444 0.098 Uiso 1 1 calc R U . . .
C01S C 0.1717(3) 0.4239(2) 0.54325(16) 0.075(3) Uani 1 1 d G U . . .
H01S H 0.196307 0.431996 0.565051 0.090 Uiso 1 1 calc R U . . .
F01T F -0.0554(5) 0.1861(3) 0.8673(3) 0.189(5) Uani 1 1 d . . . . .
C01U C 0.3595(3) 0.4765(2) 0.61650(16) 0.068(2) Uani 1 1 d G U . . .
C01N C 0.4131(3) 0.4901(2) 0.5997(2) 0.082(3) Uani 1 1 d G U . . .
H01N H 0.456716 0.486768 0.611028 0.099 Uiso 1 1 calc R U . . .
C02N C 0.4013(3) 0.5086(2) 0.5660(2) 0.092(3) Uani 1 1 d G U . . .
H02N H 0.437133 0.517630 0.554792 0.111 Uiso 1 1 calc R U . . .
C03C C 0.3361(4) 0.5135(2) 0.54911(16) 0.089(3) Uani 1 1 d G U . . .
C040 C 0.2825(3) 0.4999(2) 0.5659(2) 0.087(3) Uani 1 1 d G U . . .
H040 H 0.238868 0.503245 0.554578 0.105 Uiso 1 1 calc R U . . .
C03U C 0.2943(3) 0.4815(2) 0.59959(19) 0.080(3) Uani 1 1 d G U . . .
H03U H 0.258448 0.472383 0.610813 0.096 Uiso 1 1 calc R U . . .
C01Y C 0.1157(4) 0.49524(16) 0.6314(2) 0.071(2) Uani 1 1 d G U . . .
C036 C 0.1756(3) 0.50678(19) 0.65148(18) 0.079(3) Uani 1 1 d G U . . .
H036 H 0.197758 0.490719 0.669164 0.095 Uiso 1 1 calc R U . . .
C034 C 0.2023(3) 0.5423(2) 0.6451(2) 0.087(3) Uani 1 1 d G U . . .
H034 H 0.242356 0.550026 0.658517 0.104 Uiso 1 1 calc R U . . .
C03F C 0.1691(4) 0.56631(16) 0.6187(2) 0.093(3) Uani 1 1 d DG U . . .
C053 C 0.1092(4) 0.5548(2) 0.5986(2) 0.104(3) Uani 1 1 d G U . . .
H053 H 0.087052 0.570829 0.580943 0.124 Uiso 1 1 calc R U . . .
C05J C 0.0825(3) 0.5192(2) 0.6050(2) 0.097(3) Uani 1 1 d G U . . .
H05J H 0.042452 0.511523 0.591590 0.117 Uiso 1 1 calc R U . . .
C01Z C 0.5016(3) 0.3784(2) 0.7701(2) 0.083(3) Uani 1 1 d G U . . .
C04D C 0.5572(4) 0.3834(2) 0.79633(18) 0.096(3) Uani 1 1 d G U . . .
H04D H 0.552533 0.395426 0.818441 0.115 Uiso 1 1 calc R U . . .
C05M C 0.6197(3) 0.3704(2) 0.7895(2) 0.098(3) Uani 1 1 d G U . . .
H05M H 0.656910 0.373799 0.806994 0.117 Uiso 1 1 calc R U . . .
C04B C 0.6267(3) 0.3525(2) 0.7564(3) 0.099(3) Uani 1 1 d G U . . .
C04U C 0.5712(4) 0.3474(2) 0.73023(19) 0.097(3) Uani 1 1 d G U . . .
H04U H 0.575831 0.335398 0.708117 0.117 Uiso 1 1 calc R U . . .
C03L C 0.5086(3) 0.3604(2) 0.7371(2) 0.087(3) Uani 1 1 d G U . . .
H03L H 0.471454 0.357025 0.719563 0.105 Uiso 1 1 calc R U . . .
C020 C 0.2682(4) 0.32126(17) 0.5246(2) 0.077(3) Uani 1 1 d G U . . .
C01M C 0.2686(4) 0.2859(2) 0.54178(15) 0.078(3) Uani 1 1 d G U . . .
H01M H 0.258751 0.284128 0.565799 0.094 Uiso 1 1 calc R U . . .
C02G C 0.2838(4) 0.25333(16) 0.5230(2) 0.091(3) Uani 1 1 d G U . . .
H02G H 0.284073 0.229700 0.534459 0.109 Uiso 1 1 calc R U . . .
C032 C 0.2986(4) 0.25604(19) 0.4871(2) 0.094(3) Uani 1 1 d G U . . .
C038 C 0.2982(4) 0.2914(2) 0.46997(16) 0.094(3) Uani 1 1 d G U . . .
H038 H 0.308089 0.293180 0.445945 0.113 Uiso 1 1 calc R U . . .
C031 C 0.2830(4) 0.32398(18) 0.4887(2) 0.091(3) Uani 1 1 d G U . . .
H031 H 0.282768 0.347609 0.477285 0.109 Uiso 1 1 calc R U . . .
C022 C -0.0660(3) 0.3798(2) 0.6816(2) 0.081(3) Uani 1 1 d G U . . .
C03A C -0.0608(3) 0.3788(2) 0.6442(2) 0.090(3) Uani 1 1 d G U . . .
H03A H -0.019287 0.381900 0.636014 0.108 Uiso 1 1 calc R U . . .
C052 C -0.1177(4) 0.3730(3) 0.61914(17) 0.096(3) Uani 1 1 d G U . . .
H052 H -0.114220 0.372247 0.594119 0.116 Uiso 1 1 calc R U . . .
C03B C -0.1798(3) 0.3683(3) 0.6314(2) 0.107(3) Uani 1 1 d DG U . . .
C03W C -0.1850(3) 0.3694(3) 0.6688(2) 0.110(3) Uani 1 1 d G U . . .
H03W H -0.226521 0.366215 0.677072 0.132 Uiso 1 1 calc R U . . .
C03X C -0.1281(4) 0.3751(3) 0.69394(17) 0.095(3) Uani 1 1 d G U . . .
H03X H -0.131589 0.375868 0.718967 0.114 Uiso 1 1 calc R U . . .
C025 C 0.0883(4) 0.2755(2) 0.5471(2) 0.081(3) Uani 1 1 d G U . . .
C03Q C 0.1180(4) 0.2417(2) 0.56062(16) 0.091(3) Uani 1 1 d G U . . .
H03Q H 0.124282 0.237144 0.585775 0.109 Uiso 1 1 calc R U . . .
C050 C 0.1385(4) 0.21489(19) 0.5365(2) 0.102(3) Uani 1 1 d G U . . .
H050 H 0.158382 0.192317 0.545549 0.123 Uiso 1 1 calc R U . . .
C05K C 0.1291(4) 0.2218(2) 0.4989(2) 0.103(3) Uani 1 1 d G U . . .
C06N C 0.0994(4) 0.2555(3) 0.48541(16) 0.102(3) Uani 1 1 d G U . . .
H06N H 0.093120 0.260097 0.460249 0.123 Uiso 1 1 calc R U . . .
C03O C 0.0789(4) 0.2824(2) 0.5095(2) 0.092(3) Uani 1 1 d G U . . .
H03O H 0.059019 0.304925 0.500474 0.111 Uiso 1 1 calc R U . . .
C026 C 0.1288(3) 0.19458(17) 0.74428(19) 0.072(2) Uani 1 1 d G U . . .
C02E C 0.0957(3) 0.1612(2) 0.7515(2) 0.087(3) Uani 1 1 d G U . . .
H02E H 0.049792 0.158939 0.744384 0.104 Uiso 1 1 calc R U . . .
C044 C 0.1311(4) 0.13117(17) 0.7694(2) 0.096(3) Uani 1 1 d G U . . .
H044 H 0.109009 0.108830 0.774202 0.116 Uiso 1 1 calc R U . . .
C046 C 0.1997(4) 0.13453(18) 0.7800(2) 0.087(3) Uani 1 1 d G U . . .
C02Z C 0.2328(3) 0.1679(2) 0.7728(2) 0.084(3) Uani 1 1 d G U . . .
H02Z H 0.278676 0.170175 0.779908 0.101 Uiso 1 1 calc R U . . .
C024 C 0.1973(3) 0.19795(16) 0.7549(2) 0.078(3) Uani 1 1 d G U . . .
H024 H 0.219461 0.220284 0.750089 0.093 Uiso 1 1 calc R U . . .
C029 C 0.4128(4) 0.43985(17) 0.7892(2) 0.080(3) Uani 1 1 d G U . . .
C03V C 0.4685(3) 0.4635(2) 0.7912(2) 0.096(3) Uani 1 1 d G U . . .
H03V H 0.508634 0.454428 0.784412 0.116 Uiso 1 1 calc R U . . .
C06B C 0.4643(4) 0.5009(2) 0.8033(2) 0.112(3) Uani 1 1 d G U . . .
H06B H 0.501619 0.516722 0.804649 0.135 Uiso 1 1 calc R U . . .
C049 C 0.4044(5) 0.51450(18) 0.8134(2) 0.109(3) Uani 1 1 d G U . . .
C03Y C 0.3487(4) 0.4908(2) 0.8114(2) 0.101(3) Uani 1 1 d G U . . .
H03Y H 0.308639 0.499927 0.818219 0.121 Uiso 1 1 calc R U . . .
C03I C 0.3529(3) 0.4535(2) 0.7993(2) 0.092(3) Uani 1 1 d G U . . .
H03I H 0.315652 0.437632 0.797982 0.110 Uiso 1 1 calc R U . . .
C02B C 0.0179(3) 0.2485(2) 0.7446(2) 0.083(3) Uani 1 1 d G U . . .
C033 C -0.0285(4) 0.2741(2) 0.72736(17) 0.090(3) Uani 1 1 d G U . . .
H033 H -0.022022 0.284669 0.704825 0.108 Uiso 1 1 calc R U . . .
C05A C -0.0846(4) 0.2840(2) 0.7438(2) 0.100(3) Uani 1 1 d G U . . .
H05A H -0.115717 0.301164 0.732299 0.120 Uiso 1 1 calc R U . . .
C04L C -0.0944(3) 0.2683(3) 0.7775(2) 0.099(3) Uani 1 1 d G U . . .
C065 C -0.0479(4) 0.2426(2) 0.79473(18) 0.095(3) Uani 1 1 d G U . . .
H065 H -0.054411 0.232116 0.817261 0.114 Uiso 1 1 calc R U . . .
C03N C 0.0082(4) 0.2328(2) 0.7783(2) 0.091(3) Uani 1 1 d G U . . .
H03N H 0.039285 0.215621 0.789787 0.109 Uiso 1 1 calc R U . . .
C02C C 0.0120(7) 0.5391(4) 0.7236(4) 0.098(3) Uani 1 1 d . U . . .
C02H C 0.4237(4) 0.3687(2) 0.82710(19) 0.090(3) Uani 1 1 d G U . . .
C04V C 0.4397(4) 0.39072(19) 0.8584(3) 0.102(3) Uani 1 1 d G U . . .
H04V H 0.439960 0.417137 0.856633 0.123 Uiso 1 1 calc R U . . .
C04W C 0.4554(4) 0.3733(3) 0.8924(2) 0.113(3) Uani 1 1 d G U . . .
H04W H 0.466093 0.388062 0.913409 0.136 Uiso 1 1 calc R U . . .
C03Z C 0.4550(5) 0.3338(3) 0.8951(2) 0.113(3) Uani 1 1 d G U . . .
C04X C 0.4390(5) 0.31175(19) 0.8638(3) 0.112(3) Uani 1 1 d G U . . .
H04X H 0.438705 0.285336 0.865608 0.134 Uiso 1 1 calc R U . . .
C04N C 0.4233(4) 0.3292(2) 0.8298(2) 0.101(3) Uani 1 1 d G U . . .
H04N H 0.412571 0.314410 0.808832 0.121 Uiso 1 1 calc R U . . .
C02J C 0.1052(3) 0.3251(2) 0.8284(2) 0.086(3) Uani 1 1 d G U . . .
C02M C 0.0550(4) 0.3356(2) 0.80066(17) 0.086(3) Uani 1 1 d G U . . .
H02M H 0.063684 0.336320 0.776381 0.103 Uiso 1 1 calc R U . . .
C03H C -0.0084(4) 0.3450(2) 0.8093(2) 0.097(3) Uani 1 1 d G U . . .
H03H H -0.042017 0.352028 0.790715 0.117 Uiso 1 1 calc R U . . .
C04M C -0.0214(3) 0.3439(3) 0.8455(3) 0.106(3) Uani 1 1 d G U . . .
C066 C 0.0289(5) 0.3335(3) 0.87325(18) 0.111(3) Uani 1 1 d G U . . .
H066 H 0.020135 0.332753 0.897534 0.133 Uiso 1 1 calc R U . . .
C05H C 0.0922(4) 0.3241(3) 0.8647(2) 0.104(3) Uani 1 1 d G U . . .
H05H H 0.125837 0.317045 0.883201 0.125 Uiso 1 1 calc R U . . .
C02L C 0.4700(6) 0.2656(4) 0.7646(3) 0.092(3) Uani 1 1 d . U . . .
H02L H 0.457046 0.287009 0.750447 0.110 Uiso 1 1 calc R U . . .
C02Q C 0.4580(3) 0.4474(2) 0.6743(2) 0.076(3) Uani 1 1 d G U . . .
C03R C 0.4836(4) 0.4186(2) 0.65409(19) 0.088(3) Uani 1 1 d G U . . .
H03R H 0.455172 0.405018 0.636807 0.106 Uiso 1 1 calc R U . . .
C04E C 0.5516(4) 0.4101(2) 0.6597(2) 0.098(3) Uani 1 1 d G U . . .
H04E H 0.568730 0.390884 0.646228 0.118 Uiso 1 1 calc R U . . .
C04O C 0.5940(3) 0.4305(2) 0.6856(2) 0.098(3) Uani 1 1 d G U . . .
C061 C 0.5685(4) 0.4593(2) 0.7058(2) 0.097(3) Uani 1 1 d G U . . .
H061 H 0.596851 0.472865 0.723035 0.116 Uiso 1 1 calc R U . . .
C04H C 0.5004(4) 0.46773(19) 0.7001(2) 0.088(3) Uani 1 1 d G U . . .
H04H H 0.483294 0.486999 0.713614 0.105 Uiso 1 1 calc R U . . .
C02R C 0.5548(4) 0.1958(3) 0.6751(3) 0.107(3) Uani 1 1 d G U . . .
C05G C 0.5736(5) 0.2225(3) 0.7025(3) 0.116(4) Uani 1 1 d G U . . .
H05G H 0.541138 0.234724 0.714125 0.139 Uiso 1 1 calc R U . . .
C3 C 0.6410(5) 0.2310(3) 0.7123(2) 0.125(4) Uani 1 1 d G U . . .
H3 H 0.653604 0.248848 0.730603 0.150 Uiso 1 1 calc R U . . .
C1 C 0.6896(4) 0.2127(3) 0.6949(3) 0.125(4) Uani 1 1 d G U . . .
C49 C 0.6708(4) 0.1860(3) 0.6676(3) 0.130(4) Uani 1 1 d G U . . .
H49 H 0.703243 0.173792 0.655903 0.156 Uiso 1 1 calc R U . . .
C05F C 0.6034(5) 0.1775(2) 0.6577(2) 0.118(4) Uani 1 1 d G U . . .
H05F H 0.590778 0.159666 0.639424 0.142 Uiso 1 1 calc R U . . .
F02U F 0.1149(5) 0.1637(4) 0.9146(3) 0.202(6) Uani 1 1 d . . . . .
C02W C 0.4313(6) 0.2328(3) 0.7617(3) 0.082(3) Uani 1 1 d . U . . .
F02Y F 0.0097(7) 0.1233(3) 0.8895(3) 0.202(5) Uani 1 1 d . . . . .
C035 C -0.0193(3) 0.2760(2) 0.5893(2) 0.088(3) Uani 1 1 d G U . . .
C05B C -0.0489(4) 0.2502(3) 0.56344(19) 0.100(3) Uani 1 1 d G U . . .
H05B H -0.029334 0.245478 0.542229 0.120 Uiso 1 1 calc R U . . .
C05U C -0.1076(4) 0.2316(2) 0.5692(2) 0.112(3) Uani 1 1 d G U . . .
H05U H -0.127340 0.214351 0.551903 0.135 Uiso 1 1 calc R U . . .
C06L C -0.1367(4) 0.2387(3) 0.6009(3) 0.116(4) Uani 1 1 d G U . . .
C05Q C -0.1072(4) 0.2645(3) 0.6268(2) 0.115(3) Uani 1 1 d G U . . .
H05Q H -0.126728 0.269211 0.648050 0.138 Uiso 1 1 calc R U . . .
C030 C -0.0485(4) 0.2831(2) 0.6210(2) 0.098(3) Uani 1 1 d G U . . .
H030 H -0.028723 0.300339 0.638377 0.117 Uiso 1 1 calc R U . . .
C03D C 0.2818(5) 0.20530(19) 0.8585(2) 0.105(3) Uani 1 1 d G U . . .
C04Q C 0.3166(3) 0.2308(3) 0.8390(2) 0.101(3) Uani 1 1 d G U . . .
H04Q H 0.360248 0.225349 0.834799 0.122 Uiso 1 1 calc R U . . .
C042 C 0.2862(4) 0.2645(2) 0.8258(2) 0.093(3) Uani 1 1 d G U . . .
H042 H 0.309566 0.281560 0.812726 0.112 Uiso 1 1 calc R U . . .
C02P C 0.2210(4) 0.27266(19) 0.8320(2) 0.083(3) Uani 1 1 d G U . . .
C051 C 0.1862(3) 0.2472(2) 0.8515(2) 0.099(3) Uani 1 1 d G U . . .
H051 H 0.142520 0.252616 0.855722 0.119 Uiso 1 1 calc R U . . .
C059 C 0.2165(5) 0.2135(2) 0.8648(2) 0.108(3) Uani 1 1 d G U . . .
H059 H 0.193202 0.196404 0.877795 0.129 Uiso 1 1 calc R U . . .
C03E C 0.4743(5) 0.2921(3) 0.61989(19) 0.093(3) Uani 1 1 d G U . . .
C05C C 0.5422(4) 0.2886(3) 0.6168(2) 0.119(4) Uani 1 1 d G U . . .
H05C H 0.573329 0.287591 0.637760 0.143 Uiso 1 1 calc R U . . .
C54 C 0.5636(4) 0.2866(3) 0.5822(3) 0.134(4) Uani 1 1 d G U . . .
H54 H 0.609029 0.284243 0.580144 0.160 Uiso 1 1 calc R U . . .
C84 C 0.5171(5) 0.2881(3) 0.5508(2) 0.134(4) Uani 1 1 d DG U . . .
C05V C 0.4492(5) 0.2916(3) 0.5540(2) 0.118(3) Uani 1 1 d G U . . .
H05V H 0.418109 0.292595 0.532974 0.141 Uiso 1 1 calc R U . . .
C043 C 0.4278(3) 0.2936(3) 0.5885(3) 0.101(3) Uani 1 1 d G U . . .
H043 H 0.382409 0.295943 0.590590 0.121 Uiso 1 1 calc R U . . .
F03G F 0.0514(6) 0.2260(3) 0.8913(3) 0.197(5) Uani 1 1 d . . . . .
C03M C 0.0387(4) 0.2068(2) 0.6799(2) 0.083(3) Uani 1 1 d G U . . .
C04T C 0.0705(3) 0.2005(2) 0.6490(2) 0.093(3) Uani 1 1 d G U . . .
H04T H 0.111906 0.211561 0.647172 0.112 Uiso 1 1 calc R U . . .
C06A C 0.0403(5) 0.1776(3) 0.6207(2) 0.110(3) Uani 1 1 d G U . . .
H06A H 0.061527 0.173384 0.599953 0.132 Uiso 1 1 calc R U . . .
C069 C -0.0217(5) 0.1610(2) 0.6234(2) 0.114(4) Uani 1 1 d G U . . .
C05R C -0.0535(4) 0.1673(2) 0.6543(3) 0.115(4) Uani 1 1 d G U . . .
H05R H -0.094905 0.156214 0.656124 0.138 Uiso 1 1 calc R U . . .
C067 C -0.0233(4) 0.1902(3) 0.6826(2) 0.106(3) Uani 1 1 d G U . . .
H067 H -0.044527 0.194391 0.703343 0.127 Uiso 1 1 calc R U . . .
C03S C -0.0900(7) 0.4846(4) 0.7321(4) 0.093(3) Uani 1 1 d . U . . .
C041 C 0.0059(7) 0.5544(4) 0.7562(4) 0.106(3) Uani 1 1 d . U . . .
H041 H -0.024969 0.543617 0.770087 0.127 Uiso 1 1 calc R U . . .
C04A C 0.4522(5) 0.1469(2) 0.6945(2) 0.100(3) Uani 1 1 d G U . . .
C058 C 0.3859(4) 0.1367(3) 0.6965(2) 0.109(3) Uani 1 1 d G U . . .
H058 H 0.351332 0.149527 0.682355 0.131 Uiso 1 1 calc R U . . .
C05O C 0.3715(4) 0.1073(3) 0.7196(3) 0.120(4) Uani 1 1 d G U . . .
H05O H 0.327179 0.100511 0.720994 0.144 Uiso 1 1 calc R U . . .
C06D C 0.4232(6) 0.0882(2) 0.7408(2) 0.122(4) Uani 1 1 d G U . . .
C05T C 0.4894(5) 0.0984(3) 0.7387(2) 0.128(4) Uani 1 1 d G U . . .
H05T H 0.524030 0.085589 0.752869 0.153 Uiso 1 1 calc R U . . .
C05I C 0.5039(4) 0.1278(3) 0.7156(3) 0.118(4) Uani 1 1 d G U . . .
H05I H 0.548184 0.134605 0.714230 0.142 Uiso 1 1 calc R U . . .
F04C F 0.0647(7) 0.1703(4) 0.8452(3) 0.223(6) Uani 1 1 d . . . . .
C04F C -0.0736(7) 0.5105(4) 0.6610(4) 0.096(3) Uani 1 1 d . U . . .
C04I C 0.0901(5) 0.4710(3) 0.85433(18) 0.126(3) Uani 1 1 d DG U . . .
C04Z C 0.0774(4) 0.4379(2) 0.8339(2) 0.114(3) Uani 1 1 d G U . . .
H04Z H 0.055551 0.417544 0.843500 0.137 Uiso 1 1 calc R U . . .
C04P C 0.0973(4) 0.4351(2) 0.7991(2) 0.098(3) Uani 1 1 d G U . . .
H04P H 0.088812 0.412927 0.785379 0.117 Uiso 1 1 calc R U . . .
C02V C 0.1300(4) 0.4654(3) 0.78469(17) 0.085(3) Uani 1 1 d G U . . .
C04S C 0.1427(4) 0.4985(2) 0.8051(2) 0.100(3) Uani 1 1 d G U . . .
H04S H 0.164498 0.518854 0.795519 0.120 Uiso 1 1 calc R U . . .
C05W C 0.1227(5) 0.5013(2) 0.8400(2) 0.118(4) Uani 1 1 d G U . . .
H05W H 0.131237 0.523472 0.853640 0.142 Uiso 1 1 calc R U . . .
C04J C 0.5282(7) 0.2657(4) 0.7889(4) 0.107(3) Uani 1 1 d . U . . .
H04J H 0.555142 0.287231 0.789298 0.129 Uiso 1 1 calc R U . . .
C054 C -0.0898(7) 0.5467(4) 0.6500(4) 0.109(3) Uani 1 1 d . U . . .
H054 H -0.070897 0.567048 0.663813 0.131 Uiso 1 1 calc R U . . .
C055 C 0.4538(7) 0.2024(4) 0.7842(4) 0.099(3) Uani 1 1 d . U . . .
H055 H 0.428671 0.180067 0.782227 0.118 Uiso 1 1 calc R U . . .
C057 C -0.1250(8) 0.4517(4) 0.7859(4) 0.118(4) Uani 1 1 d . U . . .
H057 H -0.114802 0.437365 0.807190 0.141 Uiso 1 1 calc R U . . .
C05L C 0.0433(7) 0.5856(4) 0.7709(4) 0.112(3) Uani 1 1 d . U . . .
H05L H 0.037412 0.595391 0.793844 0.134 Uiso 1 1 calc R U . . .
C05P C 0.2017(8) 0.6309(4) 0.6465(4) 0.139(5) Uani 1 1 d D U . . .
H05E H 0.156756 0.632649 0.652522 0.208 Uiso 1 1 calc R U . . .
H05K H 0.217568 0.655922 0.641366 0.208 Uiso 1 1 calc R U . . .
H05N H 0.230249 0.620094 0.666785 0.208 Uiso 1 1 calc R U . . .
C05S C -0.0981(7) 0.4809(4) 0.6383(4) 0.108(3) Uani 1 1 d . U . . .
H05S H -0.085104 0.456192 0.644869 0.129 Uiso 1 1 calc R U . . .
C05X C 0.5505(7) 0.2358(5) 0.8134(4) 0.117(3) Uani 1 1 d D U . . .
C05Z C 0.0861(8) 0.6006(5) 0.7517(5) 0.122(4) Uani 1 1 d . U . . .
C060 C 0.0624(8) 0.5545(5) 0.7060(4) 0.123(4) Uani 1 1 d . U . . .
H060 H 0.073064 0.543127 0.684587 0.148 Uiso 1 1 calc R U . . .
C062 C 0.5091(7) 0.2031(4) 0.8086(4) 0.112(3) Uani 1 1 d . U . . .
H062 H 0.520746 0.181557 0.822794 0.135 Uiso 1 1 calc R U . . .
C063 C -0.0738(8) 0.4623(4) 0.7636(4) 0.113(3) Uani 1 1 d . U . . .
H063 H -0.029842 0.454290 0.770223 0.136 Uiso 1 1 calc R U . . .
C064 C -0.1352(8) 0.5539(5) 0.6177(4) 0.119(4) Uani 1 1 d . U . . .
H064 H -0.148899 0.578544 0.611349 0.143 Uiso 1 1 calc R U . . .
C068 C -0.1576(8) 0.5244(5) 0.5970(4) 0.115(4) Uani 1 1 d . U . . .
C06C C -0.1857(8) 0.4629(5) 0.7753(5) 0.116(4) Uani 1 1 d . U . . .
C06E C -0.1427(8) 0.4867(5) 0.6049(4) 0.120(4) Uani 1 1 d . U . . .
H06E H -0.160076 0.466713 0.589998 0.144 Uiso 1 1 calc R U . . .
C06F C -0.1569(7) 0.4983(4) 0.7241(4) 0.110(3) Uani 1 1 d . U . . .
H06F H -0.169018 0.514367 0.704203 0.133 Uiso 1 1 calc R U . . .
Cl06 Cl 0.7723(2) 0.22405(18) 0.70801(17) 0.181(2) Uani 1 1 d . . . . .
C06J C 0.0978(8) 0.5868(5) 0.7194(5) 0.132(4) Uani 1 1 d . U . . .
H06J H 0.128727 0.598382 0.706131 0.158 Uiso 1 1 calc R U . . .
C06M C 0.1633(8) 0.6276(4) 0.5803(4) 0.140(5) Uani 1 1 d D U . . .
H06C H 0.158545 0.612109 0.558577 0.210 Uiso 1 1 calc R U . . .
H06D H 0.187070 0.650508 0.575864 0.210 Uiso 1 1 calc R U . . .
H06G H 0.119736 0.634014 0.586561 0.210 Uiso 1 1 calc R U . . .
C06O C -0.2040(8) 0.4867(4) 0.7469(4) 0.114(3) Uani 1 1 d . U . . .
H06O H -0.247865 0.495482 0.742542 0.137 Uiso 1 1 calc R U . . .
C24 C 0.6021(10) 0.2239(6) 0.8749(5) 0.215(8) Uani 1 1 d D U . . .
H24A H 0.590016 0.245363 0.888867 0.322 Uiso 1 1 calc R U . . .
H24B H 0.641918 0.212277 0.887318 0.322 Uiso 1 1 calc R U . . .
H24C H 0.566189 0.205656 0.872601 0.322 Uiso 1 1 calc R U . . .
C40 C 0.6638(10) 0.2106(6) 0.8258(6) 0.234(9) Uani 1 1 d D U . . .
H40A H 0.684179 0.195389 0.845904 0.352 Uiso 1 1 calc R U . . .
H40B H 0.697741 0.225303 0.815997 0.352 Uiso 1 1 calc R U . . .
H40C H 0.641985 0.194314 0.806958 0.352 Uiso 1 1 calc R U . . .
C67 C 0.6144(7) 0.2364(5) 0.8388(4) 0.153(4) Uani 1 1 d D U . . .
C73 C 0.6468(10) 0.2737(5) 0.8417(6) 0.217(8) Uani 1 1 d D U . . .
H73A H 0.650525 0.283295 0.817540 0.325 Uiso 1 1 calc R U . . .
H73B H 0.690623 0.271397 0.855247 0.325 Uiso 1 1 calc R U . . .
H73C H 0.620363 0.290983 0.854211 0.325 Uiso 1 1 calc R U . . .
C8 C 0.4567(5) 0.1644(3) 0.6195(2) 0.107(3) Uani 1 1 d G U . . .
C047 C 0.4506(5) 0.1253(3) 0.6144(3) 0.128(4) Uani 1 1 d G U . . .
H047 H 0.454922 0.109103 0.634673 0.153 Uiso 1 1 calc R U . . .
C06P C 0.4380(5) 0.1103(2) 0.5792(3) 0.138(4) Uani 1 1 d G U . . .
H06P H 0.433933 0.084134 0.575808 0.166 Uiso 1 1 calc R U . . .
C05Y C 0.4315(5) 0.1345(3) 0.5489(2) 0.135(4) Uani 1 1 d G U . . .
C2 C 0.4376(5) 0.1736(3) 0.5540(2) 0.123(4) Uani 1 1 d G U . . .
H2 H 0.433291 0.189812 0.533745 0.148 Uiso 1 1 calc R U . . .
C03K C 0.4502(5) 0.1886(2) 0.5892(3) 0.109(3) Uani 1 1 d G U . . .
H03K H 0.454279 0.214782 0.592610 0.131 Uiso 1 1 calc R U . . .
Cl1 Cl 0.4158(5) 0.11494(19) 0.50578(14) 0.257(4) Uani 1 1 d . . . . .
C4 C 0.5832(10) 0.3222(5) 0.5071(5) 0.196(7) Uani 1 1 d D U . . .
H4A H 0.555703 0.344631 0.506701 0.294 Uiso 1 1 calc R U . . .
H4B H 0.601119 0.319997 0.484158 0.294 Uiso 1 1 calc R U . . .
H4C H 0.619314 0.324176 0.526785 0.294 Uiso 1 1 calc R U . . .
C6 C 0.4859(9) 0.2881(6) 0.4812(5) 0.208(8) Uani 1 1 d D U . . .
H6A H 0.450270 0.271763 0.486807 0.313 Uiso 1 1 calc R U . . .
H6B H 0.502742 0.279096 0.459420 0.313 Uiso 1 1 calc R U . . .
H6C H 0.469377 0.313567 0.477311 0.313 Uiso 1 1 calc R U . . .
C19 C 0.5416(8) 0.2877(5) 0.5128(4) 0.162(5) Uani 1 1 d D U . . .
C30 C 0.5837(10) 0.2533(5) 0.5081(5) 0.213(8) Uani 1 1 d D U . . .
H30A H 0.625474 0.255431 0.523846 0.319 Uiso 1 1 calc R U . . .
H30B H 0.592181 0.251579 0.483020 0.319 Uiso 1 1 calc R U . . .
H30C H 0.560439 0.230888 0.514519 0.319 Uiso 1 1 calc R U . . .
C18 C 0.2040(5) 0.11320(19) 0.6426(3) 0.125(3) Uani 1 1 d DG U . . .
C70 C 0.2332(5) 0.1200(2) 0.6108(2) 0.118(4) Uani 1 1 d G U . . .
H70 H 0.233616 0.100917 0.593257 0.141 Uiso 1 1 calc R U . . .
C039 C 0.2618(4) 0.1552(3) 0.60534(19) 0.101(3) Uani 1 1 d G U . . .
H039 H 0.281320 0.159745 0.584083 0.121 Uiso 1 1 calc R U . . .
C02D C 0.2612(4) 0.18369(18) 0.6316(2) 0.084(3) Uani 1 1 d G U . . .
C02K C 0.2320(4) 0.1769(2) 0.6634(2) 0.088(3) Uani 1 1 d G U . . .
H02K H 0.231636 0.195980 0.680945 0.106 Uiso 1 1 calc R U . . .
C03T C 0.2035(4) 0.1417(3) 0.6689(2) 0.104(3) Uani 1 1 d G U . . .
H03T H 0.183932 0.137152 0.690121 0.125 Uiso 1 1 calc R U . . .
C5 C 0.1709(8) 0.0758(4) 0.6482(5) 0.174(5) Uani 1 1 d D U . . .
C10 C 0.1072(10) 0.0713(6) 0.6248(6) 0.264(9) Uani 1 1 d D U . . .
H10A H 0.071426 0.080003 0.637685 0.396 Uiso 1 1 calc R U . . .
H10B H 0.100443 0.044868 0.618577 0.396 Uiso 1 1 calc R U . . .
H10C H 0.107832 0.085913 0.602769 0.396 Uiso 1 1 calc R U . . .
C9 C 0.2142(11) 0.0444(5) 0.6400(6) 0.238(9) Uani 1 1 d D U . . .
H9A H 0.249113 0.053890 0.626891 0.357 Uiso 1 1 calc R U . . .
H9B H 0.188225 0.025797 0.625240 0.357 Uiso 1 1 calc R U . . .
H9C H 0.233768 0.032809 0.662553 0.357 Uiso 1 1 calc R U . . .
C7 C 0.1593(11) 0.0684(6) 0.6859(5) 0.222(8) Uani 1 1 d D U . . .
H7A H 0.123233 0.084099 0.691907 0.333 Uiso 1 1 calc R U . . .
H7B H 0.199225 0.074016 0.702167 0.333 Uiso 1 1 calc R U . . .
H7C H 0.147740 0.042038 0.688347 0.333 Uiso 1 1 calc R U . . .
C43 C 0.2027(6) 0.6054(3) 0.6123(3) 0.106(3) Uani 1 1 d D U . . .
C75 C 0.2746(7) 0.6001(4) 0.6048(4) 0.144(6) Uani 1 1 d D U . . .
H75A H 0.286570 0.620293 0.589237 0.216 Uiso 1 1 calc R U . . .
H75B H 0.278796 0.576071 0.592772 0.216 Uiso 1 1 calc R U . . .
H75C H 0.303831 0.600512 0.627564 0.216 Uiso 1 1 calc R U . . .
C13 C 0.1031(10) 0.4425(5) 0.9167(5) 0.190(7) Uani 1 1 d D U . . .
H13A H 0.105270 0.419170 0.903192 0.285 Uiso 1 1 calc R U . . .
H13B H 0.079214 0.438189 0.937352 0.285 Uiso 1 1 calc R U . . .
H13C H 0.147694 0.451065 0.925146 0.285 Uiso 1 1 calc R U . . .
C11 C 0.0675(8) 0.4721(5) 0.8922(4) 0.160(4) Uani 1 1 d D U . . .
C12 C 0.0802(11) 0.5102(5) 0.9092(5) 0.215(8) Uani 1 1 d D U . . .
H12A H 0.127016 0.516252 0.910377 0.322 Uiso 1 1 calc R U . . .
H12B H 0.067617 0.510066 0.933601 0.322 Uiso 1 1 calc R U . . .
H12C H 0.054318 0.529011 0.894677 0.322 Uiso 1 1 calc R U . . .
C17 C -0.0048(9) 0.4634(6) 0.8919(5) 0.217(8) Uani 1 1 d D U . . .
H17A H -0.029611 0.486745 0.891855 0.325 Uiso 1 1 calc R U . . .
H17B H -0.011102 0.448850 0.913358 0.325 Uiso 1 1 calc R U . . .
H17C H -0.020402 0.448960 0.870292 0.325 Uiso 1 1 calc R U . . .
C14 C -0.2421(7) 0.3619(5) 0.6028(4) 0.139(4) Uani 1 1 d D U . . .
C16 C -0.2275(8) 0.3370(5) 0.5714(4) 0.175(7) Uani 1 1 d D U . . .
H16A H -0.189163 0.346728 0.561326 0.262 Uiso 1 1 calc R U . . .
H16B H -0.265592 0.336933 0.552794 0.262 Uiso 1 1 calc R U . . .
H16C H -0.218580 0.311538 0.580157 0.262 Uiso 1 1 calc R U . . .
C20 C -0.2686(10) 0.3995(5) 0.5883(5) 0.208(8) Uani 1 1 d D U . . .
H20A H -0.239319 0.419481 0.598491 0.311 Uiso 1 1 calc R U . . .
H20B H -0.312582 0.403445 0.595159 0.311 Uiso 1 1 calc R U . . .
H20C H -0.270797 0.399704 0.562047 0.311 Uiso 1 1 calc R U . . .
C15 C -0.2988(8) 0.3447(6) 0.6200(5) 0.188(7) Uani 1 1 d D U . . .
H15A H -0.282543 0.323658 0.635224 0.282 Uiso 1 1 calc R U . . .
H15B H -0.332704 0.335997 0.601061 0.282 Uiso 1 1 calc R U . . .
H15C H -0.317601 0.363564 0.634693 0.282 Uiso 1 1 calc R U . . .

loop_
_atom_site_aniso_label
_atom_site_aniso_U_11
_atom_site_aniso_U_22
_atom_site_aniso_U_33
_atom_site_aniso_U_23
_atom_site_aniso_U_13
_atom_site_aniso_U_12
Au01 0.0574(2) 0.0483(2) 0.0478(2) 0.00424(15) 0.00616(17) -0.00038(17)
Au02 0.0694(2) 0.0610(2) 0.0488(2) 0.00325(18) 0.00997(19) -0.0015(2)
Au03 0.0663(2) 0.0538(2) 0.0611(3) 0.00412(19) 0.0080(2) -0.0069(2)
Au04 0.0642(2) 0.0631(3) 0.0537(2) 0.00159(19) 0.00197(19) -0.0046(2)
Au05 0.0710(3) 0.0561(2) 0.0618(3) 0.00834(19) 0.0113(2) -0.0069(2)
Au06 0.0644(2) 0.0632(3) 0.0591(3) 0.0023(2) 0.0006(2) -0.0040(2)
Au07 0.0731(3) 0.0669(3) 0.0501(2) 0.00785(19) 0.0106(2) -0.0019(2)
Au08 0.0635(2) 0.0664(3) 0.0643(3) 0.0044(2) 0.0106(2) 0.0006(2)
Au09 0.0726(3) 0.0610(3) 0.0607(3) -0.0013(2) 0.0083(2) 0.0017(2)
Au0A 0.0706(3) 0.0603(2) 0.0600(3) 0.0056(2) 0.0063(2) 0.0041(2)
Au0B 0.0650(2) 0.0634(3) 0.0689(3) 0.0021(2) 0.0102(2) 0.0005(2)
Au0C 0.0751(3) 0.0563(2) 0.0649(3) 0.0004(2) 0.0087(2) 0.0005(2)
Au0D 0.0740(3) 0.0618(3) 0.0650(3) 0.0090(2) 0.0064(2) 0.0053(2)
Sb0E 0.1529(10) 0.1405(10) 0.0939(8) 0.0412(7) 0.0013(7) -0.0167(8)
Cu0F 0.0813(10) 0.0722(10) 0.0729(11) -0.0006(8) 0.0096(8) 0.0078(9)
Cu0G 0.0843(11) 0.0691(10) 0.0839(12) 0.0034(9) 0.0107(9) 0.0061(9)
S0H 0.0745(16) 0.0658(16) 0.0642(17) 0.0041(12) 0.0004(13) 0.0127(13)
S0I 0.0845(17) 0.0622(16) 0.0699(18) -0.0013(13) 0.0128(14) 0.0071(14)
P0J 0.0806(17) 0.0682(17) 0.0494(15) 0.0043(12) 0.0134(13) -0.0007(14)
S0K 0.0810(17) 0.0623(16) 0.0723(18) -0.0037(13) 0.0092(14) 0.0106(14)
P0L 0.0702(16) 0.0571(15) 0.0719(18) 0.0023(13) 0.0094(14) -0.0145(13)
S0M 0.0795(17) 0.0666(16) 0.0762(19) 0.0115(14) 0.0087(14) 0.0105(14)
P0N 0.0744(17) 0.0672(17) 0.0736(19) 0.0183(14) 0.0102(14) -0.0169(14)
P0O 0.0828(18) 0.0785(19) 0.0498(16) 0.0124(13) 0.0127(13) 0.0005(15)
S0P 0.0707(15) 0.0766(18) 0.0697(18) 0.0061(14) 0.0162(13) 0.0100(14)
P0Q 0.0749(17) 0.0754(18) 0.0603(17) 0.0013(14) -0.0060(14) -0.0101(15)
P0R 0.0746(17) 0.0766(19) 0.0630(18) 0.0032(14) -0.0080(14) -0.0132(15)
S0S 0.0654(15) 0.0776(18) 0.089(2) -0.0085(15) 0.0146(14) 0.0064(14)
P00T 0.0848(19) 0.076(2) 0.078(2) -0.0036(16) 0.0103(16) 0.0139(16)
P00U 0.089(2) 0.072(2) 0.092(2) -0.0032(17) 0.0038(18) 0.0135(17)
Cl0V 0.129(3) 0.132(3) 0.118(3) 0.015(3) -0.028(2) 0.038(3)
Cl0W 0.120(3) 0.123(3) 0.120(3) 0.013(2) -0.017(2) 0.035(2)
Cl0X 0.132(3) 0.176(4) 0.100(3) 0.062(3) 0.005(2) -0.019(3)
Cl0Y 0.075(2) 0.168(4) 0.190(5) -0.010(4) -0.003(3) 0.017(3)
Cl0Z 0.158(4) 0.099(3) 0.164(4) -0.054(3) 0.007(3) 0.022(3)
Cl10 0.149(4) 0.085(2) 0.166(4) 0.037(3) -0.016(3) 0.014(2)
Cl11 0.202(5) 0.126(4) 0.138(4) -0.065(3) 0.026(3) 0.023(3)
Cl12 0.086(2) 0.162(4) 0.218(5) 0.011(4) 0.022(3) 0.026(3)
Cl13 0.142(4) 0.182(5) 0.176(5) 0.015(4) 0.078(3) -0.059(3)
Cl14 0.106(3) 0.233(6) 0.170(5) 0.029(4) 0.052(3) 0.040(3)
Cl15 0.276(7) 0.106(3) 0.139(4) 0.018(3) 0.011(4) 0.081(4)
Cl16 0.146(4) 0.272(7) 0.136(4) 0.097(4) -0.021(3) -0.008(4)
Cl17 0.260(6) 0.117(3) 0.131(4) -0.031(3) -0.034(4) -0.027(4)
Cl18 0.121(3) 0.252(7) 0.183(5) 0.036(5) 0.075(3) 0.048(4)
Cl19 0.217(6) 0.184(5) 0.137(4) -0.082(4) 0.012(4) 0.036(4)
Cl1A 0.147(4) 0.147(4) 0.320(8) -0.127(5) 0.077(5) -0.035(3)
Cl1B 0.193(5) 0.275(7) 0.121(4) 0.113(4) -0.005(3) -0.010(5)
Cl1D 0.284(8) 0.087(3) 0.230(6) -0.049(4) 0.044(5) -0.020(4)
Cl1E 0.273(7) 0.165(5) 0.150(5) -0.031(4) -0.032(4) -0.085(5)
Cl1F 0.219(6) 0.160(5) 0.276(7) 0.135(5) 0.082(5) 0.066(4)
Cl1G 0.285(7) 0.182(6) 0.241(6) -0.041(5) 0.178(6) -0.094(5)
Cl01 0.158(5) 0.319(9) 0.233(7) 0.052(6) 0.011(4) -0.146(6)
C01J 0.089(5) 0.075(5) 0.066(5) 0.000(4) 0.010(4) -0.002(5)
C01X 0.099(5) 0.083(5) 0.072(5) 0.002(4) 0.016(5) -0.006(5)
C03P 0.112(6) 0.093(5) 0.089(5) -0.007(5) 0.009(5) -0.003(5)
C04K 0.122(6) 0.099(6) 0.087(5) -0.007(5) 0.002(5) -0.007(5)
C04G 0.123(6) 0.097(6) 0.087(5) -0.002(5) -0.002(5) -0.006(5)
C02X 0.109(6) 0.084(5) 0.075(5) -0.002(5) 0.000(5) 0.001(5)
C01K 0.076(5) 0.063(5) 0.079(5) -0.004(4) 0.009(4) -0.007(4)
C02O 0.093(5) 0.073(5) 0.096(5) -0.006(5) 0.014(5) -0.004(5)
C05D 0.098(5) 0.078(5) 0.101(6) -0.012(5) 0.008(5) -0.004(5)
C04Y 0.091(5) 0.076(5) 0.088(5) -0.019(5) 0.008(5) 0.002(5)
C02T 0.088(5) 0.084(5) 0.086(5) -0.011(5) 0.012(5) 0.001(5)
C01V 0.080(5) 0.072(5) 0.076(5) 0.002(4) 0.011(4) -0.011(4)
C01L 0.074(5) 0.081(5) 0.064(5) 0.005(4) -0.007(4) -0.002(4)
C01R 0.079(5) 0.080(5) 0.063(5) 0.002(4) 0.001(4) 0.000(4)
C023 0.080(5) 0.082(5) 0.073(5) 0.003(4) 0.003(4) 0.000(4)
C02I 0.087(5) 0.087(5) 0.082(5) 0.007(5) 0.003(4) 0.000(5)
C04R 0.097(5) 0.094(5) 0.091(5) 0.001(5) -0.006(5) 0.002(5)
C028 0.091(5) 0.089(5) 0.087(5) 0.001(5) -0.009(5) -0.007(5)
C01O 0.088(5) 0.072(5) 0.063(5) 0.006(4) 0.026(4) -0.004(4)
C021 0.087(5) 0.081(5) 0.078(5) 0.000(4) 0.007(4) -0.006(5)
C02S 0.089(5) 0.099(6) 0.088(5) 0.000(5) 0.014(5) -0.008(5)
C037 0.095(5) 0.100(6) 0.094(6) 0.002(5) 0.028(5) -0.014(5)
C045 0.107(6) 0.103(6) 0.102(6) 0.011(5) 0.031(5) -0.005(5)
C03J 0.098(5) 0.094(5) 0.084(5) 0.010(5) 0.022(5) -0.002(5)
F01P 0.218(11) 0.188(11) 0.123(8) 0.009(7) 0.044(8) -0.042(9)
C01Q 0.083(5) 0.075(5) 0.061(5) -0.002(4) 0.000(4) 0.005(4)
C01W 0.093(5) 0.080(5) 0.070(5) -0.004(4) 0.000(4) 0.008(5)
C02F 0.095(5) 0.092(5) 0.080(5) -0.003(5) 0.003(5) 0.007(5)
C027 0.089(5) 0.088(5) 0.081(5) 0.003(5) 0.003(5) 0.009(5)
C02A 0.086(5) 0.078(5) 0.078(5) -0.009(4) 0.000(4) 0.006(5)
C01S 0.080(5) 0.071(5) 0.073(5) -0.009(4) 0.002(4) 0.005(4)
F01T 0.144(8) 0.222(13) 0.192(11) 0.091(9) -0.010(8) -0.003(9)
C01U 0.068(4) 0.069(5) 0.068(5) 0.010(4) 0.011(4) -0.011(4)
C01N 0.078(5) 0.088(5) 0.081(5) 0.011(4) 0.011(4) -0.007(5)
C02N 0.092(5) 0.098(5) 0.088(5) 0.014(5) 0.017(5) -0.010(5)
C03C 0.093(5) 0.094(5) 0.080(5) 0.018(5) 0.015(5) -0.008(5)
C040 0.089(5) 0.090(5) 0.081(5) 0.011(5) 0.007(5) -0.011(5)
C03U 0.080(5) 0.081(5) 0.079(5) 0.010(4) 0.011(4) -0.010(4)
C01Y 0.084(5) 0.061(4) 0.069(5) 0.006(4) 0.006(4) 0.006(4)
C036 0.083(5) 0.074(5) 0.079(5) 0.012(4) 0.004(4) 0.002(4)
C034 0.092(5) 0.078(5) 0.088(5) 0.008(5) 0.004(5) 0.005(5)
C03F 0.106(5) 0.081(5) 0.090(5) 0.010(4) 0.003(4) -0.002(5)
C053 0.120(6) 0.083(5) 0.101(6) 0.013(5) -0.011(5) -0.002(5)
C05J 0.113(6) 0.082(5) 0.091(5) 0.011(5) -0.010(5) -0.003(5)
C01Z 0.075(5) 0.084(5) 0.088(5) -0.002(5) 0.005(4) -0.005(5)
C04D 0.084(5) 0.098(6) 0.101(6) -0.001(5) 0.000(5) -0.002(5)
C05M 0.082(5) 0.103(6) 0.105(6) 0.005(5) 0.004(5) -0.004(5)
C04B 0.088(5) 0.101(6) 0.108(6) 0.010(5) 0.013(5) -0.001(5)
C04U 0.089(5) 0.103(6) 0.101(6) -0.001(5) 0.015(5) -0.003(5)
C03L 0.079(5) 0.086(5) 0.096(5) -0.004(5) 0.008(5) -0.004(5)
C020 0.090(5) 0.077(5) 0.064(5) 0.000(4) 0.017(4) 0.002(5)
C01M 0.088(5) 0.075(5) 0.071(5) 0.001(4) 0.009(4) 0.000(5)
C02G 0.105(5) 0.083(5) 0.085(5) -0.009(5) 0.012(5) 0.000(5)
C032 0.109(5) 0.091(5) 0.083(5) -0.016(5) 0.019(5) -0.003(5)
C038 0.113(5) 0.096(5) 0.076(5) -0.006(5) 0.022(5) 0.004(5)
C031 0.108(5) 0.092(5) 0.076(5) 0.004(5) 0.022(5) 0.003(5)
C022 0.067(4) 0.096(5) 0.079(5) 0.008(5) 0.009(4) 0.002(5)
C03A 0.074(5) 0.104(6) 0.093(5) -0.002(5) 0.007(5) -0.011(5)
C052 0.079(5) 0.113(6) 0.096(6) -0.006(5) 0.010(5) -0.009(5)
C03B 0.085(5) 0.126(5) 0.110(5) -0.006(5) 0.006(5) -0.003(5)
C03W 0.089(5) 0.128(6) 0.112(6) 0.003(5) 0.011(5) 0.004(5)
C03X 0.076(5) 0.115(6) 0.095(6) 0.011(5) 0.015(5) 0.006(5)
C025 0.089(5) 0.086(5) 0.069(5) -0.002(4) 0.007(4) -0.005(5)
C03Q 0.096(5) 0.093(5) 0.082(5) -0.005(5) 0.008(5) -0.003(5)
C050 0.111(6) 0.100(6) 0.094(6) -0.011(5) 0.008(5) 0.000(5)
C05K 0.114(6) 0.105(6) 0.088(5) -0.013(5) 0.005(5) -0.001(5)
C06N 0.110(6) 0.108(6) 0.085(5) -0.007(5) 0.002(5) -0.001(5)
C03O 0.100(5) 0.096(5) 0.079(5) 0.001(5) 0.001(5) -0.002(5)
C026 0.082(5) 0.061(4) 0.075(5) 0.015(4) 0.015(4) -0.009(4)
C02E 0.091(5) 0.079(5) 0.090(5) 0.018(5) 0.007(5) -0.005(5)
C044 0.104(5) 0.084(5) 0.100(6) 0.016(5) 0.008(5) -0.005(5)
C046 0.096(5) 0.076(5) 0.087(5) 0.014(4) 0.005(5) -0.002(5)
C02Z 0.092(5) 0.073(5) 0.085(5) 0.013(4) 0.005(5) -0.002(5)
C024 0.086(5) 0.072(5) 0.074(5) 0.007(4) 0.007(4) -0.007(4)
C029 0.087(5) 0.075(5) 0.075(5) -0.004(4) 0.004(5) -0.005(5)
C03V 0.103(5) 0.086(5) 0.099(5) -0.003(5) 0.009(5) -0.012(5)
C06B 0.118(6) 0.096(6) 0.121(6) -0.006(5) 0.006(5) -0.009(5)
C049 0.120(6) 0.093(6) 0.111(6) -0.008(5) 0.007(5) -0.010(5)
C03Y 0.111(6) 0.091(5) 0.101(6) -0.005(5) 0.021(5) -0.003(5)
C03I 0.101(5) 0.084(5) 0.091(5) -0.002(5) 0.015(5) -0.005(5)
C02B 0.079(5) 0.091(5) 0.080(5) 0.013(5) 0.015(4) -0.008(5)
C033 0.089(5) 0.099(6) 0.081(5) 0.017(5) 0.009(5) 0.003(5)
C05A 0.089(5) 0.113(6) 0.097(6) 0.012(5) 0.010(5) 0.010(5)
C04L 0.090(5) 0.109(6) 0.101(6) 0.011(5) 0.017(5) 0.013(5)
C065 0.089(5) 0.104(6) 0.094(5) 0.021(5) 0.026(5) 0.005(5)
C03N 0.086(5) 0.102(5) 0.087(5) 0.023(5) 0.017(5) 0.006(5)
C02C 0.099(5) 0.093(6) 0.105(6) -0.012(5) 0.024(5) 0.000(5)
C02H 0.092(5) 0.091(5) 0.083(5) 0.003(5) -0.003(5) -0.002(5)
C04V 0.111(6) 0.105(6) 0.087(6) 0.005(5) -0.005(5) -0.009(5)
C04W 0.121(6) 0.119(6) 0.097(6) 0.005(5) 0.002(5) -0.007(6)
C03Z 0.112(6) 0.120(6) 0.105(6) 0.015(5) 0.003(5) 0.000(6)
C04X 0.114(6) 0.112(6) 0.107(6) 0.018(5) 0.006(5) -0.005(5)
C04N 0.103(5) 0.102(6) 0.095(6) 0.012(5) 0.004(5) -0.005(5)
C02J 0.093(5) 0.095(5) 0.073(5) 0.015(5) 0.029(4) 0.001(5)
C02M 0.088(5) 0.090(5) 0.080(5) 0.009(5) 0.013(5) 0.001(5)
C03H 0.091(5) 0.105(6) 0.097(6) 0.008(5) 0.017(5) -0.002(5)
C04M 0.103(6) 0.115(6) 0.104(6) 0.006(5) 0.024(5) -0.001(5)
C066 0.113(6) 0.123(6) 0.101(6) 0.012(5) 0.029(5) 0.009(5)
C05H 0.107(6) 0.118(6) 0.090(5) 0.018(5) 0.023(5) 0.008(5)
C02L 0.098(5) 0.084(5) 0.090(5) 0.011(5) -0.002(5) 0.003(5)
C02Q 0.076(5) 0.077(5) 0.076(5) -0.006(4) 0.010(4) 0.001(4)
C03R 0.084(5) 0.091(5) 0.089(5) -0.007(5) 0.006(5) 0.004(5)
C04E 0.091(5) 0.098(6) 0.104(6) -0.011(5) 0.004(5) 0.007(5)
C04O 0.087(5) 0.101(6) 0.106(6) -0.001(5) 0.005(5) 0.003(5)
C061 0.088(5) 0.090(5) 0.108(6) -0.010(5) -0.005(5) -0.005(5)
C04H 0.081(5) 0.080(5) 0.100(5) -0.014(5) 0.005(5) -0.005(5)
C02R 0.101(6) 0.110(6) 0.111(6) -0.017(5) 0.019(5) 0.009(5)
C05G 0.108(6) 0.119(6) 0.120(6) -0.017(5) 0.010(5) 0.008(5)
C3 0.116(6) 0.126(6) 0.131(6) -0.020(5) 0.009(6) 0.003(6)
C1 0.111(6) 0.135(6) 0.131(6) -0.018(6) 0.017(5) -0.004(6)
C49 0.116(6) 0.136(6) 0.140(6) -0.024(6) 0.024(6) -0.002(6)
C05F 0.105(6) 0.127(6) 0.125(6) -0.025(5) 0.022(5) 0.001(5)
F02U 0.148(9) 0.256(14) 0.190(11) 0.117(10) -0.024(8) -0.031(9)
C02W 0.085(5) 0.075(5) 0.084(5) 0.007(4) 0.004(5) 0.008(5)
F02Y 0.261(14) 0.145(10) 0.188(11) 0.019(8) -0.018(10) -0.059(10)
C035 0.090(5) 0.092(5) 0.078(5) 0.001(5) -0.005(5) -0.021(5)
C05B 0.101(5) 0.102(6) 0.093(6) 0.004(5) -0.001(5) -0.019(5)
C05U 0.109(6) 0.114(6) 0.110(6) 0.000(5) 0.000(5) -0.026(5)
C06L 0.110(6) 0.122(6) 0.114(6) 0.002(5) 0.010(5) -0.028(5)
C05Q 0.116(6) 0.125(6) 0.105(6) 0.011(5) 0.016(5) -0.022(5)
C030 0.096(5) 0.101(6) 0.095(6) 0.006(5) 0.006(5) -0.016(5)
C03D 0.123(6) 0.096(6) 0.094(6) 0.006(5) 0.009(5) 0.013(5)
C04Q 0.114(6) 0.094(6) 0.097(6) 0.003(5) 0.012(5) 0.014(5)
C042 0.105(5) 0.086(5) 0.089(5) 0.006(5) 0.017(5) 0.008(5)
C02P 0.099(5) 0.079(5) 0.071(5) 0.016(4) 0.014(5) -0.003(5)
C051 0.110(6) 0.095(6) 0.093(5) 0.017(5) 0.017(5) -0.003(5)
C059 0.125(6) 0.101(6) 0.098(6) 0.014(5) 0.017(5) 0.006(5)
C03E 0.083(5) 0.103(6) 0.094(6) -0.007(5) 0.017(5) -0.007(5)
C05C 0.108(6) 0.141(6) 0.111(6) -0.016(5) 0.027(5) -0.014(6)
C54 0.120(6) 0.160(6) 0.125(6) -0.026(6) 0.032(5) -0.012(6)
C84 0.128(6) 0.155(6) 0.123(6) -0.021(5) 0.031(5) -0.010(5)
C05V 0.119(6) 0.126(6) 0.111(6) -0.014(5) 0.027(5) 0.000(6)
C043 0.097(5) 0.108(6) 0.099(6) -0.001(5) 0.020(5) -0.001(5)
F03G 0.249(13) 0.146(10) 0.203(11) 0.065(9) 0.049(10) -0.036(9)
C03M 0.091(5) 0.078(5) 0.081(5) 0.012(4) 0.011(5) -0.013(5)
C04T 0.100(5) 0.088(5) 0.091(6) 0.002(5) 0.009(5) -0.015(5)
C06A 0.123(6) 0.105(6) 0.098(6) -0.010(5) 0.008(5) -0.014(5)
C069 0.125(6) 0.108(6) 0.106(6) -0.006(5) -0.002(5) -0.015(5)
C05R 0.119(6) 0.110(6) 0.111(6) 0.002(5) -0.003(5) -0.022(5)
C067 0.108(6) 0.102(6) 0.104(6) 0.006(5) 0.001(5) -0.025(5)
C03S 0.096(5) 0.090(5) 0.096(6) -0.002(5) 0.018(5) 0.004(5)
C041 0.104(6) 0.102(6) 0.113(6) -0.011(5) 0.023(5) 0.005(5)
C04A 0.099(5) 0.092(6) 0.106(6) 0.017(5) 0.002(5) 0.016(5)
C058 0.111(6) 0.100(6) 0.116(6) 0.027(5) 0.008(5) 0.010(5)
C05O 0.121(6) 0.110(6) 0.130(6) 0.022(5) 0.017(5) 0.004(5)
C06D 0.128(6) 0.113(6) 0.125(6) 0.026(5) 0.019(6) 0.005(6)
C05T 0.127(6) 0.122(6) 0.130(6) 0.029(5) 0.000(6) 0.001(6)
C05I 0.112(6) 0.118(6) 0.121(6) 0.021(5) -0.001(5) 0.007(5)
F04C 0.279(15) 0.306(17) 0.087(7) 0.028(9) 0.036(8) 0.022(13)
C04F 0.099(5) 0.094(6) 0.094(6) 0.008(5) 0.011(5) 0.008(5)
C04I 0.140(6) 0.130(6) 0.113(6) -0.014(5) 0.029(5) 0.005(5)
C04Z 0.123(6) 0.120(6) 0.101(6) -0.003(5) 0.023(5) 0.005(5)
C04P 0.108(6) 0.103(6) 0.082(5) -0.002(5) 0.014(5) 0.003(5)
C02V 0.094(5) 0.085(5) 0.075(5) -0.004(4) 0.008(5) 0.005(5)
C04S 0.116(6) 0.096(6) 0.089(6) -0.011(5) 0.015(5) -0.001(5)
C05W 0.133(6) 0.115(6) 0.109(6) -0.018(5) 0.025(5) 0.005(5)
C04J 0.108(6) 0.096(6) 0.113(6) 0.005(5) -0.006(5) 0.003(5)
C054 0.113(6) 0.108(6) 0.105(6) 0.014(5) 0.012(5) 0.004(5)
C055 0.098(5) 0.095(5) 0.100(6) 0.014(5) 0.002(5) 0.001(5)
C057 0.131(6) 0.113(6) 0.115(6) 0.008(5) 0.035(5) 0.004(6)
C05L 0.111(6) 0.108(6) 0.118(6) -0.023(5) 0.025(5) 0.000(5)
C05P 0.177(11) 0.105(9) 0.131(10) 0.002(9) 0.011(9) -0.029(9)
C05S 0.112(6) 0.105(6) 0.104(6) 0.009(5) 0.006(5) 0.007(5)
C05X 0.109(5) 0.118(6) 0.119(6) 0.007(5) -0.011(5) 0.015(5)
C05Z 0.125(6) 0.116(6) 0.128(6) -0.024(6) 0.030(6) -0.006(6)
C060 0.126(6) 0.117(6) 0.131(6) -0.027(5) 0.030(5) -0.012(5)
C062 0.109(6) 0.111(6) 0.112(6) 0.023(5) -0.006(5) 0.013(5)
C063 0.120(6) 0.108(6) 0.116(6) 0.002(5) 0.028(5) 0.015(5)
C064 0.128(6) 0.115(6) 0.113(6) 0.021(5) 0.012(5) 0.008(6)
C068 0.116(6) 0.120(6) 0.107(6) 0.021(5) 0.003(5) 0.005(6)
C06C 0.120(6) 0.115(6) 0.118(6) -0.001(5) 0.031(6) -0.010(6)
C06E 0.121(6) 0.121(6) 0.114(6) 0.008(6) 0.001(5) -0.004(6)
C06F 0.108(6) 0.111(6) 0.113(6) 0.000(5) 0.018(5) 0.000(5)
Cl06 0.097(3) 0.208(6) 0.234(6) -0.031(5) 0.004(3) -0.008(3)
C06J 0.134(6) 0.126(6) 0.139(6) -0.023(6) 0.034(6) -0.018(6)
C06M 0.178(11) 0.095(9) 0.142(10) 0.041(8) 0.002(9) -0.019(9)
C06O 0.105(6) 0.123(6) 0.119(6) 0.001(5) 0.029(5) -0.007(5)
C24 0.194(13) 0.262(14) 0.178(13) 0.027(12) -0.017(11) -0.024(12)
C40 0.195(13) 0.248(14) 0.243(14) -0.027(13) -0.039(12) 0.025(12)
C67 0.140(7) 0.157(7) 0.153(7) 0.001(6) -0.016(6) 0.010(6)
C73 0.184(12) 0.203(14) 0.237(13) 0.020(12) -0.075(11) -0.010(12)
C8 0.125(6) 0.093(6) 0.102(6) -0.002(5) 0.005(5) 0.006(5)
C047 0.154(6) 0.107(6) 0.117(6) -0.005(5) -0.002(6) 0.005(6)
C06P 0.167(7) 0.116(6) 0.127(6) -0.009(6) 0.006(6) 0.003(6)
C05Y 0.159(6) 0.121(6) 0.123(6) -0.010(6) 0.013(6) 0.008(6)
C2 0.142(6) 0.112(6) 0.115(6) -0.005(5) 0.015(6) 0.001(6)
C03K 0.126(6) 0.097(6) 0.105(6) -0.002(5) 0.015(5) -0.003(5)
Cl1 0.464(12) 0.186(6) 0.106(4) -0.049(4) -0.027(5) 0.050(7)
C4 0.213(13) 0.219(13) 0.168(12) -0.005(11) 0.074(11) -0.061(12)
C6 0.209(13) 0.268(14) 0.156(12) -0.029(12) 0.053(11) -0.039(12)
C19 0.160(7) 0.187(7) 0.146(7) -0.016(6) 0.038(6) -0.017(6)
C30 0.230(14) 0.225(14) 0.191(13) -0.029(12) 0.060(12) 0.028(12)
C18 0.139(6) 0.106(5) 0.131(6) -0.006(5) 0.016(5) -0.016(5)
C70 0.132(6) 0.095(6) 0.125(6) -0.015(5) 0.009(5) -0.011(5)
C039 0.109(6) 0.086(5) 0.106(6) -0.005(5) 0.012(5) -0.007(5)
C02D 0.090(5) 0.069(5) 0.089(5) -0.012(4) -0.001(5) -0.001(5)
C02K 0.097(5) 0.074(5) 0.094(5) -0.008(5) 0.013(5) -0.008(5)
C03T 0.121(6) 0.087(5) 0.105(6) -0.002(5) 0.019(5) -0.017(5)
C5 0.191(7) 0.147(7) 0.182(7) 0.002(6) 0.020(6) -0.010(6)
C10 0.259(14) 0.216(14) 0.303(15) 0.024(13) -0.024(13) -0.071(13)
C9 0.268(14) 0.185(14) 0.273(14) 0.011(12) 0.084(13) 0.029(12)
C7 0.265(14) 0.167(13) 0.243(14) -0.001(12) 0.070(12) -0.057(12)
C43 0.120(6) 0.090(6) 0.107(6) 0.012(5) 0.006(5) -0.005(5)
C75 0.162(11) 0.102(9) 0.166(11) 0.026(9) 0.015(10) -0.017(9)
C13 0.223(13) 0.209(13) 0.145(12) 0.004(11) 0.049(11) 0.044(12)
C11 0.176(7) 0.166(7) 0.142(7) -0.018(6) 0.034(6) 0.010(6)
C12 0.266(14) 0.219(14) 0.171(12) -0.032(12) 0.073(12) -0.011(12)
C17 0.222(14) 0.242(14) 0.190(13) -0.022(12) 0.038(12) 0.007(13)
C14 0.109(6) 0.160(7) 0.143(7) -0.011(6) -0.002(6) -0.009(6)
C16 0.125(10) 0.243(13) 0.153(12) -0.048(11) 0.002(10) -0.007(11)
C20 0.178(12) 0.202(13) 0.219(13) 0.008(12) -0.065(11) 0.005(11)
C15 0.152(11) 0.235(13) 0.175(12) -0.022(11) 0.012(10) -0.051(11)

loop_
_atom_type_symbol
_atom_type_description
_atom_type_scat_dispersion_real
_atom_type_scat_dispersion_imag
_atom_type_scat_source
C C 0.0181 0.0091 'International Tables Vol C Tables 4.2.6.8 and 6.1.1.4'
H H 0.0000 0.0000 'International Tables Vol C Tables 4.2.6.8 and 6.1.1.4'
Au Au -4.4197 7.2980 'International Tables Vol C Tables 4.2.6.8 and 6.1.1.4'
Cl Cl 0.3639 0.7018 'International Tables Vol C Tables 4.2.6.8 and 6.1.1.4'
Cu Cu -1.9646 0.5888 'International Tables Vol C Tables 4.2.6.8 and 6.1.1.4'
F F 0.0727 0.0534 'International Tables Vol C Tables 4.2.6.8 and 6.1.1.4'
P P 0.2955 0.4335 'International Tables Vol C Tables 4.2.6.8 and 6.1.1.4'
S S 0.3331 0.5567 'International Tables Vol C Tables 4.2.6.8 and 6.1.1.4'
Sb Sb -0.0562 5.8946 'International Tables Vol C Tables 4.2.6.8 and 6.1.1.4'

loop_
_exptl_crystal_face_index_h
_exptl_crystal_face_index_k
_exptl_crystal_face_index_l
_exptl_crystal_face_perp_dist
-8 15 -7 0.0858
-30 -30 23 0.1244
15 -4 5 0.0494
-5 -11 -15 0.1012
-5 -3 -30 0.1223
16 25 30 0.0832
-30 1 -16 0.0451
4 -30 23 0.1105
23 30 -22 0.1250
30 -15 2 0.0500
-30 -23 -7 0.0662
10 9 3 0.0721
-15 14 2 0.0648

loop_
_geom_angle_atom_site_label_1
_geom_angle_atom_site_label_2
_geom_angle_atom_site_label_3
_geom_angle
_geom_angle_site_symmetry_1
_geom_angle_site_symmetry_3
_geom_angle_publ_flag
Au02 Au01 Au04 62.597(15) . . ?
Au02 Au01 Au05 116.914(19) . . ?
Au02 Au01 Au06 117.075(19) . . ?
Au02 Au01 Au09 117.605(19) . . ?
Au03 Au01 Au02 63.151(15) . . ?
Au03 Au01 Au04 116.832(18) . . ?
Au03 Au01 Au05 178.92(2) . . ?
Au03 Au01 Au06 62.966(15) . . ?
Au03 Au01 Au09 65.830(16) . . ?
Au03 Au01 Au0B 63.575(16) . . ?
Au05 Au01 Au04 62.636(15) . . ?
Au06 Au01 Au04 179.65(2) . . ?
Au06 Au01 Au05 117.570(19) . . ?
Au07 Au01 Au02 179.73(2) . . ?
Au07 Au01 Au03 116.884(19) . . ?
Au07 Au01 Au04 117.523(19) . . ?
Au07 Au01 Au05 63.056(16) . . ?
Au07 Au01 Au06 62.804(16) . . ?
Au07 Au01 Au09 62.592(16) . . ?
Au07 Au01 Au0B 117.480(19) . . ?
Au08 Au01 Au02 114.124(18) . . ?
Au08 Au01 Au03 116.812(19) . . ?
Au08 Au01 Au04 62.804(16) . . ?
Au08 Au01 Au05 62.127(16) . . ?
Au08 Au01 Au06 117.53(2) . . ?
Au08 Au01 Au07 66.121(16) . . ?
Au08 Au01 Au09 62.738(16) . . ?
Au08 Au01 Au0B 176.05(2) . . ?
Au08 Au01 Au0C 114.457(19) . . ?
Au08 Au01 Au0D 119.181(19) . . ?
Au09 Au01 Au04 117.009(19) . . ?
Au09 Au01 Au05 113.459(19) . . ?
Au09 Au01 Au06 63.218(16) . . ?
Au0A Au01 Au02 63.237(15) . . ?
Au0A Au01 Au03 62.682(16) . . ?
Au0A Au01 Au04 65.680(16) . . ?
Au0A Au01 Au05 116.313(19) . . ?
Au0A Au01 Au06 114.334(19) . . ?
Au0A Au01 Au07 117.03(2) . . ?
Au0A Au01 Au08 62.631(16) . . ?
Au0A Au01 Au09 62.836(16) . . ?
Au0A Au01 Au0B 115.452(19) . . ?
Au0A Au01 Au0C 118.870(19) . . ?
Au0A Au01 Au0D 177.18(2) . . ?
Au0B Au01 Au02 62.271(16) . . ?
Au0B Au01 Au04 113.35(2) . . ?
Au0B Au01 Au05 117.466(19) . . ?
Au0B Au01 Au06 66.315(16) . . ?
Au0B Au01 Au09 119.953(19) . . ?
Au0C Au01 Au02 65.800(16) . . ?
Au0C Au01 Au03 118.07(2) . . ?
Au0C Au01 Au04 62.243(16) . . ?
Au0C Au01 Au05 62.652(16) . . ?
Au0C Au01 Au06 117.551(19) . . ?
Au0C Au01 Au07 114.010(19) . . ?
Au0C Au01 Au09 176.07(2) . . ?
Au0C Au01 Au0B 63.006(16) . . ?
Au0C Au01 Au0D 62.776(16) . . ?
Au0D Au01 Au02 116.65(2) . . ?
Au0D Au01 Au03 114.613(19) . . ?
Au0D Au01 Au04 116.94(2) . . ?
Au0D Au01 Au05 66.386(16) . . ?
Au0D Au01 Au06 63.036(16) . . ?
Au0D Au01 Au07 63.074(16) . . ?
Au0D Au01 Au09 115.682(19) . . ?
Au0D Au01 Au0B 62.885(16) . . ?
Au01 Au02 Au03 58.314(14) . . ?
Au01 Au02 Au04 59.183(14) . . ?
Au01 Au02 Au0A 58.107(15) . . ?
Au01 Au02 Au0B 58.764(15) . . ?
Au01 Au02 Au0C 56.895(14) . . ?
Au03 Au02 Au0C 106.703(17) . . ?
Au04 Au02 Au03 109.824(18) . . ?
Au04 Au02 Au0A 62.687(15) . . ?
Au04 Au02 Au0C 58.268(15) . . ?
Au0A Au02 Au03 59.384(15) . . ?
Au0A Au02 Au0C 107.115(18) . . ?
Au0B Au02 Au03 60.740(15) . . ?
Au0B Au02 Au04 107.744(18) . . ?
Au0B Au02 Au0A 108.255(18) . . ?
Au0B Au02 Au0C 58.890(15) . . ?
P0J Au02 Au01 175.11(8) . . ?
P0J Au02 Au03 124.74(7) . . ?
P0J Au02 Au04 116.12(7) . . ?
P0J Au02 Au0A 119.25(7) . . ?
P0J Au02 Au0B 125.74(7) . . ?
P0J Au02 Au0C 122.67(7) . . ?
Au01 Au03 Au02 58.534(14) . . ?
Au01 Au03 Au06 58.819(14) . . ?
Au01 Au03 Au09 57.267(15) . . ?
Au01 Au03 Au0A 58.493(14) . . ?
Au01 Au03 Au0B 58.224(15) . . ?
Au02 Au03 Au09 106.810(18) . . ?
Au02 Au03 Au0B 59.019(15) . . ?
Au06 Au03 Au02 109.643(18) . . ?
Au06 Au03 Au09 59.056(15) . . ?
Au06 Au03 Au0B 62.968(16) . . ?
Au0A Au03 Au02 60.281(15) . . ?
Au0A Au03 Au06 107.545(18) . . ?
Au0A Au03 Au09 58.650(15) . . ?
Au0A Au03 Au0B 107.597(18) . . ?
Au0B Au03 Au09 108.165(18) . . ?
P0L Au03 Au01 175.61(7) . . ?
P0L Au03 Au02 124.81(7) . . ?
P0L Au03 Au06 116.81(7) . . ?
P0L Au03 Au09 121.62(8) . . ?
P0L Au03 Au0A 125.17(7) . . ?
P0L Au03 Au0B 120.18(8) . . ?
Au01 Au04 Au02 58.220(14) . . ?
Au01 Au04 Au05 58.404(14) . . ?
Au01 Au04 Au08 57.900(15) . . ?
Au01 Au04 Au0A 56.445(14) . . ?
Au01 Au04 Au0C 58.174(15) . . ?
Au02 Au04 Au05 109.514(18) . . ?
Au02 Au04 Au08 106.539(18) . . ?
Au02 Au04 Au0A 58.705(15) . . ?
Au05 Au04 Au0A 105.380(18) . . ?
Au08 Au04 Au05 59.098(15) . . ?
Au08 Au04 Au0A 57.981(15) . . ?
Au0C Au04 Au02 62.772(15) . . ?
Au0C Au04 Au05 59.854(15) . . ?
Au0C Au04 Au08 107.038(18) . . ?
Au0C Au04 Au0A 107.510(18) . . ?
P0Q Au04 Au01 172.23(8) . . ?
P0Q Au04 Au02 114.16(8) . . ?
P0Q Au04 Au05 127.01(8) . . ?
P0Q Au04 Au08 128.94(8) . . ?
P0Q Au04 Au0A 122.22(8) . . ?
P0Q Au04 Au0C 118.20(8) . . ?
Au01 Au05 Au04 58.959(14) . . ?
Au01 Au05 Au07 58.079(15) . . ?
Au01 Au05 Au08 58.509(15) . . ?
Au01 Au05 Au0C 58.253(15) . . ?
Au01 Au05 Au0D 56.429(14) . . ?
Au04 Au05 Au0D 105.895(18) . . ?
Au07 Au05 Au04 110.068(18) . . ?
Au07 Au05 Au0D 58.177(15) . . ?
Au08 Au05 Au04 60.350(15) . . ?
Au08 Au05 Au07 63.036(16) . . ?
Au08 Au05 Au0C 107.809(18) . . ?
Au08 Au05 Au0D 107.643(18) . . ?
Au0C Au05 Au04 59.573(15) . . ?
Au0C Au05 Au07 106.406(19) . . ?
Au0C Au05 Au0D 58.061(15) . . ?
P0N Au05 Au01 173.80(8) . . ?
P0N Au05 Au04 124.79(7) . . ?
P0N Au05 Au07 116.04(8) . . ?
P0N Au05 Au08 117.95(8) . . ?
P0N Au05 Au0C 127.55(9) . . ?
P0N Au05 Au0D 123.32(8) . . ?
Au01 Au06 Au03 58.215(14) . . ?
Au01 Au06 Au07 58.214(15) . . ?
Au01 Au06 Au09 58.283(15) . . ?
Au01 Au06 Au0B 56.570(15) . . ?
Au01 Au06 Au0D 58.090(15) . . ?
Au03 Au06 Au09 62.419(15) . . ?
Au03 Au06 Au0B 58.773(15) . . ?
Au03 Au06 Au0D 106.703(18) . . ?
Au07 Au06 Au03 108.928(18) . . ?
Au07 Au06 Au09 59.431(15) . . ?
Au07 Au06 Au0B 105.759(18) . . ?
Au07 Au06 Au0D 59.869(16) . . ?
Au09 Au06 Au0B 107.525(18) . . ?
Au0D Au06 Au09 107.507(18) . . ?
Au0D Au06 Au0B 58.082(15) . . ?
P0R Au06 Au01 174.30(8) . . ?
P0R Au06 Au03 116.11(8) . . ?
P0R Au06 Au07 126.71(8) . . ?
P0R Au06 Au09 120.52(8) . . ?
P0R Au06 Au0B 121.03(8) . . ?
P0R Au06 Au0D 126.00(8) . . ?
Au01 Au07 Au05 58.866(15) . . ?
Au01 Au07 Au06 58.982(15) . . ?
Au01 Au07 Au08 56.915(14) . . ?
Au01 Au07 Au09 58.980(15) . . ?
Au01 Au07 Au0D 58.453(15) . . ?
Au05 Au07 Au08 57.847(15) . . ?
Au06 Au07 Au05 110.693(19) . . ?
Au06 Au07 Au08 106.866(18) . . ?
Au09 Au07 Au05 107.210(18) . . ?
Au09 Au07 Au06 60.726(15) . . ?
Au09 Au07 Au08 58.556(15) . . ?
Au09 Au07 Au0D 108.820(19) . . ?
Au0D Au07 Au05 63.267(16) . . ?
Au0D Au07 Au06 60.225(16) . . ?
Au0D Au07 Au08 107.575(18) . . ?
P0O Au07 Au01 176.51(8) . . ?
P0O Au07 Au05 118.29(8) . . ?
P0O Au07 Au06 122.25(8) . . ?
P0O Au07 Au08 123.96(8) . . ?
P0O Au07 Au09 124.50(8) . . ?
P0O Au07 Au0D 118.84(8) . . ?
Au01 Au08 Au04 59.296(15) . . ?
Au01 Au08 Au05 59.364(15) . . ?
Au01 Au08 Au07 56.964(14) . . ?
Au01 Au08 Au09 58.933(15) . . ?
Au01 Au08 Au0A 58.627(15) . . ?
Au04 Au08 Au07 107.167(19) . . ?
Au05 Au08 Au04 60.552(15) . . ?
Au05 Au08 Au07 59.118(15) . . ?
Au05 Au08 Au09 108.134(19) . . ?
Au05 Au08 Au0A 110.526(19) . . ?
Au09 Au08 Au04 110.765(19) . . ?
Au09 Au08 Au07 58.387(15) . . ?
Au0A Au08 Au04 63.044(16) . . ?
Au0A Au08 Au07 106.309(18) . . ?
Au0A Au08 Au09 60.230(16) . . ?
S0P Au08 Au01 159.11(8) . . ?
S0P Au08 Au04 132.93(7) . . ?
S0P Au08 Au05 139.23(8) . . ?
S0P Au08 Au07 119.08(7) . . ?
S0P Au08 Au09 100.81(8) . . ?
S0P Au08 Au0A 108.58(7) . . ?
Au01 Au09 Au03 56.902(14) . . ?
Au01 Au09 Au06 58.500(15) . . ?
Au01 Au09 Au07 58.428(15) . . ?
Au01 Au09 Au08 58.329(15) . . ?
Au01 Au09 Au0A 58.223(15) . . ?
Au06 Au09 Au03 58.525(15) . . ?
Au07 Au09 Au03 106.181(19) . . ?
Au07 Au09 Au06 59.843(15) . . ?
Au07 Au09 Au08 63.056(16) . . ?
Au07 Au09 Au0A 109.497(19) . . ?
Au08 Au09 Au03 105.946(18) . . ?
Au08 Au09 Au06 109.700(19) . . ?
Au08 Au09 Au0A 59.619(15) . . ?
Au0A Au09 Au03 58.250(15) . . ?
Au0A Au09 Au06 106.775(19) . . ?
S0K Au09 Au01 155.81(7) . . ?
S0K Au09 Au03 119.22(8) . . ?
S0K Au09 Au06 143.39(7) . . ?
S0K Au09 Au07 134.36(8) . . ?
S0K Au09 Au08 105.78(7) . . ?
S0K Au09 Au0A 98.56(7) . . ?
Au01 Au0A Au02 58.656(15) . . ?
Au01 Au0A Au03 58.825(15) . . ?
Au01 Au0A Au04 57.875(14) . . ?
Au01 Au0A Au08 58.743(15) . . ?
Au01 Au0A Au09 58.941(15) . . ?
Au02 Au0A Au04 58.608(15) . . ?
Au03 Au0A Au02 60.335(15) . . ?
Au03 Au0A Au04 107.328(18) . . ?
Au03 Au0A Au09 63.100(16) . . ?
Au08 Au0A Au02 107.279(19) . . ?
Au08 Au0A Au03 110.188(18) . . ?
Au08 Au0A Au04 58.975(15) . . ?
Au08 Au0A Au09 60.151(16) . . ?
Au09 Au0A Au02 110.348(18) . . ?
Au09 Au0A Au04 107.473(18) . . ?
S0H Au0A Au01 156.99(7) . . ?
S0H Au0A Au02 142.49(7) . . ?
S0H Au0A Au03 132.87(7) . . ?
S0H Au0A Au04 119.36(7) . . ?
S0H Au0A Au08 99.36(7) . . ?
S0H Au0A Au09 105.65(7) . . ?
Au01 Au0B Au02 58.965(15) . . ?
Au01 Au0B Au03 58.201(15) . . ?
Au01 Au0B Au06 57.115(15) . . ?
Au01 Au0B Au0C 58.379(15) . . ?
Au01 Au0B Au0D 58.455(15) . . ?
Au02 Au0B Au03 60.241(15) . . ?
Au02 Au0B Au06 106.859(19) . . ?
Au02 Au0B Au0C 62.990(16) . . ?
Au02 Au0B Au0D 110.036(19) . . ?
Au03 Au0B Au06 58.259(15) . . ?
Au0C Au0B Au03 109.492(19) . . ?
Au0C Au0B Au06 106.287(19) . . ?
Au0D Au0B Au03 106.683(19) . . ?
Au0D Au0B Au06 58.573(16) . . ?
Au0D Au0B Au0C 59.762(16) . . ?
S0S Au0B Au01 155.27(8) . . ?
S0S Au0B Au02 133.37(8) . . ?
S0S Au0B Au03 144.45(8) . . ?
S0S Au0B Au06 119.58(8) . . ?
S0S Au0B Au0C 104.93(8) . . ?
S0S Au0B Au0D 97.99(8) . . ?
Au01 Au0C Au02 57.305(14) . . ?
Au01 Au0C Au04 59.583(15) . . ?
Au01 Au0C Au05 59.096(15) . . ?
Au01 Au0C Au0B 58.614(15) . . ?
Au01 Au0C Au0D 58.627(15) . . ?
Au04 Au0C Au02 58.960(15) . . ?
Au04 Au0C Au05 60.573(15) . . ?
Au04 Au0C Au0B 107.678(19) . . ?
Au04 Au0C Au0D 111.08(2) . . ?
Au05 Au0C Au02 107.089(18) . . ?
Au05 Au0C Au0B 110.63(2) . . ?
Au0B Au0C Au02 58.120(15) . . ?
Au0D Au0C Au02 106.399(18) . . ?
Au0D Au0C Au05 63.641(16) . . ?
Au0D Au0C Au0B 60.041(16) . . ?
S0I Au0C Au01 158.64(8) . . ?
S0I Au0C Au02 118.55(7) . . ?
S0I Au0C Au04 139.29(7) . . ?
S0I Au0C Au05 133.56(7) . . ?
S0I Au0C Au0B 100.67(8) . . ?
S0I Au0C Au0D 108.21(7) . . ?
Au01 Au0D Au05 57.185(14) . . ?
Au01 Au0D Au06 58.874(15) . . ?
Au01 Au0D Au07 58.472(15) . . ?
Au01 Au0D Au0B 58.660(15) . . ?
Au01 Au0D Au0C 58.597(15) . . ?
Au06 Au0D Au05 106.714(18) . . ?
Au07 Au0D Au05 58.556(15) . . ?
Au07 Au0D Au06 59.906(16) . . ?
Au0B Au0D Au05 106.544(18) . . ?
Au0B Au0D Au06 63.345(16) . . ?
Au0B Au0D Au07 109.918(19) . . ?
Au0C Au0D Au05 58.298(16) . . ?
Au0C Au0D Au06 110.382(19) . . ?
Au0C Au0D Au07 106.918(19) . . ?
Au0C Au0D Au0B 60.197(16) . . ?
S0M Au0D Au01 156.40(8) . . ?
S0M Au0D Au05 116.27(8) . . ?
S0M Au0D Au06 136.46(8) . . ?
S0M Au0D Au07 141.13(8) . . ?
S0M Au0D Au0B 108.23(8) . . ?
S0M Au0D Au0C 98.14(8) . . ?
F01P Sb0E F01T 87.4(5) . . ?
F01P Sb0E F02U 89.0(5) . . ?
F01P Sb0E F03G 89.0(5) . . ?
F01T Sb0E F02U 176.2(6) . . ?
F01T Sb0E F03G 89.4(5) . . ?
F02Y Sb0E F01P 89.1(5) . . ?
F02Y Sb0E F01T 91.1(5) . . ?
F02Y Sb0E F02U 89.9(5) . . ?
F02Y Sb0E F03G 177.9(5) . . ?
F02Y Sb0E F04C 92.2(6) . . ?
F03G Sb0E F02U 89.4(5) . . ?
F04C Sb0E F01P 178.5(6) . . ?
F04C Sb0E F01T 93.4(5) . . ?
F04C Sb0E F02U 90.1(6) . . ?
F04C Sb0E F03G 89.8(6) . . ?
S0H Cu0F S0K 108.30(12) . . ?
S0H Cu0F S0P 113.74(12) . . ?
S0P Cu0F S0K 112.58(11) . . ?
P00T Cu0F S0H 106.47(12) . . ?
P00T Cu0F S0K 107.29(12) . . ?
P00T Cu0F S0P 108.09(13) . . ?
S0I Cu0G S0M 111.78(12) . . ?
S0S Cu0G S0I 111.92(12) . . ?
S0S Cu0G S0M 112.16(12) . . ?
P00U Cu0G S0I 106.09(12) . . ?
P00U Cu0G S0M 106.24(13) . . ?
P00U Cu0G S0S 108.23(13) . . ?
Au0A S0H Cu0F 92.08(10) . . ?
C01Y S0H Au0A 110.1(3) . . ?
C01Y S0H Cu0F 106.4(3) . . ?
Au0C S0I Cu0G 89.58(10) . . ?
C02D S0I Au0C 109.5(3) . . ?
C02D S0I Cu0G 107.0(3) . . ?
C01O P0J Au02 113.5(3) . . ?
C01O P0J C01Q 105.7(4) . . ?
C01O P0J C020 99.8(4) . . ?
C01Q P0J Au02 112.3(3) . . ?
C01Q P0J C020 107.0(4) . . ?
C020 P0J Au02 117.3(3) . . ?
Au09 S0K Cu0F 91.67(10) . . ?
C02V S0K Au09 111.1(3) . . ?
C02V S0K Cu0F 106.9(3) . . ?
C01K P0L Au03 117.4(3) . . ?
C01K P0L C02Q 105.2(4) . . ?
C01U P0L Au03 113.6(3) . . ?
C01U P0L C01K 101.5(4) . . ?
C01U P0L C02Q 105.9(4) . . ?
C02Q P0L Au03 112.1(3) . . ?
Au0D S0M Cu0G 90.41(10) . . ?
C02W S0M Au0D 112.0(4) . . ?
C02W S0M Cu0G 105.2(4) . . ?
C026 P0N Au05 115.6(3) . . ?
C026 P0N C02B 107.0(4) . . ?
C026 P0N C03M 102.1(4) . . ?
C02B P0N Au05 113.9(3) . . ?
C03M P0N Au05 113.5(3) . . ?
C03M P0N C02B 103.5(4) . . ?
C01J P0O Au07 111.3(3) . . ?
C02J P0O Au07 116.3(3) . . ?
C02J P0O C01J 101.5(4) . . ?
C02J P0O C02P 110.0(4) . . ?
C02P P0O Au07 112.2(3) . . ?
C02P P0O C01J 104.5(4) . . ?
Au08 S0P Cu0F 90.08(10) . . ?
C022 S0P Au08 108.7(3) . . ?
C022 S0P Cu0F 107.0(3) . . ?
C01L P0Q Au04 115.2(3) . . ?
C01L P0Q C025 107.9(4) . . ?
C025 P0Q Au04 113.6(3) . . ?
C035 P0Q Au04 115.8(3) . . ?
C035 P0Q C01L 100.6(4) . . ?
C035 P0Q C025 102.2(4) . . ?
C01Z P0R Au06 116.6(3) . . ?
C01Z P0R C029 107.4(4) . . ?
C01Z P0R C02H 99.5(4) . . ?
C029 P0R Au06 113.6(3) . . ?
C029 P0R C02H 102.6(4) . . ?
C02H P0R Au06 115.3(3) . . ?
Au0B S0S Cu0G 92.12(11) . . ?
C03E S0S Au0B 112.6(3) . . ?
C03E S0S Cu0G 104.4(3) . . ?
C02C P00T Cu0F 113.1(5) . . ?
C02C P00T C04F 104.4(7) . . ?
C03S P00T Cu0F 116.1(5) . . ?
C03S P00T C02C 103.9(6) . . ?
C03S P00T C04F 102.0(6) . . ?
C04F P00T Cu0F 115.8(5) . . ?
C02R P00U Cu0G 117.5(4) . . ?
C04A P00U Cu0G 112.0(4) . . ?
C04A P00U C02R 102.9(5) . . ?
C04A P00U C8 103.2(5) . . ?
C8 P00U Cu0G 115.2(4) . . ?
C8 P00U C02R 104.4(5) . . ?
C01X C01J P0O 117.3(5) . . ?
C01X C01J C02X 120.0 . . ?
C02X C01J P0O 122.1(5) . . ?
C01J C01X H01X 120.0 . . ?
C03P C01X C01J 120.0 . . ?
C03P C01X H01X 120.0 . . ?
C01X C03P H03P 120.0 . . ?
C01X C03P C04K 120.0 . . ?
C04K C03P H03P 120.0 . . ?
C03P C04K Cl17 118.7(6) . . ?
C04G C04K Cl17 121.3(6) . . ?
C04G C04K C03P 120.0 . . ?
C04K C04G H04G 120.0 . . ?
C04K C04G C02X 120.0 . . ?
C02X C04G H04G 120.0 . . ?
C01J C02X H02X 120.0 . . ?
C04G C02X C01J 120.0 . . ?
C04G C02X H02X 120.0 . . ?
C02O C01K P0L 120.0(5) . . ?
C02O C01K C01V 120.0 . . ?
C01V C01K P0L 119.9(5) . . ?
C01K C02O H02O 120.0 . . ?
C05D C02O C01K 120.0 . . ?
C05D C02O H02O 120.0 . . ?
C02O C05D H05D 120.0 . . ?
C02O C05D C04Y 120.0 . . ?
C04Y C05D H05D 120.0 . . ?
C05D C04Y Cl0Z 119.7(5) . . ?
C02T C04Y Cl0Z 120.3(5) . . ?
C02T C04Y C05D 120.0 . . ?
C04Y C02T H02T 120.0 . . ?
C04Y C02T C01V 120.0 . . ?
C01V C02T H02T 120.0 . . ?
C01K C01V H01V 120.0 . . ?
C02T C01V C01K 120.0 . . ?
C02T C01V H01V 120.0 . . ?
C01R C01L P0Q 119.4(4) . . ?
C01R C01L C028 120.0 . . ?
C028 C01L P0Q 119.7(4) . . ?
C01L C01R H01R 120.0 . . ?
C023 C01R C01L 120.0 . . ?
C023 C01R H01R 120.0 . . ?
C01R C023 H023 120.0 . . ?
C02I C023 C01R 120.0 . . ?
C02I C023 H023 120.0 . . ?
C023 C02I Cl0W 119.8(5) . . ?
C04R C02I Cl0W 120.0(5) . . ?
C04R C02I C023 120.0 . . ?
C02I C04R H04R 120.0 . . ?
C028 C04R C02I 120.0 . . ?
C028 C04R H04R 120.0 . . ?
C01L C028 H028 120.0 . . ?
C04R C028 C01L 120.0 . . ?
C04R C028 H028 120.0 . . ?
C021 C01O P0J 117.0(5) . . ?
C021 C01O C03J 120.0 . . ?
C03J C01O P0J 122.6(5) . . ?
C01O C021 H021 120.0 . . ?
C01O C021 C02S 120.0 . . ?
C02S C021 H021 120.0 . . ?
C021 C02S H02S 120.0 . . ?
C037 C02S C021 120.0 . . ?
C037 C02S H02S 120.0 . . ?
C02S C037 Cl13 119.7(6) . . ?
C02S C037 C045 120.0 . . ?
C045 C037 Cl13 120.2(6) . . ?
C037 C045 H045 120.0 . . ?
C037 C045 C03J 120.0 . . ?
C03J C045 H045 120.0 . . ?
C01O C03J H03J 120.0 . . ?
C045 C03J C01O 120.0 . . ?
C045 C03J H03J 120.0 . . ?
C01W C01Q P0J 124.3(4) . . ?
C01W C01Q C01S 120.0 . . ?
C01S C01Q P0J 115.4(4) . . ?
C01Q C01W H01W 120.0 . . ?
C02F C01W C01Q 120.0 . . ?
C02F C01W H01W 120.0 . . ?
C01W C02F H02F 120.0 . . ?
C027 C02F C01W 120.0 . . ?
C027 C02F H02F 120.0 . . ?
C02F C027 Cl0V 119.4(5) . . ?
C02A C027 Cl0V 120.6(5) . . ?
C02A C027 C02F 120.0 . . ?
C027 C02A H02A 120.0 . . ?
C027 C02A C01S 120.0 . . ?
C01S C02A H02A 120.0 . . ?
C01Q C01S H01S 120.0 . . ?
C02A C01S C01Q 120.0 . . ?
C02A C01S H01S 120.0 . . ?
C01N C01U P0L 122.8(4) . . ?
C01N C01U C03U 120.0 . . ?
C03U C01U P0L 116.6(4) . . ?
C01U C01N H01N 120.0 . . ?
C01U C01N C02N 120.0 . . ?
C02N C01N H01N 120.0 . . ?
C01N C02N H02N 120.0 . . ?
C03C C02N C01N 120.0 . . ?
C03C C02N H02N 120.0 . . ?
C02N C03C Cl0X 120.6(5) . . ?
C040 C03C Cl0X 119.4(5) . . ?
C040 C03C C02N 120.0 . . ?
C03C C040 H040 120.0 . . ?
C03C C040 C03U 120.0 . . ?
C03U C040 H040 120.0 . . ?
C01U C03U H03U 120.0 . . ?
C040 C03U C01U 120.0 . . ?
C040 C03U H03U 120.0 . . ?
C036 C01Y S0H 123.5(4) . . ?
C036 C01Y C05J 120.0 . . ?
C05J C01Y S0H 116.5(4) . . ?
C01Y C036 H036 120.0 . . ?
C034 C036 C01Y 120.0 . . ?
C034 C036 H036 120.0 . . ?
C036 C034 H034 120.0 . . ?
C036 C034 C03F 120.0 . . ?
C03F C034 H034 120.0 . . ?
C034 C03F C43 117.4(7) . . ?
C053 C03F C034 120.0 . . ?
C053 C03F C43 122.6(7) . . ?
C03F C053 H053 120.0 . . ?
C03F C053 C05J 120.0 . . ?
C05J C053 H053 120.0 . . ?
C01Y C05J H05J 120.0 . . ?
C053 C05J C01Y 120.0 . . ?
C053 C05J H05J 120.0 . . ?
C04D C01Z P0R 121.0(5) . . ?
C04D C01Z C03L 120.0 . . ?
C03L C01Z P0R 118.4(5) . . ?
C01Z C04D H04D 120.0 . . ?
C01Z C04D C05M 120.0 . . ?
C05M C04D H04D 120.0 . . ?
C04D C05M H05M 120.0 . . ?
C04B C05M C04D 120.0 . . ?
C04B C05M H05M 120.0 . . ?
C05M C04B Cl12 120.6(6) . . ?
C05M C04B C04U 120.0 . . ?
C04U C04B Cl12 119.4(6) . . ?
C04B C04U H04U 120.0 . . ?
C03L C04U C04B 120.0 . . ?
C03L C04U H04U 120.0 . . ?
C01Z C03L H03L 120.0 . . ?
C04U C03L C01Z 120.0 . . ?
C04U C03L H03L 120.0 . . ?
C01M C020 P0J 118.3(5) . . ?
C01M C020 C031 120.0 . . ?
C031 C020 P0J 121.4(5) . . ?
C020 C01M H01M 120.0 . . ?
C020 C01M C02G 120.0 . . ?
C02G C01M H01M 120.0 . . ?
C01M C02G H02G 120.0 . . ?
C032 C02G C01M 120.0 . . ?
C032 C02G H02G 120.0 . . ?
C02G C032 Cl11 121.1(6) . . ?
C02G C032 C038 120.0 . . ?
C038 C032 Cl11 118.7(6) . . ?
C032 C038 H038 120.0 . . ?
C032 C038 C031 120.0 . . ?
C031 C038 H038 120.0 . . ?
C020 C031 H031 120.0 . . ?
C038 C031 C020 120.0 . . ?
C038 C031 H031 120.0 . . ?
C03A C022 S0P 122.3(5) . . ?
C03A C022 C03X 120.0 . . ?
C03X C022 S0P 117.7(5) . . ?
C022 C03A H03A 120.0 . . ?
C022 C03A C052 120.0 . . ?
C052 C03A H03A 120.0 . . ?
C03A C052 H052 120.0 . . ?
C03B C052 C03A 120.0 . . ?
C03B C052 H052 120.0 . . ?
C052 C03B C03W 120.0 . . ?
C052 C03B C14 118.7(8) . . ?
C03W C03B C14 121.3(8) . . ?
C03B C03W H03W 120.0 . . ?
C03B C03W C03X 120.0 . . ?
C03X C03W H03W 120.0 . . ?
C022 C03X H03X 120.0 . . ?
C03W C03X C022 120.0 . . ?
C03W C03X H03X 120.0 . . ?
C03Q C025 P0Q 116.0(5) . . ?
C03Q C025 C03O 120.0 . . ?
C03O C025 P0Q 123.2(5) . . ?
C025 C03Q H03Q 120.0 . . ?
C050 C03Q C025 120.0 . . ?
C050 C03Q H03Q 120.0 . . ?
C03Q C050 H050 120.0 . . ?
C03Q C050 C05K 120.0 . . ?
C05K C050 H050 120.0 . . ?
C050 C05K Cl19 119.6(6) . . ?
C06N C05K Cl19 120.4(6) . . ?
C06N C05K C050 120.0 . . ?
C05K C06N H06N 120.0 . . ?
C03O C06N C05K 120.0 . . ?
C03O C06N H06N 120.0 . . ?
C025 C03O H03O 120.0 . . ?
C06N C03O C025 120.0 . . ?
C06N C03O H03O 120.0 . . ?
C02E C026 P0N 120.2(4) . . ?
C02E C026 C024 120.0 . . ?
C024 C026 P0N 119.6(4) . . ?
C026 C02E H02E 120.0 . . ?
C044 C02E C026 120.0 . . ?
C044 C02E H02E 120.0 . . ?
C02E C044 H044 120.0 . . ?
C02E C044 C046 120.0 . . ?
C046 C044 H044 120.0 . . ?
C044 C046 Cl10 120.0(5) . . ?
C044 C046 C02Z 120.0 . . ?
C02Z C046 Cl10 119.9(5) . . ?
C046 C02Z H02Z 120.0 . . ?
C024 C02Z C046 120.0 . . ?
C024 C02Z H02Z 120.0 . . ?
C026 C024 H024 120.0 . . ?
C02Z C024 C026 120.0 . . ?
C02Z C024 H024 120.0 . . ?
C03V C029 P0R 122.7(5) . . ?
C03V C029 C03I 120.0 . . ?
C03I C029 P0R 116.6(5) . . ?
C029 C03V H03V 120.0 . . ?
C029 C03V C06B 120.0 . . ?
C06B C03V H03V 120.0 . . ?
C03V C06B H06B 120.0 . . ?
C049 C06B C03V 120.0 . . ?
C049 C06B H06B 120.0 . . ?
C06B C049 Cl1D 120.2(6) . . ?
C03Y C049 Cl1D 119.7(6) . . ?
C03Y C049 C06B 120.0 . . ?
C049 C03Y H03Y 120.0 . . ?
C03I C03Y C049 120.0 . . ?
C03I C03Y H03Y 120.0 . . ?
C029 C03I H03I 120.0 . . ?
C03Y C03I C029 120.0 . . ?
C03Y C03I H03I 120.0 . . ?
C033 C02B P0N 116.8(5) . . ?
C033 C02B C03N 120.0 . . ?
C03N C02B P0N 122.8(5) . . ?
C02B C033 H033 120.0 . . ?
C02B C033 C05A 120.0 . . ?
C05A C033 H033 120.0 . . ?
C033 C05A H05A 120.0 . . ?
C04L C05A C033 120.0 . . ?
C04L C05A H05A 120.0 . . ?
C05A C04L Cl14 119.6(6) . . ?
C05A C04L C065 120.0 . . ?
C065 C04L Cl14 120.4(6) . . ?
C04L C065 H065 120.0 . . ?
C03N C065 C04L 120.0 . . ?
C03N C065 H065 120.0 . . ?
C02B C03N H03N 120.0 . . ?
C065 C03N C02B 120.0 . . ?
C065 C03N H03N 120.0 . . ?
C041 C02C P00T 128.2(13) . . ?
C041 C02C C060 114.8(15) . . ?
C060 C02C P00T 115.7(11) . . ?
C04V C02H P0R 122.4(5) . . ?
C04V C02H C04N 120.0 . . ?
C04N C02H P0R 116.6(5) . . ?
C02H C04V H04V 120.0 . . ?
C04W C04V C02H 120.0 . . ?
C04W C04V H04V 120.0 . . ?
C04V C04W H04W 120.0 . . ?
C04V C04W C03Z 120.0 . . ?
C03Z C04W H04W 120.0 . . ?
C04W C03Z Cl1B 120.4(7) . . ?
C04W C03Z C04X 120.0 . . ?
C04X C03Z Cl1B 119.3(7) . . ?
C03Z C04X H04X 120.0 . . ?
C03Z C04X C04N 120.0 . . ?
C04N C04X H04X 120.0 . . ?
C02H C04N H04N 120.0 . . ?
C04X C04N C02H 120.0 . . ?
C04X C04N H04N 120.0 . . ?
C02M C02J P0O 119.1(5) . . ?
C02M C02J C05H 120.0 . . ?
C05H C02J P0O 120.4(5) . . ?
C02J C02M H02M 120.0 . . ?
C02J C02M C03H 120.0 . . ?
C03H C02M H02M 120.0 . . ?
C02M C03H H03H 120.0 . . ?
C04M C03H C02M 120.0 . . ?
C04M C03H H03H 120.0 . . ?
C03H C04M Cl18 119.0(6) . . ?
C03H C04M C066 120.0 . . ?
C066 C04M Cl18 120.9(6) . . ?
C04M C066 H066 120.0 . . ?
C05H C066 C04M 120.0 . . ?
C05H C066 H066 120.0 . . ?
C02J C05H H05H 120.0 . . ?
C066 C05H C02J 120.0 . . ?
C066 C05H H05H 120.0 . . ?
C02W C02L H02L 120.9 . . ?
C04J C02L H02L 120.9 . . ?
C04J C02L C02W 118.1(12) . . ?
C03R C02Q P0L 117.0(5) . . ?
C03R C02Q C04H 120.0 . . ?
C04H C02Q P0L 122.9(5) . . ?
C02Q C03R H03R 120.0 . . ?
C02Q C03R C04E 120.0 . . ?
C04E C03R H03R 120.0 . . ?
C03R C04E H04E 120.0 . . ?
C03R C04E C04O 120.0 . . ?
C04O C04E H04E 120.0 . . ?
C04E C04O Cl0Y 122.5(5) . . ?
C061 C04O Cl0Y 117.5(5) . . ?
C061 C04O C04E 120.0 . . ?
C04O C061 H061 120.0 . . ?
C04H C061 C04O 120.0 . . ?
C04H C061 H061 120.0 . . ?
C02Q C04H H04H 120.0 . . ?
C061 C04H C02Q 120.0 . . ?
C061 C04H H04H 120.0 . . ?
C05G C02R P00U 116.7(6) . . ?
C05G C02R C05F 120.0 . . ?
C05F C02R P00U 123.3(6) . . ?
C02R C05G H05G 120.0 . . ?
C3 C05G C02R 120.0 . . ?
C3 C05G H05G 120.0 . . ?
C05G C3 H3 120.0 . . ?
C05G C3 C1 120.0 . . ?
C1 C3 H3 120.0 . . ?
C3 C1 Cl06 118.4(7) . . ?
C49 C1 C3 120.0 . . ?
C49 C1 Cl06 121.6(7) . . ?
C1 C49 H49 120.0 . . ?
C1 C49 C05F 120.0 . . ?
C05F C49 H49 120.0 . . ?
C02R C05F H05F 120.0 . . ?
C49 C05F C02R 120.0 . . ?
C49 C05F H05F 120.0 . . ?
C02L C02W S0M 122.3(9) . . ?
C02L C02W C055 117.1(11) . . ?
C055 C02W S0M 120.6(10) . . ?
C05B C035 P0Q 121.0(5) . . ?
C05B C035 C030 120.0 . . ?
C030 C035 P0Q 118.6(6) . . ?
C035 C05B H05B 120.0 . . ?
C035 C05B C05U 120.0 . . ?
C05U C05B H05B 120.0 . . ?
C05B C05U H05U 120.0 . . ?
C05B C05U C06L 120.0 . . ?
C06L C05U H05U 120.0 . . ?
C05U C06L Cl01 120.9(7) . . ?
C05Q C06L Cl01 119.1(7) . . ?
C05Q C06L C05U 120.0 . . ?
C06L C05Q H05Q 120.0 . . ?
C030 C05Q C06L 120.0 . . ?
C030 C05Q H05Q 120.0 . . ?
C035 C030 H030 120.0 . . ?
C05Q C030 C035 120.0 . . ?
C05Q C030 H030 120.0 . . ?
C04Q C03D Cl15 120.9(6) . . ?
C04Q C03D C059 120.0 . . ?
C059 C03D Cl15 119.1(6) . . ?
C03D C04Q H04Q 120.0 . . ?
C03D C04Q C042 120.0 . . ?
C042 C04Q H04Q 120.0 . . ?
C04Q C042 H042 120.0 . . ?
C02P C042 C04Q 120.0 . . ?
C02P C042 H042 120.0 . . ?
C042 C02P P0O 116.0(5) . . ?
C051 C02P P0O 123.7(5) . . ?
C051 C02P C042 120.0 . . ?
C02P C051 H051 120.0 . . ?
C02P C051 C059 120.0 . . ?
C059 C051 H051 120.0 . . ?
C03D C059 H059 120.0 . . ?
C051 C059 C03D 120.0 . . ?
C051 C059 H059 120.0 . . ?
C05C C03E S0S 117.5(6) . . ?
C05C C03E C043 120.0 . . ?
C043 C03E S0S 122.5(6) . . ?
C03E C05C H05C 120.0 . . ?
C54 C05C C03E 120.0 . . ?
C54 C05C H05C 120.0 . . ?
C05C C54 H54 120.0 . . ?
C84 C54 C05C 120.0 . . ?
C84 C54 H54 120.0 . . ?
C54 C84 C05V 120.0 . . ?
C54 C84 C19 119.5(9) . . ?
C05V C84 C19 120.4(9) . . ?
C84 C05V H05V 120.0 . . ?
C043 C05V C84 120.0 . . ?
C043 C05V H05V 120.0 . . ?
C03E C043 H043 120.0 . . ?
C05V C043 C03E 120.0 . . ?
C05V C043 H043 120.0 . . ?
C04T C03M P0N 118.2(5) . . ?
C04T C03M C067 120.0 . . ?
C067 C03M P0N 121.4(5) . . ?
C03M C04T H04T 120.0 . . ?
C03M C04T C06A 120.0 . . ?
C06A C04T H04T 120.0 . . ?
C04T C06A H06A 120.0 . . ?
C069 C06A C04T 120.0 . . ?
C069 C06A H06A 120.0 . . ?
C06A C069 Cl1E 119.5(7) . . ?
C06A C069 C05R 120.0 . . ?
C05R C069 Cl1E 120.5(7) . . ?
C069 C05R H05R 120.0 . . ?
C069 C05R C067 120.0 . . ?
C067 C05R H05R 120.0 . . ?
C03M C067 H067 120.0 . . ?
C05R C067 C03M 120.0 . . ?
C05R C067 H067 120.0 . . ?
C063 C03S P00T 118.7(11) . . ?
C063 C03S C06F 118.4(14) . . ?
C06F C03S P00T 122.9(11) . . ?
C02C C041 H041 118.1 . . ?
C02C C041 C05L 123.7(15) . . ?
C05L C041 H041 118.1 . . ?
C058 C04A P00U 116.3(6) . . ?
C058 C04A C05I 120.0 . . ?
C05I C04A P00U 123.7(6) . . ?
C04A C058 H058 120.0 . . ?
C05O C058 C04A 120.0 . . ?
C05O C058 H058 120.0 . . ?
C058 C05O H05O 120.0 . . ?
C058 C05O C06D 120.0 . . ?
C06D C05O H05O 120.0 . . ?
C05O C06D Cl1F 120.5(7) . . ?
C05T C06D Cl1F 119.5(7) . . ?
C05T C06D C05O 120.0 . . ?
C06D C05T H05T 120.0 . . ?
C05I C05T C06D 120.0 . . ?
C05I C05T H05T 120.0 . . ?
C04A C05I H05I 120.0 . . ?
C05T C05I C04A 120.0 . . ?
C05T C05I H05I 120.0 . . ?
C054 C04F P00T 127.4(12) . . ?
C054 C04F C05S 118.0(14) . . ?
C05S C04F P00T 114.6(11) . . ?
C04Z C04I C05W 120.0 . . ?
C04Z C04I C11 117.4(9) . . ?
C05W C04I C11 122.6(9) . . ?
C04I C04Z H04Z 120.0 . . ?
C04I C04Z C04P 120.0 . . ?
C04P C04Z H04Z 120.0 . . ?
C04Z C04P H04P 120.0 . . ?
C04Z C04P C02V 120.0 . . ?
C02V C04P H04P 120.0 . . ?
C04P C02V S0K 122.3(6) . . ?
C04S C02V S0K 117.5(6) . . ?
C04S C02V C04P 120.0 . . ?
C02V C04S H04S 120.0 . . ?
C02V C04S C05W 120.0 . . ?
C05W C04S H04S 120.0 . . ?
C04I C05W H05W 120.0 . . ?
C04S C05W C04I 120.0 . . ?
C04S C05W H05W 120.0 . . ?
C02L C04J H04J 117.1 . . ?
C02L C04J C05X 125.8(14) . . ?
C05X C04J H04J 117.1 . . ?
C04F C054 H054 119.4 . . ?
C04F C054 C064 121.1(15) . . ?
C064 C054 H054 119.4 . . ?
C02W C055 H055 117.8 . . ?
C062 C055 C02W 124.4(14) . . ?
C062 C055 H055 117.8 . . ?
C063 C057 H057 121.1 . . ?
C06C C057 H057 121.1 . . ?
C06C C057 C063 117.8(16) . . ?
C041 C05L H05L 120.9 . . ?
C05Z C05L C041 118.2(16) . . ?
C05Z C05L H05L 120.9 . . ?
H05E C05P H05K 109.5 . . ?
H05E C05P H05N 109.5 . . ?
H05K C05P H05N 109.5 . . ?
C43 C05P H05E 109.5 . . ?
C43 C05P H05K 109.5 . . ?
C43 C05P H05N 109.5 . . ?
C04F C05S H05S 118.5 . . ?
C04F C05S C06E 123.0(14) . . ?
C06E C05S H05S 118.5 . . ?
C04J C05X C67 124.5(14) . . ?
C062 C05X C04J 112.9(12) . . ?
C062 C05X C67 122.3(13) . . ?
C05L C05Z Cl1A 121.3(14) . . ?
C05L C05Z C06J 123.0(18) . . ?
C06J C05Z Cl1A 115.7(15) . . ?
C02C C060 H060 119.1 . . ?
C02C C060 C06J 121.8(16) . . ?
C06J C060 H060 119.1 . . ?
C055 C062 C05X 121.6(14) . . ?
C055 C062 H062 119.2 . . ?
C05X C062 H062 119.2 . . ?
C03S C063 C057 120.2(15) . . ?
C03S C063 H063 119.9 . . ?
C057 C063 H063 119.9 . . ?
C054 C064 H064 120.9 . . ?
C068 C064 C054 118.2(16) . . ?
C068 C064 H064 120.9 . . ?
C064 C068 Cl16 117.5(14) . . ?
C064 C068 C06E 125.4(16) . . ?
C06E C068 Cl16 117.1(14) . . ?
C057 C06C Cl1G 117.4(15) . . ?
C057 C06C C06O 125.0(17) . . ?
C06O C06C Cl1G 117.4(14) . . ?
C05S C06E H06E 123.0 . . ?
C068 C06E C05S 114.1(15) . . ?
C068 C06E H06E 123.0 . . ?
C03S C06F H06F 121.0 . . ?
C06O C06F C03S 118.0(15) . . ?
C06O C06F H06F 121.0 . . ?
C05Z C06J C060 118.1(18) . . ?
C05Z C06J H06J 120.9 . . ?
C060 C06J H06J 120.9 . . ?
H06C C06M H06D 109.5 . . ?
H06C C06M H06G 109.5 . . ?
H06D C06M H06G 109.5 . . ?
C43 C06M H06C 109.5 . . ?
C43 C06M H06D 109.5 . . ?
C43 C06M H06G 109.5 . . ?
C06C C06O C06F 120.2(16) . . ?
C06C C06O H06O 119.9 . . ?
C06F C06O H06O 119.9 . . ?
H24A C24 H24B 109.5 . . ?
H24A C24 H24C 109.5 . . ?
H24B C24 H24C 109.5 . . ?
C67 C24 H24A 109.5 . . ?
C67 C24 H24B 109.5 . . ?
C67 C24 H24C 109.5 . . ?
H40A C40 H40B 109.5 . . ?
H40A C40 H40C 109.5 . . ?
H40B C40 H40C 109.5 . . ?
C67 C40 H40A 109.5 . . ?
C67 C40 H40B 109.5 . . ?
C67 C40 H40C 109.5 . . ?
C24 C67 C05X 109.6(13) . . ?
C24 C67 C40 108.2(14) . . ?
C24 C67 C73 109.3(14) . . ?
C40 C67 C05X 110.8(13) . . ?
C73 C67 C05X 113.5(13) . . ?
C73 C67 C40 105.2(13) . . ?
C67 C73 H73A 109.5 . . ?
C67 C73 H73B 109.5 . . ?
C67 C73 H73C 109.5 . . ?
H73A C73 H73B 109.5 . . ?
H73A C73 H73C 109.5 . . ?
H73B C73 H73C 109.5 . . ?
C047 C8 P00U 122.4(7) . . ?
C047 C8 C03K 120.0 . . ?
C03K C8 P00U 117.3(7) . . ?
C8 C047 H047 120.0 . . ?
C8 C047 C06P 120.0 . . ?
C06P C047 H047 120.0 . . ?
C047 C06P H06P 120.0 . . ?
C05Y C06P C047 120.0 . . ?
C05Y C06P H06P 120.0 . . ?
C06P C05Y C2 120.0 . . ?
C06P C05Y Cl1 118.6(8) . . ?
C2 C05Y Cl1 121.4(8) . . ?
C05Y C2 H2 120.0 . . ?
C03K C2 C05Y 120.0 . . ?
C03K C2 H2 120.0 . . ?
C8 C03K H03K 120.0 . . ?
C2 C03K C8 120.0 . . ?
C2 C03K H03K 120.0 . . ?
H4A C4 H4B 109.5 . . ?
H4A C4 H4C 109.5 . . ?
H4B C4 H4C 109.5 . . ?
C19 C4 H4A 109.5 . . ?
C19 C4 H4B 109.5 . . ?
C19 C4 H4C 109.5 . . ?
H6A C6 H6B 109.5 . . ?
H6A C6 H6C 109.5 . . ?
H6B C6 H6C 109.5 . . ?
C19 C6 H6A 109.5 . . ?
C19 C6 H6B 109.5 . . ?
C19 C6 H6C 109.5 . . ?
C4 C19 C84 111.5(12) . . ?
C4 C19 C6 104.9(13) . . ?
C6 C19 C84 114.0(12) . . ?
C30 C19 C84 111.2(12) . . ?
C30 C19 C4 107.6(13) . . ?
C30 C19 C6 107.1(13) . . ?
C19 C30 H30A 109.5 . . ?
C19 C30 H30B 109.5 . . ?
C19 C30 H30C 109.5 . . ?
H30A C30 H30B 109.5 . . ?
H30A C30 H30C 109.5 . . ?
H30B C30 H30C 109.5 . . ?
C70 C18 C03T 120.0 . . ?
C70 C18 C5 120.4(9) . . ?
C03T C18 C5 119.5(9) . . ?
C18 C70 H70 120.0 . . ?
C18 C70 C039 120.0 . . ?
C039 C70 H70 120.0 . . ?
C70 C039 H039 120.0 . . ?
C02D C039 C70 120.0 . . ?
C02D C039 H039 120.0 . . ?
C039 C02D S0I 117.3(5) . . ?
C039 C02D C02K 120.0 . . ?
C02K C02D S0I 122.7(5) . . ?
C02D C02K H02K 120.0 . . ?
C03T C02K C02D 120.0 . . ?
C03T C02K H02K 120.0 . . ?
C18 C03T H03T 120.0 . . ?
C02K C03T C18 120.0 . . ?
C02K C03T H03T 120.0 . . ?
C10 C5 C18 112.8(13) . . ?
C10 C5 C9 107.4(14) . . ?
C9 C5 C18 110.3(13) . . ?
C7 C5 C18 114.5(13) . . ?
C7 C5 C10 107.8(14) . . ?
C7 C5 C9 103.4(13) . . ?
C5 C10 H10A 109.5 . . ?
C5 C10 H10B 109.5 . . ?
C5 C10 H10C 109.5 . . ?
H10A C10 H10B 109.5 . . ?
H10A C10 H10C 109.5 . . ?
H10B C10 H10C 109.5 . . ?
C5 C9 H9A 109.5 . . ?
C5 C9 H9B 109.5 . . ?
C5 C9 H9C 109.5 . . ?
H9A C9 H9B 109.5 . . ?
H9A C9 H9C 109.5 . . ?
H9B C9 H9C 109.5 . . ?
C5 C7 H7A 109.5 . . ?
C5 C7 H7B 109.5 . . ?
C5 C7 H7C 109.5 . . ?
H7A C7 H7B 109.5 . . ?
H7A C7 H7C 109.5 . . ?
H7B C7 H7C 109.5 . . ?
C05P C43 C03F 109.8(9) . . ?
C06M C43 C03F 111.6(9) . . ?
C06M C43 C05P 105.5(10) . . ?
C75 C43 C03F 111.0(10) . . ?
C75 C43 C05P 109.2(11) . . ?
C75 C43 C06M 109.5(11) . . ?
C43 C75 H75A 109.5 . . ?
C43 C75 H75B 109.5 . . ?
C43 C75 H75C 109.5 . . ?
H75A C75 H75B 109.5 . . ?
H75A C75 H75C 109.5 . . ?
H75B C75 H75C 109.5 . . ?
H13A C13 H13B 109.5 . . ?
H13A C13 H13C 109.5 . . ?
H13B C13 H13C 109.5 . . ?
C11 C13 H13A 109.5 . . ?
C11 C13 H13B 109.5 . . ?
C11 C13 H13C 109.5 . . ?
C13 C11 C04I 110.8(12) . . ?
C12 C11 C04I 110.6(12) . . ?
C12 C11 C13 109.3(13) . . ?
C17 C11 C04I 113.2(13) . . ?
C17 C11 C13 104.9(13) . . ?
C17 C11 C12 107.8(13) . . ?
C11 C12 H12A 109.5 . . ?
C11 C12 H12B 109.5 . . ?
C11 C12 H12C 109.5 . . ?
H12A C12 H12B 109.5 . . ?
H12A C12 H12C 109.5 . . ?
H12B C12 H12C 109.5 . . ?
C11 C17 H17A 109.5 . . ?
C11 C17 H17B 109.5 . . ?
C11 C17 H17C 109.5 . . ?
H17A C17 H17B 109.5 . . ?
H17A C17 H17C 109.5 . . ?
H17B C17 H17C 109.5 . . ?
C16 C14 C03B 112.6(11) . . ?
C20 C14 C03B 109.7(11) . . ?
C20 C14 C16 109.6(13) . . ?
C20 C14 C15 104.4(15) . . ?
C15 C14 C03B 111.6(11) . . ?
C15 C14 C16 108.6(12) . . ?
C14 C16 H16A 109.5 . . ?
C14 C16 H16B 109.5 . . ?
C14 C16 H16C 109.5 . . ?
H16A C16 H16B 109.5 . . ?
H16A C16 H16C 109.5 . . ?
H16B C16 H16C 109.5 . . ?
C14 C20 H20A 109.5 . . ?
C14 C20 H20B 109.5 . . ?
C14 C20 H20C 109.5 . . ?
H20A C20 H20B 109.5 . . ?
H20A C20 H20C 109.5 . . ?
H20B C20 H20C 109.5 . . ?
C14 C15 H15A 109.5 . . ?
C14 C15 H15B 109.5 . . ?
C14 C15 H15C 109.5 . . ?
H15A C15 H15B 109.5 . . ?
H15A C15 H15C 109.5 . . ?
H15B C15 H15C 109.5 . . ?

loop_
_geom_bond_atom_site_label_1
_geom_bond_atom_site_label_2
_geom_bond_distance
_geom_bond_site_symmetry_2
_geom_bond_publ_flag
Au01 Au02 2.7740(6) . ?
Au01 Au03 2.7675(6) . ?
Au01 Au04 2.8025(6) . ?
Au01 Au05 2.7861(6) . ?
Au01 Au06 2.7854(6) . ?
Au01 Au07 2.7627(6) . ?
Au01 Au08 2.7611(6) . ?
Au01 Au09 2.7789(6) . ?
Au01 Au0A 2.7577(6) . ?
Au01 Au0B 2.7682(6) . ?
Au01 Au0C 2.7612(6) . ?
Au01 Au0D 2.7621(6) . ?
Au02 Au03 2.9017(6) . ?
Au02 Au04 2.8971(6) . ?
Au02 Au0A 2.9001(6) . ?
Au02 Au0B 2.8657(6) . ?
Au02 Au0C 3.0066(6) . ?
Au02 P0J 2.300(3) . ?
Au03 Au06 2.9001(6) . ?
Au03 Au09 3.0139(6) . ?
Au03 Au0A 2.8739(6) . ?
Au03 Au0B 2.9160(6) . ?
Au03 P0L 2.302(3) . ?
Au04 Au05 2.9049(6) . ?
Au04 Au08 2.8991(6) . ?
Au04 Au0A 3.0156(6) . ?
Au04 Au0C 2.8759(6) . ?
Au04 P0Q 2.311(3) . ?
Au05 Au07 2.9016(6) . ?
Au05 Au08 2.8624(6) . ?
Au05 Au0C 2.8841(7) . ?
Au05 Au0D 3.0375(7) . ?
Au05 P0N 2.307(3) . ?
Au06 Au07 2.8909(6) . ?
Au06 Au09 2.9164(6) . ?
Au06 Au0B 3.0375(7) . ?
Au06 Au0D 2.9002(6) . ?
Au06 P0R 2.311(3) . ?
Au07 Au08 3.0134(6) . ?
Au07 Au09 2.8787(6) . ?
Au07 Au0D 2.8898(7) . ?
Au07 P0O 2.301(3) . ?
Au08 Au09 2.8839(6) . ?
Au08 Au0A 2.8684(6) . ?
Au08 S0P 2.316(3) . ?
Au09 Au0A 2.8862(6) . ?
Au09 S0K 2.332(3) . ?
Au0A S0H 2.323(3) . ?
Au0B Au0C 2.8894(6) . ?
Au0B Au0D 2.8849(7) . ?
Au0B S0S 2.327(3) . ?
Au0C Au0D 2.8767(6) . ?
Au0C S0I 2.322(3) . ?
Au0D S0M 2.327(3) . ?
Sb0E F01P 1.853(10) . ?
Sb0E F01T 1.860(10) . ?
Sb0E F02U 1.865(10) . ?
Sb0E F02Y 1.839(11) . ?
Sb0E F03G 1.863(11) . ?
Sb0E F04C 1.848(11) . ?
Cu0F S0H 2.389(3) . ?
Cu0F S0K 2.406(3) . ?
Cu0F S0P 2.395(3) . ?
Cu0F P00T 2.292(3) . ?
Cu0G S0I 2.394(3) . ?
Cu0G S0M 2.405(3) . ?
Cu0G S0S 2.384(4) . ?
Cu0G P00U 2.301(4) . ?
S0H C01Y 1.778(6) . ?
S0I C02D 1.786(6) . ?
P0J C01O 1.803(6) . ?
P0J C01Q 1.807(6) . ?
P0J C020 1.820(6) . ?
S0K C02V 1.780(7) . ?
P0L C01K 1.820(6) . ?
P0L C01U 1.807(6) . ?
P0L C02Q 1.826(6) . ?
S0M C02W 1.755(12) . ?
P0N C026 1.810(6) . ?
P0N C02B 1.830(7) . ?
P0N C03M 1.817(7) . ?
P0O C01J 1.820(6) . ?
P0O C02J 1.804(7) . ?
P0O C02P 1.809(6) . ?
S0P C022 1.797(6) . ?
P0Q C01L 1.824(6) . ?
P0Q C025 1.826(7) . ?
P0Q C035 1.794(7) . ?
P0R C01Z 1.821(6) . ?
P0R C029 1.828(6) . ?
P0R C02H 1.832(7) . ?
S0S C03E 1.767(7) . ?
P00T C02C 1.812(14) . ?
P00T C03S 1.809(14) . ?
P00T C04F 1.823(13) . ?
P00U C02R 1.829(8) . ?
P00U C04A 1.804(7) . ?
P00U C8 1.809(8) . ?
Cl0V C027 1.696(6) . ?
Cl0W C02I 1.722(6) . ?
Cl0X C03C 1.722(6) . ?
Cl0Y C04O 1.695(6) . ?
Cl0Z C04Y 1.714(6) . ?
Cl10 C046 1.723(6) . ?
Cl11 C032 1.708(6) . ?
Cl12 C04B 1.715(7) . ?
Cl13 C037 1.724(6) . ?
Cl14 C04L 1.679(7) . ?
Cl15 C03D 1.699(7) . ?
Cl16 C068 1.737(15) . ?
Cl17 C04K 1.726(7) . ?
Cl18 C04M 1.727(7) . ?
Cl19 C05K 1.710(7) . ?
Cl1A C05Z 1.768(16) . ?
Cl1B C03Z 1.699(7) . ?
Cl1D C049 1.702(7) . ?
Cl1E C069 1.723(7) . ?
Cl1F C06D 1.721(8) . ?
Cl1G C06C 1.762(16) . ?
Cl01 C06L 1.732(7) . ?
C01J C01X 1.3900 . ?
C01J C02X 1.3900 . ?
C01X H01X 0.9300 . ?
C01X C03P 1.3900 . ?
C03P H03P 0.9300 . ?
C03P C04K 1.3900 . ?
C04K C04G 1.3900 . ?
C04G H04G 0.9300 . ?
C04G C02X 1.3900 . ?
C02X H02X 0.9300 . ?
C01K C02O 1.3900 . ?
C01K C01V 1.3900 . ?
C02O H02O 0.9300 . ?
C02O C05D 1.3900 . ?
C05D H05D 0.9300 . ?
C05D C04Y 1.3900 . ?
C04Y C02T 1.3900 . ?
C02T H02T 0.9300 . ?
C02T C01V 1.3900 . ?
C01V H01V 0.9300 . ?
C01L C01R 1.3900 . ?
C01L C028 1.3900 . ?
C01R H01R 0.9300 . ?
C01R C023 1.3900 . ?
C023 H023 0.9300 . ?
C023 C02I 1.3900 . ?
C02I C04R 1.3900 . ?
C04R H04R 0.9300 . ?
C04R C028 1.3900 . ?
C028 H028 0.9300 . ?
C01O C021 1.3900 . ?
C01O C03J 1.3900 . ?
C021 H021 0.9300 . ?
C021 C02S 1.3900 . ?
C02S H02S 0.9300 . ?
C02S C037 1.3900 . ?
C037 C045 1.3900 . ?
C045 H045 0.9300 . ?
C045 C03J 1.3900 . ?
C03J H03J 0.9300 . ?
C01Q C01W 1.3900 . ?
C01Q C01S 1.3900 . ?
C01W H01W 0.9300 . ?
C01W C02F 1.3900 . ?
C02F H02F 0.9300 . ?
C02F C027 1.3900 . ?
C027 C02A 1.3900 . ?
C02A H02A 0.9300 . ?
C02A C01S 1.3900 . ?
C01S H01S 0.9300 . ?
C01U C01N 1.3900 . ?
C01U C03U 1.3900 . ?
C01N H01N 0.9300 . ?
C01N C02N 1.3900 . ?
C02N H02N 0.9300 . ?
C02N C03C 1.3900 . ?
C03C C040 1.3900 . ?
C040 H040 0.9300 . ?
C040 C03U 1.3900 . ?
C03U H03U 0.9300 . ?
C01Y C036 1.3900 . ?
C01Y C05J 1.3900 . ?
C036 H036 0.9300 . ?
C036 C034 1.3900 . ?
C034 H034 0.9300 . ?
C034 C03F 1.3900 . ?
C03F C053 1.3900 . ?
C03F C43 1.561(11) . ?
C053 H053 0.9300 . ?
C053 C05J 1.3900 . ?
C05J H05J 0.9300 . ?
C01Z C04D 1.3900 . ?
C01Z C03L 1.3900 . ?
C04D H04D 0.9300 . ?
C04D C05M 1.3900 . ?
C05M H05M 0.9300 . ?
C05M C04B 1.3900 . ?
C04B C04U 1.3900 . ?
C04U H04U 0.9300 . ?
C04U C03L 1.3900 . ?
C03L H03L 0.9300 . ?
C020 C01M 1.3900 . ?
C020 C031 1.3900 . ?
C01M H01M 0.9300 . ?
C01M C02G 1.3900 . ?
C02G H02G 0.9300 . ?
C02G C032 1.3900 . ?
C032 C038 1.3900 . ?
C038 H038 0.9300 . ?
C038 C031 1.3900 . ?
C031 H031 0.9300 . ?
C022 C03A 1.3900 . ?
C022 C03X 1.3900 . ?
C03A H03A 0.9300 . ?
C03A C052 1.3900 . ?
C052 H052 0.9300 . ?
C052 C03B 1.3900 . ?
C03B C03W 1.3900 . ?
C03B C14 1.546(11) . ?
C03W H03W 0.9300 . ?
C03W C03X 1.3900 . ?
C03X H03X 0.9300 . ?
C025 C03Q 1.3900 . ?
C025 C03O 1.3900 . ?
C03Q H03Q 0.9300 . ?
C03Q C050 1.3900 . ?
C050 H050 0.9300 . ?
C050 C05K 1.3900 . ?
C05K C06N 1.3900 . ?
C06N H06N 0.9300 . ?
C06N C03O 1.3900 . ?
C03O H03O 0.9300 . ?
C026 C02E 1.3900 . ?
C026 C024 1.3900 . ?
C02E H02E 0.9300 . ?
C02E C044 1.3900 . ?
C044 H044 0.9300 . ?
C044 C046 1.3900 . ?
C046 C02Z 1.3900 . ?
C02Z H02Z 0.9300 . ?
C02Z C024 1.3900 . ?
C024 H024 0.9300 . ?
C029 C03V 1.3900 . ?
C029 C03I 1.3900 . ?
C03V H03V 0.9300 . ?
C03V C06B 1.3900 . ?
C06B H06B 0.9300 . ?
C06B C049 1.3900 . ?
C049 C03Y 1.3900 . ?
C03Y H03Y 0.9300 . ?
C03Y C03I 1.3900 . ?
C03I H03I 0.9300 . ?
C02B C033 1.3900 . ?
C02B C03N 1.3900 . ?
C033 H033 0.9300 . ?
C033 C05A 1.3900 . ?
C05A H05A 0.9300 . ?
C05A C04L 1.3900 . ?
C04L C065 1.3900 . ?
C065 H065 0.9300 . ?
C065 C03N 1.3900 . ?
C03N H03N 0.9300 . ?
C02C C041 1.333(17) . ?
C02C C060 1.380(18) . ?
C02H C04V 1.3900 . ?
C02H C04N 1.3900 . ?
C04V H04V 0.9300 . ?
C04V C04W 1.3900 . ?
C04W H04W 0.9300 . ?
C04W C03Z 1.3900 . ?
C03Z C04X 1.3900 . ?
C04X H04X 0.9300 . ?
C04X C04N 1.3900 . ?
C04N H04N 0.9300 . ?
C02J C02M 1.3900 . ?
C02J C05H 1.3900 . ?
C02M H02M 0.9300 . ?
C02M C03H 1.3900 . ?
C03H H03H 0.9300 . ?
C03H C04M 1.3900 . ?
C04M C066 1.3900 . ?
C066 H066 0.9300 . ?
C066 C05H 1.3900 . ?
C05H H05H 0.9300 . ?
C02L H02L 0.9300 . ?
C02L C02W 1.388(16) . ?
C02L C04J 1.381(16) . ?
C02Q C03R 1.3900 . ?
C02Q C04H 1.3900 . ?
C03R H03R 0.9300 . ?
C03R C04E 1.3900 . ?
C04E H04E 0.9300 . ?
C04E C04O 1.3900 . ?
C04O C061 1.3900 . ?
C061 H061 0.9300 . ?
C061 C04H 1.3900 . ?
C04H H04H 0.9300 . ?
C02R C05G 1.3900 . ?
C02R C05F 1.3900 . ?
C05G H05G 0.9300 . ?
C05G C3 1.3900 . ?
C3 H3 0.9300 . ?
C3 C1 1.3900 . ?
C1 C49 1.3900 . ?
C1 Cl06 1.719(8) . ?
C49 H49 0.9300 . ?
C49 C05F 1.3900 . ?
C05F H05F 0.9300 . ?
C02W C055 1.391(15) . ?
C035 C05B 1.3900 . ?
C035 C030 1.3900 . ?
C05B H05B 0.9300 . ?
C05B C05U 1.3900 . ?
C05U H05U 0.9300 . ?
C05U C06L 1.3900 . ?
C06L C05Q 1.3900 . ?
C05Q H05Q 0.9300 . ?
C05Q C030 1.3900 . ?
C030 H030 0.9300 . ?
C03D C04Q 1.3900 . ?
C03D C059 1.3900 . ?
C04Q H04Q 0.9300 . ?
C04Q C042 1.3900 . ?
C042 H042 0.9300 . ?
C042 C02P 1.3900 . ?
C02P C051 1.3900 . ?
C051 H051 0.9300 . ?
C051 C059 1.3900 . ?
C059 H059 0.9300 . ?
C03E C05C 1.3900 . ?
C03E C043 1.3900 . ?
C05C H05C 0.9300 . ?
C05C C54 1.3900 . ?
C54 H54 0.9300 . ?
C54 C84 1.3900 . ?
C84 C05V 1.3900 . ?
C84 C19 1.537(12) . ?
C05V H05V 0.9300 . ?
C05V C043 1.3900 . ?
C043 H043 0.9300 . ?
C03M C04T 1.3900 . ?
C03M C067 1.3900 . ?
C04T H04T 0.9300 . ?
C04T C06A 1.3900 . ?
C06A H06A 0.9300 . ?
C06A C069 1.3900 . ?
C069 C05R 1.3900 . ?
C05R H05R 0.9300 . ?
C05R C067 1.3900 . ?
C067 H067 0.9300 . ?
C03S C063 1.401(17) . ?
C03S C06F 1.423(17) . ?
C041 H041 0.9300 . ?
C041 C05L 1.400(18) . ?
C04A C058 1.3900 . ?
C04A C05I 1.3900 . ?
C058 H058 0.9300 . ?
C058 C05O 1.3900 . ?
C05O H05O 0.9300 . ?
C05O C06D 1.3900 . ?
C06D C05T 1.3900 . ?
C05T H05T 0.9300 . ?
C05T C05I 1.3900 . ?
C05I H05I 0.9300 . ?
C04F C054 1.360(17) . ?
C04F C05S 1.382(18) . ?
C04I C04Z 1.3900 . ?
C04I C05W 1.3900 . ?
C04I C11 1.518(12) . ?
C04Z H04Z 0.9300 . ?
C04Z C04P 1.3900 . ?
C04P H04P 0.9300 . ?
C04P C02V 1.3900 . ?
C02V C04S 1.3900 . ?
C04S H04S 0.9300 . ?
C04S C05W 1.3900 . ?
C05W H05W 0.9300 . ?
C04J H04J 0.9300 . ?
C04J C05X 1.417(17) . ?
C054 H054 0.9300 . ?
C054 C064 1.424(18) . ?
C055 H055 0.9300 . ?
C055 C062 1.337(16) . ?
C057 H057 0.9300 . ?
C057 C063 1.443(19) . ?
C057 C06C 1.29(2) . ?
C05L H05L 0.9300 . ?
C05L C05Z 1.292(19) . ?
C05P H05E 0.9600 . ?
C05P H05K 0.9600 . ?
C05P H05N 0.9600 . ?
C05P C43 1.544(12) . ?
C05S H05S 0.9300 . ?
C05S C06E 1.437(17) . ?
C05X C062 1.416(19) . ?
C05X C67 1.489(13) . ?
C05Z C06J 1.33(2) . ?
C060 H060 0.9300 . ?
C060 C06J 1.396(19) . ?
C062 H062 0.9300 . ?
C063 H063 0.9300 . ?
C064 H064 0.9300 . ?
C064 C068 1.33(2) . ?
C068 C06E 1.38(2) . ?
C06C C06O 1.351(19) . ?
C06E H06E 0.9300 . ?
C06F H06F 0.9300 . ?
C06F C06O 1.402(18) . ?
C06J H06J 0.9300 . ?
C06M H06C 0.9600 . ?
C06M H06D 0.9600 . ?
C06M H06G 0.9600 . ?
C06M C43 1.542(12) . ?
C06O H06O 0.9300 . ?
C24 H24A 0.9600 . ?
C24 H24B 0.9600 . ?
C24 H24C 0.9600 . ?
C24 C67 1.448(14) . ?
C40 H40A 0.9600 . ?
C40 H40B 0.9600 . ?
C40 H40C 0.9600 . ?
C40 C67 1.468(14) . ?
C67 C73 1.463(14) . ?
C73 H73A 0.9600 . ?
C73 H73B 0.9600 . ?
C73 H73C 0.9600 . ?
C8 C047 1.3900 . ?
C8 C03K 1.3900 . ?
C047 H047 0.9300 . ?
C047 C06P 1.3900 . ?
C06P H06P 0.9300 . ?
C06P C05Y 1.3900 . ?
C05Y C2 1.3900 . ?
C05Y Cl1 1.719(8) . ?
C2 H2 0.9300 . ?
C2 C03K 1.3900 . ?
C03K H03K 0.9300 . ?
C4 H4A 0.9600 . ?
C4 H4B 0.9600 . ?
C4 H4C 0.9600 . ?
C4 C19 1.503(13) . ?
C6 H6A 0.9600 . ?
C6 H6B 0.9600 . ?
C6 H6C 0.9600 . ?
C6 C19 1.507(13) . ?
C19 C30 1.497(13) . ?
C30 H30A 0.9600 . ?
C30 H30B 0.9600 . ?
C30 H30C 0.9600 . ?
C18 C70 1.3900 . ?
C18 C03T 1.3900 . ?
C18 C5 1.499(13) . ?
C70 H70 0.9300 . ?
C70 C039 1.3900 . ?
C039 H039 0.9300 . ?
C039 C02D 1.3900 . ?
C02D C02K 1.3900 . ?
C02K H02K 0.9300 . ?
C02K C03T 1.3900 . ?
C03T H03T 0.9300 . ?
C5 C10 1.458(14) . ?
C5 C9 1.459(14) . ?
C5 C7 1.454(14) . ?
C10 H10A 0.9600 . ?
C10 H10B 0.9600 . ?
C10 H10C 0.9600 . ?
C9 H9A 0.9600 . ?
C9 H9B 0.9600 . ?
C9 H9C 0.9600 . ?
C7 H7A 0.9600 . ?
C7 H7B 0.9600 . ?
C7 H7C 0.9600 . ?
C43 C75 1.517(12) . ?
C75 H75A 0.9600 . ?
C75 H75B 0.9600 . ?
C75 H75C 0.9600 . ?
C13 H13A 0.9600 . ?
C13 H13B 0.9600 . ?
C13 H13C 0.9600 . ?
C13 C11 1.495(13) . ?
C11 C12 1.486(14) . ?
C11 C17 1.484(14) . ?
C12 H12A 0.9600 . ?
C12 H12B 0.9600 . ?
C12 H12C 0.9600 . ?
C17 H17A 0.9600 . ?
C17 H17B 0.9600 . ?
C17 H17C 0.9600 . ?
C14 C16 1.504(13) . ?
C14 C20 1.495(13) . ?
C14 C15 1.498(13) . ?
C16 H16A 0.9600 . ?
C16 H16B 0.9600 . ?
C16 H16C 0.9600 . ?
C20 H20A 0.9600 . ?
C20 H20B 0.9600 . ?
C20 H20C 0.9600 . ?
C15 H15A 0.9600 . ?
C15 H15B 0.9600 . ?
C15 H15C 0.9600 . ?

loop_
_geom_torsion_atom_site_label_1
_geom_torsion_atom_site_label_2
_geom_torsion_atom_site_label_3
_geom_torsion_atom_site_label_4
_geom_torsion
_geom_torsion_site_symmetry_1
_geom_torsion_site_symmetry_2
_geom_torsion_site_symmetry_3
_geom_torsion_site_symmetry_4
_geom_torsion_publ_flag
Au02 P0J C01O C021 41.3(5) . . . . ?
Au02 P0J C01O C03J -146.1(4) . . . . ?
Au02 P0J C01Q C01W -130.3(4) . . . . ?
Au02 P0J C01Q C01S 55.7(4) . . . . ?
Au02 P0J C020 C01M 3.2(5) . . . . ?
Au02 P0J C020 C031 -170.8(3) . . . . ?
Au03 P0L C01K C02O -167.3(3) . . . . ?
Au03 P0L C01K C01V 8.0(5) . . . . ?
Au03 P0L C01U C01N -142.4(4) . . . . ?
Au03 P0L C01U C03U 46.8(5) . . . . ?
Au03 P0L C02Q C03R 60.1(5) . . . . ?
Au03 P0L C02Q C04H -123.8(4) . . . . ?
Au04 P0Q C01L C01R 1.9(5) . . . . ?
Au04 P0Q C01L C028 -166.8(3) . . . . ?
Au04 P0Q C025 C03Q 57.2(5) . . . . ?
Au04 P0Q C025 C03O -133.5(4) . . . . ?
Au04 P0Q C035 C05B -150.5(4) . . . . ?
Au04 P0Q C035 C030 37.0(5) . . . . ?
Au05 P0N C026 C02E -169.9(3) . . . . ?
Au05 P0N C026 C024 5.8(5) . . . . ?
Au05 P0N C02B C033 59.4(5) . . . . ?
Au05 P0N C02B C03N -128.6(4) . . . . ?
Au05 P0N C03M C04T 37.3(5) . . . . ?
Au05 P0N C03M C067 -149.4(4) . . . . ?
Au06 P0R C01Z C04D -166.1(3) . . . . ?
Au06 P0R C01Z C03L 5.1(5) . . . . ?
Au06 P0R C029 C03V -137.7(4) . . . . ?
Au06 P0R C029 C03I 52.1(5) . . . . ?
Au06 P0R C02H C04V -139.4(4) . . . . ?
Au06 P0R C02H C04N 51.6(5) . . . . ?
Au07 P0O C01J C01X 42.9(5) . . . . ?
Au07 P0O C01J C02X -146.2(4) . . . . ?
Au07 P0O C02J C02M 2.7(6) . . . . ?
Au07 P0O C02J C05H -169.1(4) . . . . ?
Au07 P0O C02P C042 49.9(5) . . . . ?
Au07 P0O C02P C051 -136.1(4) . . . . ?
Au08 S0P C022 C03A -40.9(5) . . . . ?
Au08 S0P C022 C03X 141.8(4) . . . . ?
Au09 S0K C02V C04P -47.3(5) . . . . ?
Au09 S0K C02V C04S 136.7(4) . . . . ?
Au0A S0H C01Y C036 -36.5(5) . . . . ?
Au0A S0H C01Y C05J 142.8(3) . . . . ?
Au0B S0S C03E C05C 149.8(4) . . . . ?
Au0B S0S C03E C043 -30.8(6) . . . . ?
Au0C S0I C02D C039 147.3(4) . . . . ?
Au0C S0I C02D C02K -34.2(5) . . . . ?
Au0D S0M C02W C02L -34.5(13) . . . . ?
Au0D S0M C02W C055 146.3(10) . . . . ?
Cu0F S0H C01Y C036 62.0(5) . . . . ?
Cu0F S0H C01Y C05J -118.7(4) . . . . ?
Cu0F S0K C02V C04P 51.3(5) . . . . ?
Cu0F S0K C02V C04S -124.6(4) . . . . ?
Cu0F S0P C022 C03A 55.1(5) . . . . ?
Cu0F S0P C022 C03X -122.2(4) . . . . ?
Cu0F P00T C02C C041 -111.0(14) . . . . ?
Cu0F P00T C02C C060 55.6(13) . . . . ?
Cu0F P00T C03S C063 35.7(13) . . . . ?
Cu0F P00T C03S C06F -145.3(11) . . . . ?
Cu0F P00T C04F C054 -137.4(13) . . . . ?
Cu0F P00T C04F C05S 45.3(13) . . . . ?
Cu0G S0I C02D C039 -116.9(4) . . . . ?
Cu0G S0I C02D C02K 61.5(5) . . . . ?
Cu0G S0M C02W C02L 62.2(12) . . . . ?
Cu0G S0M C02W C055 -116.9(11) . . . . ?
Cu0G S0S C03E C05C -111.7(5) . . . . ?
Cu0G S0S C03E C043 67.7(6) . . . . ?
Cu0G P00U C02R C05G 32.0(6) . . . . ?
Cu0G P00U C02R C05F -148.7(5) . . . . ?
Cu0G P00U C04A C058 43.8(6) . . . . ?
Cu0G P00U C04A C05I -134.6(5) . . . . ?
Cu0G P00U C8 C047 -129.5(5) . . . . ?
Cu0G P00U C8 C03K 44.6(6) . . . . ?
S0H C01Y C036 C034 179.3(6) . . . . ?
S0H C01Y C05J C053 -179.4(6) . . . . ?
S0I C02D C02K C03T -178.4(6) . . . . ?
P0J C01O C021 C02S 172.8(6) . . . . ?
P0J C01O C03J C045 -172.3(6) . . . . ?
P0J C01Q C01W C02F -173.8(6) . . . . ?
P0J C01Q C01S C02A 174.3(6) . . . . ?
P0J C020 C01M C02G -174.0(6) . . . . ?
P0J C020 C031 C038 173.8(6) . . . . ?
S0K C02V C04S C05W 176.0(6) . . . . ?
P0L C01K C02O C05D 175.3(5) . . . . ?
P0L C01K C01V C02T -175.3(5) . . . . ?
P0L C01U C01N C02N -170.6(6) . . . . ?
P0L C01U C03U C040 171.2(6) . . . . ?
P0L C02Q C03R C04E 176.2(6) . . . . ?
P0L C02Q C04H C061 -176.0(6) . . . . ?
S0M C02W C055 C062 -179.6(12) . . . . ?
P0N C026 C02E C044 175.7(6) . . . . ?
P0N C026 C024 C02Z -175.7(6) . . . . ?
P0N C02B C033 C05A 172.2(6) . . . . ?
P0N C02B C03N C065 -171.8(6) . . . . ?
P0N C03M C04T C06A 173.4(6) . . . . ?
P0N C03M C067 C05R -173.2(6) . . . . ?
P0O C01J C01X C03P 171.1(6) . . . . ?
P0O C01J C02X C04G -170.6(6) . . . . ?
P0O C02J C02M C03H -171.8(7) . . . . ?
P0O C02J C05H C066 171.7(7) . . . . ?
P0O C02P C051 C059 -173.8(6) . . . . ?
S0P C022 C03A C052 -177.3(7) . . . . ?
S0P C022 C03X C03W 177.4(6) . . . . ?
P0Q C01L C01R C023 -168.6(6) . . . . ?
P0Q C01L C028 C04R 168.6(6) . . . . ?
P0Q C025 C03Q C050 169.7(6) . . . . ?
P0Q C025 C03O C06N -169.0(6) . . . . ?
P0Q C035 C05B C05U -172.4(7) . . . . ?
P0Q C035 C030 C05Q 172.6(6) . . . . ?
P0R C01Z C04D C05M 171.0(6) . . . . ?
P0R C01Z C03L C04U -171.3(6) . . . . ?
P0R C029 C03V C06B -170.0(6) . . . . ?
P0R C029 C03I C03Y 170.5(6) . . . . ?
P0R C02H C04V C04W -168.7(7) . . . . ?
P0R C02H C04N C04X 169.3(6) . . . . ?
S0S C03E C05C C54 179.4(7) . . . . ?
S0S C03E C043 C05V -179.4(7) . . . . ?
P00T C02C C041 C05L 171.6(11) . . . . ?
P00T C02C C060 C06J -176.3(13) . . . . ?
P00T C03S C063 C057 -177.3(11) . . . . ?
P00T C03S C06F C06O 177.3(11) . . . . ?
P00T C04F C054 C064 -172.0(11) . . . . ?
P00T C04F C05S C06E 173.9(12) . . . . ?
P00U C02R C05G C3 179.3(7) . . . . ?
P00U C02R C05F C49 -179.3(8) . . . . ?
P00U C04A C058 C05O -178.4(7) . . . . ?
P00U C04A C05I C05T 178.3(7) . . . . ?
P00U C8 C047 C06P 174.0(8) . . . . ?
P00U C8 C03K C2 -174.3(7) . . . . ?
Cl0V C027 C02A C01S -177.6(7) . . . . ?
Cl0W C02I C04R C028 -175.3(6) . . . . ?
Cl0X C03C C040 C03U -180.0(7) . . . . ?
Cl0Y C04O C061 C04H -178.7(7) . . . . ?
Cl0Z C04Y C02T C01V 177.7(6) . . . . ?
Cl10 C046 C02Z C024 176.5(6) . . . . ?
Cl11 C032 C038 C031 -174.4(6) . . . . ?
Cl12 C04B C04U C03L 177.6(7) . . . . ?
Cl13 C037 C045 C03J 177.8(7) . . . . ?
Cl14 C04L C065 C03N 176.7(7) . . . . ?
Cl15 C03D C04Q C042 -178.7(7) . . . . ?
Cl15 C03D C059 C051 178.8(7) . . . . ?
Cl16 C068 C06E C05S -179.3(11) . . . . ?
Cl17 C04K C04G C02X -177.1(7) . . . . ?
Cl18 C04M C066 C05H -175.6(7) . . . . ?
Cl19 C05K C06N C03O 177.3(7) . . . . ?
Cl1A C05Z C06J C060 177.8(13) . . . . ?
Cl1B C03Z C04X C04N -173.8(7) . . . . ?
Cl1D C049 C03Y C03I -178.5(7) . . . . ?
Cl1E C069 C05R C067 178.0(7) . . . . ?
Cl1F C06D C05T C05I 179.7(8) . . . . ?
Cl1G C06C C06O C06F -178.1(12) . . . . ?
Cl01 C06L C05Q C030 -177.3(8) . . . . ?
C01J P0O C02J C02M 123.6(5) . . . . ?
C01J P0O C02J C05H -48.2(5) . . . . ?
C01J P0O C02P C042 -70.8(5) . . . . ?
C01J P0O C02P C051 103.2(5) . . . . ?
C01J C01X C03P C04K 0.0 . . . . ?
C01X C01J C02X C04G 0.0 . . . . ?
C01X C03P C04K Cl17 177.2(7) . . . . ?
C01X C03P C04K C04G 0.0 . . . . ?
C03P C04K C04G C02X 0.0 . . . . ?
C04K C04G C02X C01J 0.0 . . . . ?
C02X C01J C01X C03P 0.0 . . . . ?
C01K P0L C01U C01N 90.7(5) . . . . ?
C01K P0L C01U C03U -80.2(5) . . . . ?
C01K P0L C02Q C03R -171.2(4) . . . . ?
C01K P0L C02Q C04H 4.9(6) . . . . ?
C01K C02O C05D C04Y 0.0 . . . . ?
C02O C01K C01V C02T 0.0 . . . . ?
C02O C05D C04Y Cl0Z -177.7(6) . . . . ?
C02O C05D C04Y C02T 0.0 . . . . ?
C05D C04Y C02T C01V 0.0 . . . . ?
C04Y C02T C01V C01K 0.0 . . . . ?
C01V C01K C02O C05D 0.0 . . . . ?
C01L P0Q C025 C03Q -173.8(4) . . . . ?
C01L P0Q C025 C03O -4.4(6) . . . . ?
C01L P0Q C035 C05B 84.7(5) . . . . ?
C01L P0Q C035 C030 -87.9(5) . . . . ?
C01L C01R C023 C02I 0.0 . . . . ?
C01R C01L C028 C04R 0.0 . . . . ?
C01R C023 C02I Cl0W 175.3(6) . . . . ?
C01R C023 C02I C04R 0.0 . . . . ?
C023 C02I C04R C028 0.0 . . . . ?
C02I C04R C028 C01L 0.0 . . . . ?
C028 C01L C01R C023 0.0 . . . . ?
C01O P0J C01Q C01W 105.5(5) . . . . ?
C01O P0J C01Q C01S -68.5(5) . . . . ?
C01O P0J C020 C01M 126.1(4) . . . . ?
C01O P0J C020 C031 -47.8(5) . . . . ?
C01O C021 C02S C037 0.0 . . . . ?
C021 C01O C03J C045 0.0 . . . . ?
C021 C02S C037 Cl13 -177.9(7) . . . . ?
C021 C02S C037 C045 0.0 . . . . ?
C02S C037 C045 C03J 0.0 . . . . ?
C037 C045 C03J C01O 0.0 . . . . ?
C03J C01O C021 C02S 0.0 . . . . ?
C01Q P0J C01O C021 164.8(4) . . . . ?
C01Q P0J C01O C03J -22.7(5) . . . . ?
C01Q P0J C020 C01M -124.0(5) . . . . ?
C01Q P0J C020 C031 62.0(5) . . . . ?
C01Q C01W C02F C027 0.0 . . . . ?
C01W C01Q C01S C02A 0.0 . . . . ?
C01W C02F C027 Cl0V 177.6(7) . . . . ?
C01W C02F C027 C02A 0.0 . . . . ?
C02F C027 C02A C01S 0.0 . . . . ?
C027 C02A C01S C01Q 0.0 . . . . ?
C01S C01Q C01W C02F 0.0 . . . . ?
C01U P0L C01K C02O -42.8(5) . . . . ?
C01U P0L C01K C01V 132.5(4) . . . . ?
C01U P0L C02Q C03R -64.3(5) . . . . ?
C01U P0L C02Q C04H 111.8(5) . . . . ?
C01U C01N C02N C03C 0.0 . . . . ?
C01N C01U C03U C040 0.0 . . . . ?
C01N C02N C03C Cl0X 180.0(7) . . . . ?
C01N C02N C03C C040 0.0 . . . . ?
C02N C03C C040 C03U 0.0 . . . . ?
C03C C040 C03U C01U 0.0 . . . . ?
C03U C01U C01N C02N 0.0 . . . . ?
C01Y C036 C034 C03F 0.0 . . . . ?
C036 C01Y C05J C053 0.0 . . . . ?
C036 C034 C03F C053 0.0 . . . . ?
C036 C034 C03F C43 -178.6(8) . . . . ?
C034 C03F C053 C05J 0.0 . . . . ?
C034 C03F C43 C05P -67.7(11) . . . . ?
C034 C03F C43 C06M 175.6(9) . . . . ?
C034 C03F C43 C75 53.1(12) . . . . ?
C03F C053 C05J C01Y 0.0 . . . . ?
C053 C03F C43 C05P 113.6(10) . . . . ?
C053 C03F C43 C06M -3.0(13) . . . . ?
C053 C03F C43 C75 -125.5(9) . . . . ?
C05J C01Y C036 C034 0.0 . . . . ?
C01Z P0R C029 C03V -7.1(6) . . . . ?
C01Z P0R C029 C03I -177.4(4) . . . . ?
C01Z P0R C02H C04V 95.0(5) . . . . ?
C01Z P0R C02H C04N -74.0(5) . . . . ?
C01Z C04D C05M C04B 0.0 . . . . ?
C04D C01Z C03L C04U 0.0 . . . . ?
C04D C05M C04B Cl12 -177.5(7) . . . . ?
C04D C05M C04B C04U 0.0 . . . . ?
C05M C04B C04U C03L 0.0 . . . . ?
C04B C04U C03L C01Z 0.0 . . . . ?
C03L C01Z C04D C05M 0.0 . . . . ?
C020 P0J C01O C021 -84.3(5) . . . . ?
C020 P0J C01O C03J 88.2(5) . . . . ?
C020 P0J C01Q C01W -0.2(6) . . . . ?
C020 P0J C01Q C01S -174.2(4) . . . . ?
C020 C01M C02G C032 0.0 . . . . ?
C01M C020 C031 C038 0.0 . . . . ?
C01M C02G C032 Cl11 174.3(7) . . . . ?
C01M C02G C032 C038 0.0 . . . . ?
C02G C032 C038 C031 0.0 . . . . ?
C032 C038 C031 C020 0.0 . . . . ?
C031 C020 C01M C02G 0.0 . . . . ?
C022 C03A C052 C03B 0.0 . . . . ?
C03A C022 C03X C03W 0.0 . . . . ?
C03A C052 C03B C03W 0.0 . . . . ?
C03A C052 C03B C14 179.9(10) . . . . ?
C052 C03B C03W C03X 0.0 . . . . ?
C052 C03B C14 C16 38.4(15) . . . . ?
C052 C03B C14 C20 -83.9(14) . . . . ?
C052 C03B C14 C15 160.9(11) . . . . ?
C03B C03W C03X C022 0.0 . . . . ?
C03W C03B C14 C16 -141.6(11) . . . . ?
C03W C03B C14 C20 96.0(14) . . . . ?
C03W C03B C14 C15 -19.1(16) . . . . ?
C03X C022 C03A C052 0.0 . . . . ?
C025 P0Q C01L C01R -126.3(5) . . . . ?
C025 P0Q C01L C028 65.1(5) . . . . ?
C025 P0Q C035 C05B -26.5(6) . . . . ?
C025 P0Q C035 C030 161.0(5) . . . . ?
C025 C03Q C050 C05K 0.0 . . . . ?
C03Q C025 C03O C06N 0.0 . . . . ?
C03Q C050 C05K Cl19 -177.3(7) . . . . ?
C03Q C050 C05K C06N 0.0 . . . . ?
C050 C05K C06N C03O 0.0 . . . . ?
C05K C06N C03O C025 0.0 . . . . ?
C03O C025 C03Q C050 0.0 . . . . ?
C026 P0N C02B C033 -171.6(4) . . . . ?
C026 P0N C02B C03N 0.4(6) . . . . ?
C026 P0N C03M C04T -87.8(5) . . . . ?
C026 P0N C03M C067 85.5(5) . . . . ?
C026 C02E C044 C046 0.0 . . . . ?
C02E C026 C024 C02Z 0.0 . . . . ?
C02E C044 C046 Cl10 -176.5(6) . . . . ?
C02E C044 C046 C02Z 0.0 . . . . ?
C044 C046 C02Z C024 0.0 . . . . ?
C046 C02Z C024 C026 0.0 . . . . ?
C024 C026 C02E C044 0.0 . . . . ?
C029 P0R C01Z C04D 65.1(5) . . . . ?
C029 P0R C01Z C03L -123.7(5) . . . . ?
C029 P0R C02H C04V -15.4(6) . . . . ?
C029 P0R C02H C04N 175.6(5) . . . . ?
C029 C03V C06B C049 0.0 . . . . ?
C03V C029 C03I C03Y 0.0 . . . . ?
C03V C06B C049 Cl1D 178.5(7) . . . . ?
C03V C06B C049 C03Y 0.0 . . . . ?
C06B C049 C03Y C03I 0.0 . . . . ?
C049 C03Y C03I C029 0.0 . . . . ?
C03I C029 C03V C06B 0.0 . . . . ?
C02B P0N C026 C02E 62.1(5) . . . . ?
C02B P0N C026 C024 -122.2(5) . . . . ?
C02B P0N C03M C04T 161.2(5) . . . . ?
C02B P0N C03M C067 -25.5(6) . . . . ?
C02B C033 C05A C04L 0.0 . . . . ?
C033 C02B C03N C065 0.0 . . . . ?
C033 C05A C04L Cl14 -176.7(7) . . . . ?
C033 C05A C04L C065 0.0 . . . . ?
C05A C04L C065 C03N 0.0 . . . . ?
C04L C065 C03N C02B 0.0 . . . . ?
C03N C02B C033 C05A 0.0 . . . . ?
C02C P00T C03S C063 -89.1(13) . . . . ?
C02C P00T C03S C06F 89.9(13) . . . . ?
C02C P00T C04F C054 -12.3(16) . . . . ?
C02C P00T C04F C05S 170.4(11) . . . . ?
C02C C041 C05L C05Z 0(3) . . . . ?
C02C C060 C06J C05Z 6(3) . . . . ?
C02H P0R C01Z C04D -41.4(6) . . . . ?
C02H P0R C01Z C03L 129.8(5) . . . . ?
C02H P0R C029 C03V 97.2(5) . . . . ?
C02H P0R C029 C03I -73.1(5) . . . . ?
C02H C04V C04W C03Z 0.0 . . . . ?
C04V C02H C04N C04X 0.0 . . . . ?
C04V C04W C03Z Cl1B 173.7(7) . . . . ?
C04V C04W C03Z C04X 0.0 . . . . ?
C04W C03Z C04X C04N 0.0 . . . . ?
C03Z C04X C04N C02H 0.0 . . . . ?
C04N C02H C04V C04W 0.0 . . . . ?
C02J P0O C01J C01X -81.5(5) . . . . ?
C02J P0O C01J C02X 89.4(5) . . . . ?
C02J P0O C02P C042 -179.0(5) . . . . ?
C02J P0O C02P C051 -5.0(6) . . . . ?
C02J C02M C03H C04M 0.0 . . . . ?
C02M C02J C05H C066 0.0 . . . . ?
C02M C03H C04M Cl18 175.6(7) . . . . ?
C02M C03H C04M C066 0.0 . . . . ?
C03H C04M C066 C05H 0.0 . . . . ?
C04M C066 C05H C02J 0.0 . . . . ?
C05H C02J C02M C03H 0.0 . . . . ?
C02L C02W C055 C062 1(2) . . . . ?
C02L C04J C05X C062 5(2) . . . . ?
C02L C04J C05X C67 178.6(14) . . . . ?
C02Q P0L C01K C02O 67.3(5) . . . . ?
C02Q P0L C01K C01V -117.4(5) . . . . ?
C02Q P0L C01U C01N -18.9(5) . . . . ?
C02Q P0L C01U C03U 170.2(4) . . . . ?
C02Q C03R C04E C04O 0.0 . . . . ?
C03R C02Q C04H C061 0.0 . . . . ?
C03R C04E C04O Cl0Y 178.6(7) . . . . ?
C03R C04E C04O C061 0.0 . . . . ?
C04E C04O C061 C04H 0.0 . . . . ?
C04O C061 C04H C02Q 0.0 . . . . ?
C04H C02Q C03R C04E 0.0 . . . . ?
C02R P00U C04A C058 170.9(5) . . . . ?
C02R P00U C04A C05I -7.5(7) . . . . ?
C02R P00U C8 C047 100.2(6) . . . . ?
C02R P00U C8 C03K -85.7(6) . . . . ?
C02R C05G C3 C1 0.0 . . . . ?
C05G C02R C05F C49 0.0 . . . . ?
C05G C3 C1 C49 0.0 . . . . ?
C05G C3 C1 Cl06 -180.0(8) . . . . ?
C3 C1 C49 C05F 0.0 . . . . ?
C1 C49 C05F C02R 0.0 . . . . ?
C05F C02R C05G C3 0.0 . . . . ?
C02W C02L C04J C05X -4(2) . . . . ?
C02W C055 C062 C05X 0(3) . . . . ?
C035 P0Q C01L C01R 127.1(5) . . . . ?
C035 P0Q C01L C028 -41.5(5) . . . . ?
C035 P0Q C025 C03Q -68.3(5) . . . . ?
C035 P0Q C025 C03O 101.1(5) . . . . ?
C035 C05B C05U C06L 0.0 . . . . ?
C05B C035 C030 C05Q 0.0 . . . . ?
C05B C05U C06L Cl01 177.2(8) . . . . ?
C05B C05U C06L C05Q 0.0 . . . . ?
C05U C06L C05Q C030 0.0 . . . . ?
C06L C05Q C030 C035 0.0 . . . . ?
C030 C035 C05B C05U 0.0 . . . . ?
C03D C04Q C042 C02P 0.0 . . . . ?
C04Q C03D C059 C051 0.0 . . . . ?
C04Q C042 C02P P0O 174.3(6) . . . . ?
C04Q C042 C02P C051 0.0 . . . . ?
C042 C02P C051 C059 0.0 . . . . ?
C02P P0O C01J C01X 164.2(5) . . . . ?
C02P P0O C01J C02X -25.0(6) . . . . ?
C02P P0O C02J C02M -126.1(5) . . . . ?
C02P P0O C02J C05H 62.1(6) . . . . ?
C02P C051 C059 C03D 0.0 . . . . ?
C059 C03D C04Q C042 0.0 . . . . ?
C03E C05C C54 C84 0.0 . . . . ?
C05C C03E C043 C05V 0.0 . . . . ?
C05C C54 C84 C05V 0.0 . . . . ?
C05C C54 C84 C19 177.2(11) . . . . ?
C54 C84 C05V C043 0.0 . . . . ?
C54 C84 C19 C4 -63.4(15) . . . . ?
C54 C84 C19 C6 178.0(11) . . . . ?
C54 C84 C19 C30 56.7(15) . . . . ?
C84 C05V C043 C03E 0.0 . . . . ?
C05V C84 C19 C4 113.8(12) . . . . ?
C05V C84 C19 C6 -4.8(17) . . . . ?
C05V C84 C19 C30 -126.1(12) . . . . ?
C043 C03E C05C C54 0.0 . . . . ?
C03M P0N C026 C02E -46.2(5) . . . . ?
C03M P0N C026 C024 129.4(5) . . . . ?
C03M P0N C02B C033 -64.2(5) . . . . ?
C03M P0N C02B C03N 107.8(5) . . . . ?
C03M C04T C06A C069 0.0 . . . . ?
C04T C03M C067 C05R 0.0 . . . . ?
C04T C06A C069 Cl1E -178.0(7) . . . . ?
C04T C06A C069 C05R 0.0 . . . . ?
C06A C069 C05R C067 0.0 . . . . ?
C069 C05R C067 C03M 0.0 . . . . ?
C067 C03M C04T C06A 0.0 . . . . ?
C03S P00T C02C C041 15.7(16) . . . . ?
C03S P00T C02C C060 -177.7(12) . . . . ?
C03S P00T C04F C054 95.6(15) . . . . ?
C03S P00T C04F C05S -81.7(12) . . . . ?
C03S C06F C06O C06C -1(2) . . . . ?
C041 C02C C060 C06J -8(2) . . . . ?
C041 C05L C05Z Cl1A 179.3(11) . . . . ?
C041 C05L C05Z C06J -2(3) . . . . ?
C04A P00U C02R C05G -91.5(6) . . . . ?
C04A P00U C02R C05F 87.8(6) . . . . ?
C04A P00U C8 C047 -7.1(7) . . . . ?
C04A P00U C8 C03K 167.0(5) . . . . ?
C04A C058 C05O C06D 0.0 . . . . ?
C058 C04A C05I C05T 0.0 . . . . ?
C058 C05O C06D Cl1F -179.7(8) . . . . ?
C058 C05O C06D C05T 0.0 . . . . ?
C05O C06D C05T C05I 0.0 . . . . ?
C06D C05T C05I C04A 0.0 . . . . ?
C05I C04A C058 C05O 0.0 . . . . ?
C04F P00T C02C C041 122.2(14) . . . . ?
C04F P00T C02C C060 -71.2(13) . . . . ?
C04F P00T C03S C063 162.5(12) . . . . ?
C04F P00T C03S C06F -18.5(14) . . . . ?
C04F C054 C064 C068 -5(2) . . . . ?
C04F C05S C06E C068 2(2) . . . . ?
C04I C04Z C04P C02V 0.0 . . . . ?
C04Z C04I C05W C04S 0.0 . . . . ?
C04Z C04I C11 C13 62.7(14) . . . . ?
C04Z C04I C11 C12 -175.8(11) . . . . ?
C04Z C04I C11 C17 -54.8(15) . . . . ?
C04Z C04P C02V S0K -175.8(6) . . . . ?
C04Z C04P C02V C04S 0.0 . . . . ?
C04P C02V C04S C05W 0.0 . . . . ?
C02V C04S C05W C04I 0.0 . . . . ?
C05W C04I C04Z C04P 0.0 . . . . ?
C05W C04I C11 C13 -116.8(12) . . . . ?
C05W C04I C11 C12 4.6(16) . . . . ?
C05W C04I C11 C17 125.6(12) . . . . ?
C04J C02L C02W S0M -178.2(10) . . . . ?
C04J C02L C02W C055 1(2) . . . . ?
C04J C05X C062 C055 -3(2) . . . . ?
C04J C05X C67 C24 133.9(18) . . . . ?
C04J C05X C67 C40 -106.8(19) . . . . ?
C04J C05X C67 C73 11(2) . . . . ?
C054 C04F C05S C06E -4(2) . . . . ?
C054 C064 C068 Cl16 -179.0(11) . . . . ?
C054 C064 C068 C06E 3(3) . . . . ?
C057 C06C C06O C06F 7(3) . . . . ?
C05L C05Z C06J C060 0(3) . . . . ?
C05S C04F C054 C064 5(2) . . . . ?
C060 C02C C041 C05L 5(2) . . . . ?
C062 C05X C67 C24 -53(2) . . . . ?
C062 C05X C67 C40 66(2) . . . . ?
C062 C05X C67 C73 -175.7(17) . . . . ?
C063 C03S C06F C06O -4(2) . . . . ?
C063 C057 C06C Cl1G 178.0(11) . . . . ?
C063 C057 C06C C06O -7(3) . . . . ?
C064 C068 C06E C05S -1(3) . . . . ?
C06C C057 C063 C03S 1(2) . . . . ?
C06F C03S C063 C057 4(2) . . . . ?
Cl06 C1 C49 C05F 180.0(9) . . . . ?
C67 C05X C062 C055 -176.3(14) . . . . ?
C8 P00U C02R C05G 161.0(6) . . . . ?
C8 P00U C02R C05F -19.7(7) . . . . ?
C8 P00U C04A C058 -80.7(6) . . . . ?
C8 P00U C04A C05I 101.0(6) . . . . ?
C8 C047 C06P C05Y 0.0 . . . . ?
C047 C8 C03K C2 0.0 . . . . ?
C047 C06P C05Y C2 0.0 . . . . ?
C047 C06P C05Y Cl1 -179.9(9) . . . . ?
C06P C05Y C2 C03K 0.0 . . . . ?
C05Y C2 C03K C8 0.0 . . . . ?
C03K C8 C047 C06P 0.0 . . . . ?
Cl1 C05Y C2 C03K 179.9(9) . . . . ?
C19 C84 C05V C043 -177.2(11) . . . . ?
C18 C70 C039 C02D 0.0 . . . . ?
C70 C18 C03T C02K 0.0 . . . . ?
C70 C18 C5 C10 -72.5(16) . . . . ?
C70 C18 C5 C9 47.6(16) . . . . ?
C70 C18 C5 C7 163.7(12) . . . . ?
C70 C039 C02D S0I 178.4(6) . . . . ?
C70 C039 C02D C02K 0.0 . . . . ?
C039 C02D C02K C03T 0.0 . . . . ?
C02D C02K C03T C18 0.0 . . . . ?
C03T C18 C70 C039 0.0 . . . . ?
C03T C18 C5 C10 105.3(15) . . . . ?
C03T C18 C5 C9 -134.5(13) . . . . ?
C03T C18 C5 C7 -18.5(17) . . . . ?
C5 C18 C70 C039 177.8(11) . . . . ?
C5 C18 C03T C02K -177.8(10) . . . . ?
C43 C03F C053 C05J 178.6(9) . . . . ?
C11 C04I C04Z C04P -179.6(10) . . . . ?
C11 C04I C05W C04S 179.6(10) . . . . ?
C14 C03B C03W C03X -179.9(10) . . . . ?
